data_4117503
loop_
_publ_author_name
'Jun-Bo Peng'
'Qian-Chong Zhang'
'Xiang-Jian Kong'
'Yan-Zhen Zheng'
'Yan-Ping Ren'
'La-Sheng Long'
'Rong-Bin Huang'
'Lan-Sun Zheng'
'Zhiping Zheng'

_publ_section_title
;
 High-Nuclearity 3d-4f Clusters as Enhanced Magnetic Coolers and Molecular
 Magnets
;
_journal_name_full 'Journal of the American Chemical Society'
_journal_page_first 3314
_journal_page_last 3317
_journal_paper_doi 10.1021/ja209752z
_journal_volume 134
_journal_year 2012
_chemical_formula_sum 'C80 H462 Cl25 Co10 Gd42 O408'
_chemical_formula_weight 16034.55
_chemical_name_systematic
; 
 ? 
;
_space_group_IT_number 11
_symmetry_cell_setting monoclinic
_symmetry_space_group_name_Hall '-P 2yb'
_symmetry_space_group_name_H-M 'P 1 21/m 1'
_atom_sites_solution_hydrogens geom
_atom_sites_solution_primary direct
_atom_sites_solution_secondary difmap
_audit_creation_method SHELXL-97
_cell_angle_alpha 90.00
_cell_angle_beta 96.499(4)
_cell_angle_gamma 90.00
_cell_formula_units_Z 2
_cell_length_a 19.874(4)
_cell_length_b 36.991(7)
_cell_length_c 26.996(5)
_cell_measurement_reflns_used 5887
_cell_measurement_temperature 173(2)
_cell_measurement_theta_max 24.603
_cell_measurement_theta_min 2.222
_cell_volume 19719(7)
_computing_cell_refinement 'Bruker SMART'
_computing_data_collection 'Bruker SMART'
_computing_data_reduction 'Bruker SMART'
_computing_molecular_graphics 'Bruker SHELXTL'
_computing_publication_material 'Bruker SHELXTL'
_computing_structure_refinement 'SHELXL-97 (Sheldrick, 1997)'
_computing_structure_solution 'SHELXS-97 (Sheldrick, 1990)'
_diffrn_ambient_temperature 173(2)
_diffrn_measured_fraction_theta_full 0.998
_diffrn_measured_fraction_theta_max 0.998
_diffrn_measurement_device_type 'CCD area detector'
_diffrn_measurement_method 'phi and omega scans'
_diffrn_radiation_monochromator graphite
_diffrn_radiation_source 'fine-focus sealed tube'
_diffrn_radiation_type MoK\a
_diffrn_radiation_wavelength 0.71073
_diffrn_reflns_av_R_equivalents 0.0921
_diffrn_reflns_av_sigmaI/netI 0.1533
_diffrn_reflns_limit_h_max 20
_diffrn_reflns_limit_h_min -23
_diffrn_reflns_limit_k_max 43
_diffrn_reflns_limit_k_min -40
_diffrn_reflns_limit_l_max 32
_diffrn_reflns_limit_l_min -32
_diffrn_reflns_number 100785
_diffrn_reflns_theta_full 25.00
_diffrn_reflns_theta_max 25.00
_diffrn_reflns_theta_min 1.33
_exptl_absorpt_coefficient_mu 7.669
_exptl_absorpt_correction_T_max 0.3925
_exptl_absorpt_correction_T_min 0.2501
_exptl_absorpt_correction_type multi-scan
_exptl_absorpt_process_details sadabs
_exptl_crystal_colour pink
_exptl_crystal_density_diffrn 2.701
_exptl_crystal_density_meas multi-scan
_exptl_crystal_description block
_exptl_crystal_F_000 15178
_exptl_crystal_size_max 0.25
_exptl_crystal_size_mid 0.22
_exptl_crystal_size_min 0.15
_refine_diff_density_max 9.344
_refine_diff_density_min -2.498
_refine_diff_density_rms 0.388
_refine_ls_extinction_method none
_refine_ls_goodness_of_fit_ref 0.999
_refine_ls_hydrogen_treatment constr
_refine_ls_matrix_type full
_refine_ls_number_parameters 2233
_refine_ls_number_reflns 35247
_refine_ls_number_restraints 676
_refine_ls_restrained_S_all 0.993
_refine_ls_R_factor_all 0.1269
_refine_ls_R_factor_gt 0.0794
_refine_ls_shift/su_max 0.111
_refine_ls_shift/su_mean 0.002
_refine_ls_structure_factor_coef Fsqd
_refine_ls_weighting_details 'calc w=1/[\s^2^(Fo^2^)+(0.1000P)^2^+0.0000P] where P=(Fo^2^+2Fc^2^)/3'
_refine_ls_weighting_scheme calc
_refine_ls_wR_factor_gt 0.1991
_refine_ls_wR_factor_ref 0.2184
_reflns_number_gt 19517
_reflns_number_total 35247
_reflns_threshold_expression >2sigma(I)
_cod_data_source_file ja209752z_si_002.cif
_cod_data_source_block complex-1
_cod_original_cell_volume 19718(6)
_cod_database_code 4117503
_platon_complex-1_details
;
SQUEEZE removed 4 disordered ethanol molecules,  and 
70 disordered water molecules per formula unit. This value is 
calculated based upon elemental analysis data.
;

loop_
_symmetry_equiv_pos_as_xyz
'x, y, z'
'-x, y+1/2, -z'
'-x, -y, -z'
'x, -y-1/2, z'

loop_
_atom_site_label
_atom_site_type_symbol
_atom_site_fract_x
_atom_site_fract_y
_atom_site_fract_z
_atom_site_U_iso_or_equiv
_atom_site_adp_type
_atom_site_occupancy
_atom_site_symmetry_multiplicity
_atom_site_calc_flag
_atom_site_refinement_flags
Gd1 Gd 0.63853(5) 0.7500 -0.20415(3) 0.0272(2) Uani 1 2 d S
Gd2 Gd 0.51928(4) 0.699607(15) -0.29617(2) 0.02960(18) Uani 1 1 d .
Gd3 Gd 0.72202(5) 0.7500 -0.07789(3) 0.0287(2) Uani 1 2 d S
Gd4 Gd 0.81073(4) 0.697941(16) -0.17249(2) 0.02974(18) Uani 1 1 d .
Gd5 Gd 0.41280(4) 0.620446(16) -0.31476(2) 0.03527(19) Uani 1 1 d .
Gd6 Gd 0.47359(4) 0.660211(16) -0.43122(2) 0.0354(2) Uani 1 1 d .
Gd7 Gd 0.79201(4) 0.618288(16) -0.27724(2) 0.03395(19) Uani 1 1 d .
Gd8 Gd 0.48268(6) 0.7500 -0.51620(3) 0.0360(3) Uani 1 2 d S
Gd9 Gd 0.59641(4) 0.607714(16) -0.33631(2) 0.03321(19) Uani 1 1 d .
Gd10 Gd 0.83236(4) 0.590661(16) -0.14887(2) 0.03277(19) Uani 1 1 d .
Gd11 Gd 0.92147(4) 0.527953(16) -0.04449(2) 0.03336(19) Uani 1 1 d .
Gd12 Gd 0.60807(6) 0.7500 0.02672(3) 0.0352(3) Uani 1 2 d S
Gd13 Gd 0.70708(4) 0.537774(16) -0.24438(2) 0.03476(19) Uani 1 1 d .
Gd14 Gd 0.32872(4) 0.697291(17) -0.53556(2) 0.0393(2) Uani 1 1 d .
Gd15 Gd 0.16020(6) 0.7500 -0.55491(4) 0.0444(3) Uani 1 2 d S
Gd16 Gd 0.75206(4) 0.684544(16) 0.02512(2) 0.03335(19) Uani 1 1 d .
Gd17 Gd 0.73940(4) 0.505271(16) -0.10721(2) 0.03210(19) Uani 1 1 d .
Gd18 Gd 0.23857(4) 0.599748(19) -0.37003(3) 0.0461(2) Uani 1 1 d .
Gd19 Gd 0.39516(4) 0.533530(17) -0.25075(2) 0.0405(2) Uani 1 1 d .
Gd20 Gd 0.27399(4) 0.609020(19) -0.23013(3) 0.0450(2) Uani 1 1 d .
Gd21 Gd 0.75680(6) 0.7500 0.13753(3) 0.0436(3) Uani 1 2 d S
Gd22 Gd 0.17947(5) 0.657354(18) -0.62256(3) 0.0503(2) Uani 1 1 d .
Gd23 Gd 0.70594(5) 0.435439(17) -0.21353(2) 0.0446(2) Uani 1 1 d .
Gd24 Gd 0.20483(5) 0.51732(2) -0.28999(3) 0.0549(3) Uani 1 1 d .
Co1 Co 0.46602(14) 0.7500 -0.20033(8) 0.0326(7) Uani 1 2 d S
Co2 Co 0.78850(10) 0.57997(4) -0.03111(6) 0.0336(5) Uani 1 1 d .
Co3 Co 0.31467(12) 0.70338(5) -0.14908(7) 0.0466(6) Uani 1 1 d .
Co4 Co 0.58674(11) 0.49374(5) -0.18808(7) 0.0409(6) Uani 1 1 d .
Co5 Co 0.18196(12) 0.66442(5) -0.49793(7) 0.0464(6) Uani 1 1 d .
Co6 Co 0.42340(15) 0.7500 -0.05822(10) 0.0452(6) Uani 1 2 d SDU
Cl1 Cl 0.2855(3) 0.7500 -0.35842(16) 0.0489(16) Uani 1 2 d S
Cl2 Cl 0.5757(2) 0.62923(9) -0.13606(13) 0.0466(11) Uani 1 1 d .
Cl3 Cl 0.7219(5) 0.7500 -0.3770(3) 0.108(3) Uani 1 2 d SD
Cl4 Cl 0.4339(3) 0.45434(14) -0.47086(19) 0.098(2) Uani 1 1 d D
Cl5 Cl 0.3017(3) 0.50669(12) -0.08850(16) 0.0823(17) Uani 1 1 d .
Cl6 Cl 0.7362(4) 0.3581(2) -0.0127(3) 0.070(3) Uani 0.50 1 d PD
Cl7 Cl 0.5191(6) 0.4080(2) -0.0922(3) 0.220(5) Uani 1 1 d D
Cl8 Cl 0.8796(5) 0.6267(2) 0.2487(3) 0.222(5) Uani 1 1 d D
Cl9 Cl 1.0481(5) 0.5193(2) 0.2354(2) 0.194(4) Uani 1 1 d D
Cl10 Cl 0.7260(6) 0.7500 0.3455(3) 0.131(4) Uani 1 2 d S
Cl11 Cl 0.1059(4) 0.4348(2) -0.5447(3) 0.086(3) Uani 0.50 1 d PD
Cl12 Cl 0.9751(5) 0.3638(3) 0.2841(4) 0.139(6) Uani 0.50 1 d PD
Cl13 Cl 0.5894(7) 0.4564(3) -0.5949(4) 0.101(4) Uani 0.50 1 d P
Cl14 Cl 0.9501(6) 0.6525(3) -0.0295(4) 0.203(5) Uani 1 1 d .
Cl15 Cl 0.9250(4) 0.2500 0.1350(4) 0.120(4) Uani 1 2 d SD
Cl16 Cl 0.3163(6) 0.5792(2) -0.5185(4) 0.085(3) Uani 0.50 1 d P
Cl17 Cl 0.5464(6) 0.4830(2) -0.3403(3) 0.083(3) Uani 0.50 1 d P
Cl18 Cl 0.9076(9) 0.7500 -0.0226(6) 0.230(8) Uani 1 2 d S
C1 C 0.3839(7) 0.6818(4) -0.2208(4) 0.035(4) Uani 1 1 d .
C2 C 0.5307(6) 0.5509(3) -0.2660(4) 0.0255(8) Uani 1 1 d U
C3 C 0.5438(9) 0.7500 -0.0981(6) 0.0214(8) Uani 1 2 d SU
C4 C 0.7853(6) 0.6588(3) -0.0699(4) 0.021(3) Uani 1 1 d .
C5 C 0.6865(7) 0.6708(3) -0.2648(4) 0.034(4) Uani 1 1 d .
C6 C 0.3134(7) 0.6426(3) -0.4318(4) 0.0303(8) Uani 1 1 d U
C7 C 0.0994(18) 0.7188(9) -0.4422(12) 0.0647(8) Uani 0.50 1 d PU
C8 C 0.0644(16) 0.7330(8) -0.4029(11) 0.0570(8) Uani 0.50 1 d PU
C9 C 0.9471(9) 0.6979(5) 0.1183(6) 0.074(6) Uani 1 1 d .
H9B H 0.9621 0.7231 0.1218 0.111 Uiso 1 1 calc R
H9C H 0.9825 0.6833 0.1055 0.111 Uiso 1 1 calc R
H9D H 0.9382 0.6885 0.1509 0.111 Uiso 1 1 calc R
C10 C 0.8847(10) 0.6960(4) 0.0834(5) 0.061(5) Uani 1 1 d .
C11 C 0.9282(10) 0.5978(5) 0.1029(7) 0.0878(8) Uani 1 1 d U
H11C H 0.8920 0.6091 0.1193 0.132 Uiso 1 1 calc R
H11D H 0.9573 0.6166 0.0912 0.132 Uiso 1 1 calc R
H11E H 0.9552 0.5820 0.1266 0.132 Uiso 1 1 calc R
C12 C 0.8965(9) 0.5750(5) 0.0578(6) 0.068(5) Uani 1 1 d U
C13 C 0.4741(10) 0.3978(6) -0.2443(7) 0.0916(8) Uani 1 1 d U
H13C H 0.4322 0.4095 -0.2369 0.137 Uiso 1 1 calc R
H13D H 0.4800 0.3749 -0.2260 0.137 Uiso 1 1 calc R
H13E H 0.4716 0.3930 -0.2802 0.137 Uiso 1 1 calc R
C14 C 0.5347(8) 0.4228(4) -0.2285(6) 0.0515(8) Uani 1 1 d U
C15 C 0.3400(10) 0.4386(5) -0.3489(7) 0.0816(8) Uani 1 1 d U
H15B H 0.3095 0.4436 -0.3793 0.122 Uiso 1 1 calc R
H15C H 0.3187 0.4211 -0.3284 0.122 Uiso 1 1 calc R
H15D H 0.3826 0.4286 -0.3580 0.122 Uiso 1 1 calc R
C16 C 0.3546(10) 0.4745(4) -0.3189(6) 0.060(5) Uani 1 1 d .
C17 C 0.8893(10) 0.4037(4) -0.1002(7) 0.084(7) Uani 1 1 d .
H17C H 0.9054 0.4121 -0.0665 0.126 Uiso 1 1 calc R
H17D H 0.9271 0.4036 -0.1206 0.126 Uiso 1 1 calc R
H17E H 0.8709 0.3792 -0.0985 0.126 Uiso 1 1 calc R
C18 C 0.8371(8) 0.4277(4) -0.1222(6) 0.061(5) Uani 1 1 d .
C19 C 0.8017(10) 0.4661(5) -0.3615(7) 0.0833(8) Uani 1 1 d U
H19B H 0.8055 0.4895 -0.3781 0.125 Uiso 1 1 calc R
H19C H 0.7734 0.4498 -0.3836 0.125 Uiso 1 1 calc R
H19D H 0.8469 0.4556 -0.3537 0.125 Uiso 1 1 calc R
C20 C 0.7710(9) 0.4714(4) -0.3156(5) 0.059(5) Uani 1 1 d .
C21 C 0.5749(5) 0.5551(8) -0.0069(7) 0.0541(8) Uani 0.50 1 d PDU
C21' C 0.5465(11) 0.5388(6) -0.0393(7) 0.1199(8) Uani 0.50 1 d PDU
C22 C 0.6425(6) 0.5527(6) -0.0271(7) 0.0215(8) Uani 0.50 1 d PDU
C22' C 0.5722(14) 0.5169(6) -0.0805(8) 0.0479(8) Uani 0.50 1 d PDU
C23 C 0.3960(6) 0.6072(3) -0.6391(6) 0.083(7) Uani 1 1 d D
H23C H 0.3704 0.5897 -0.6611 0.124 Uiso 1 1 calc R
H23D H 0.4128 0.5953 -0.6076 0.124 Uiso 1 1 calc R
H23E H 0.4344 0.6163 -0.6552 0.124 Uiso 1 1 calc R
C24 C 0.3504(7) 0.6384(3) -0.6287(6) 0.0608(8) Uani 1 1 d DU
C25 C 0.0821(12) 0.5611(6) -0.5307(9) 0.1210(8) Uani 1 1 d U
H25B H 0.0719 0.5465 -0.5609 0.181 Uiso 1 1 calc R
H25C H 0.0400 0.5665 -0.5164 0.181 Uiso 1 1 calc R
H25D H 0.1128 0.5477 -0.5063 0.181 Uiso 1 1 calc R
C26 C 0.1171(9) 0.5982(4) -0.5444(6) 0.0571(8) Uani 1 1 d U
C27 C 0.2272(10) 0.4928(4) -0.4478(7) 0.078(6) Uani 1 1 d .
H27C H 0.2542 0.4742 -0.4290 0.117 Uiso 1 1 calc R
H27D H 0.2424 0.4953 -0.4809 0.117 Uiso 1 1 calc R
H27E H 0.1793 0.4858 -0.4513 0.117 Uiso 1 1 calc R
C28 C 0.2364(9) 0.5302(4) -0.4190(6) 0.0584(8) Uani 1 1 d U
C29 C 0.6885(9) 0.6422(5) -0.4845(6) 0.071(6) Uani 1 1 d .
H29C H 0.6704 0.6551 -0.5148 0.107 Uiso 1 1 calc R
H29D H 0.7093 0.6195 -0.4935 0.107 Uiso 1 1 calc R
H29E H 0.7226 0.6573 -0.4652 0.107 Uiso 1 1 calc R
C30 C 0.6318(9) 0.6343(4) -0.4535(6) 0.0536(8) Uani 1 1 d U
C31 C 1.1336(9) 0.5576(5) -0.0389(7) 0.080(7) Uani 1 1 d .
H31C H 1.1366 0.5780 -0.0617 0.120 Uiso 1 1 calc R
H31D H 1.1584 0.5369 -0.0503 0.120 Uiso 1 1 calc R
H31E H 1.1535 0.5646 -0.0053 0.120 Uiso 1 1 calc R
C32 C 1.0643(9) 0.5480(4) -0.0376(6) 0.059(5) Uani 1 1 d .
C33 C 0.9519(11) 0.7500 -0.2830(7) 0.0464(8) Uani 1 2 d SU
C34 C 0.9087(10) 0.7500 -0.2420(7) 0.0356(8) Uani 1 2 d SU
C35 C 0.1386(10) 0.4752(5) -0.1574(6) 0.0524(8) Uani 0.50 1 d PDU
H35B H 0.1179 0.4918 -0.1354 0.079 Uiso 0.50 1 calc PR
H35C H 0.1771 0.4629 -0.1386 0.079 Uiso 0.50 1 calc PR
H35D H 0.1051 0.4572 -0.1707 0.079 Uiso 0.50 1 calc PR
C36 C 0.1631(14) 0.4962(7) -0.2001(7) 0.0557(8) Uani 0.50 1 d PDU
C37 C 0.1587(6) 0.7500 -0.2592(5) 0.0606(8) Uani 1 2 d SDU
C38 C 0.2193(7) 0.7500 -0.2198(6) 0.0561(8) Uani 1 2 d SDU
C39 C 0.4402(10) 0.6286(4) -0.0452(6) 0.072(6) Uani 1 1 d .
H39C H 0.4156 0.6085 -0.0624 0.108 Uiso 1 1 calc R
H39D H 0.4325 0.6285 -0.0099 0.108 Uiso 1 1 calc R
H39E H 0.4888 0.6260 -0.0478 0.108 Uiso 1 1 calc R
C40 C 0.4146(10) 0.6648(4) -0.0695(5) 0.066(6) Uani 1 1 d .
C41 C 0.5047(13) 0.7500 -0.4068(8) 0.054(7) Uani 1 2 d S
O1 O 0.5893(6) 0.7500 -0.2869(4) 0.0215(8) Uani 1 2 d SU
O2 O 0.7559(6) 0.7500 -0.2173(4) 0.024(3) Uani 1 2 d S
H2A H 0.7624 0.7500 -0.2534 0.029 Uiso 1 2 calc SR
O3 O 0.5644(4) 0.6689(2) -0.3635(3) 0.0255(7) Uani 1 1 d U
H3A H 0.6035 0.6823 -0.3750 0.031 Uiso 1 1 calc R
O4 O 0.7469(5) 0.5713(2) -0.1029(3) 0.032(2) Uani 1 1 d .
H4A H 0.7027 0.5838 -0.1117 0.038 Uiso 1 1 calc R
O5 O 0.4869(5) 0.6095(2) -0.3786(3) 0.033(2) Uani 1 1 d .
H5A H 0.4751 0.5866 -0.3972 0.040 Uiso 1 1 calc R
O6 O 0.7334(5) 0.5981(2) -0.2094(3) 0.032(2) Uani 1 1 d .
H6A H 0.6952 0.6132 -0.1999 0.039 Uiso 1 1 calc R
O7 O 0.2376(5) 0.7122(2) -0.5986(3) 0.0398(8) Uani 1 1 d U
H7A H 0.2538 0.7250 -0.6277 0.048 Uiso 1 1 calc R
O8 O 0.1284(5) 0.6881(2) -0.5629(3) 0.046(3) Uani 1 1 d .
H8A H 0.0784 0.6842 -0.5654 0.056 Uiso 1 1 calc R
O9 O 0.6590(5) 0.5343(2) -0.1703(3) 0.030(2) Uani 1 1 d .
H9A H 0.6399 0.5576 -0.1595 0.035 Uiso 1 1 calc R
O10 O 0.7016(4) 0.7103(2) -0.1468(3) 0.0215(7) Uani 1 1 d U
H10A H 0.6761 0.6880 -0.1393 0.026 Uiso 1 1 calc R
O11 O 0.6631(4) 0.7121(2) -0.0265(3) 0.0283(7) Uani 1 1 d U
H11A H 0.6320 0.6944 -0.0456 0.034 Uiso 1 1 calc R
O12 O 0.3694(6) 0.7500 -0.4886(4) 0.0346(8) Uani 1 2 d SU
H12A H 0.3663 0.7500 -0.4519 0.041 Uiso 1 2 calc SR
O13 O 0.2323(4) 0.7132(2) -0.4966(3) 0.0330(7) Uani 1 1 d U
H13A H 0.2427 0.7240 -0.4626 0.040 Uiso 1 1 calc R
O14 O 0.2497(5) 0.6481(2) -0.5478(3) 0.0382(8) Uani 1 1 d U
H14A H 0.2692 0.6233 -0.5426 0.046 Uiso 1 1 calc R
O15 O 0.3326(7) 0.7500 -0.1057(4) 0.039(4) Uani 1 2 d S
H15A H 0.2962 0.7500 -0.0830 0.047 Uiso 1 2 d SR
O16 O 0.8111(4) 0.5240(2) -0.0312(3) 0.0281(7) Uani 1 1 d U
H16A H 0.8026 0.5107 -0.0002 0.034 Uiso 1 1 calc R
O17 O 0.2852(5) 0.5448(2) -0.2269(3) 0.0395(8) Uani 1 1 d U
H17A H 0.2804 0.5351 -0.1929 0.047 Uiso 1 1 calc R
O18 O 0.3888(4) 0.5965(2) -0.2373(3) 0.0339(8) Uani 1 1 d U
H18A H 0.4204 0.6053 -0.2083 0.041 Uiso 1 1 calc R
O19 O 0.7710(7) 0.7500 0.0094(4) 0.040(4) Uani 1 2 d S
H19A H 0.8204 0.7500 0.0055 0.048 Uiso 1 2 calc SR
O20 O 0.8242(6) 0.7500 -0.1223(4) 0.0264(8) Uani 1 2 d SU
H20A H 0.8673 0.7500 -0.0992 0.032 Uiso 1 2 calc SR
O21 O 0.4471(5) 0.6882(2) -0.5149(3) 0.039(3) Uani 1 1 d .
H21A H 0.4666 0.6737 -0.5411 0.047 Uiso 1 1 calc R
O22 O 0.3767(6) 0.7500 -0.5738(4) 0.0356(8) Uani 1 2 d SU
H22A H 0.3794 0.7500 -0.6105 0.043 Uiso 1 2 calc SR
O23 O 0.8560(5) 0.63988(19) -0.2011(3) 0.031(2) Uani 1 1 d .
H23A H 0.9054 0.6416 -0.2046 0.037 Uiso 1 1 calc R
O24 O 0.4304(4) 0.6753(2) -0.3556(3) 0.0248(7) Uani 1 1 d U
H24A H 0.3892 0.6910 -0.3604 0.030 Uiso 1 1 calc R
O25 O 0.1970(6) 0.5815(2) -0.2951(3) 0.053(3) Uani 1 1 d .
H25A H 0.1494 0.5900 -0.2938 0.063 Uiso 1 1 calc R
O26 O 0.6848(4) 0.7137(2) 0.0792(3) 0.0232(7) Uani 1 1 d U
H26A H 0.6596 0.6955 0.0973 0.028 Uiso 1 1 calc R
O27 O 0.5394(4) 0.7135(2) -0.2094(3) 0.0256(7) Uani 1 1 d U
H27A H 0.5416 0.6922 -0.1864 0.031 Uiso 1 1 calc R
O28 O 0.5256(5) 0.63574(19) -0.2822(3) 0.033(3) Uani 1 1 d .
H28A H 0.5371 0.6290 -0.2463 0.039 Uiso 1 1 calc R
O29 O 0.8549(4) 0.5295(2) -0.1225(3) 0.0259(7) Uani 1 1 d U
H29A H 0.8756 0.5151 -0.1483 0.031 Uiso 1 1 calc R
O30 O 0.3382(5) 0.5669(2) -0.3238(3) 0.036(3) Uani 1 1 d .
H30A H 0.3567 0.5540 -0.3518 0.043 Uiso 1 1 calc R
O31 O 0.8232(4) 0.5621(2) -0.2309(3) 0.0293(7) Uani 1 1 d U
H31A H 0.8616 0.5472 -0.2404 0.035 Uiso 1 1 calc R
O32 O 0.4503(6) 0.7500 -0.2774(4) 0.026(3) Uani 1 2 d S
H32A H 0.4022 0.7500 -0.2930 0.031 Uiso 1 2 calc SR
O33 O 0.8785(4) 0.5867(2) -0.0630(3) 0.031(2) Uani 1 1 d .
H33A H 0.9080 0.6072 -0.0499 0.037 Uiso 1 1 calc R
O34 O 0.6613(4) 0.4612(2) -0.1465(3) 0.0314(7) Uani 1 1 d U
H34A H 0.6432 0.4437 -0.1232 0.038 Uiso 1 1 calc R
O35 O 0.7607(4) 0.4920(2) -0.1934(3) 0.0289(7) Uani 1 1 d U
H35A H 0.8103 0.4908 -0.1966 0.035 Uiso 1 1 calc R
O36 O 0.7082(4) 0.5774(2) -0.3151(3) 0.0284(7) Uani 1 1 d U
O37 O 0.2969(4) 0.6346(2) -0.3073(3) 0.0320(7) Uani 1 1 d U
H37A H 0.2864 0.6610 -0.3103 0.038 Uiso 1 1 calc R
O38 O 0.6393(4) 0.4842(2) -0.2499(3) 0.0314(7) Uani 1 1 d U
H38A H 0.6115 0.4794 -0.2824 0.038 Uiso 1 1 calc R
O39 O 0.5759(5) 0.6479(2) -0.4666(3) 0.044(3) Uani 1 1 d .
O40 O 0.7993(4) 0.6485(2) -0.1136(3) 0.029(2) Uani 1 1 d .
O41 O 0.6408(5) 0.6911(2) -0.2558(3) 0.0325(7) Uani 1 1 d U
O42 O 0.8922(5) 0.7192(2) -0.2253(3) 0.038(3) Uani 1 1 d .
O43 O 0.5184(5) 0.4521(2) -0.2082(4) 0.050(3) Uani 1 1 d .
O44 O 0.4811(5) 0.5625(2) -0.2951(3) 0.038(3) Uani 1 1 d .
O45 O 0.8360(5) 0.5866(2) 0.0411(3) 0.036(3) Uani 1 1 d .
O46 O 0.3315(5) 0.6633(2) -0.2075(3) 0.0383(8) Uani 1 1 d U
O47 O 0.3095(6) 0.4920(2) -0.2988(4) 0.057(3) Uani 1 1 d .
O48 O 0.3703(6) 0.6629(3) -0.6004(3) 0.058(3) Uani 1 1 d .
O49 O 0.9321(5) 0.5538(2) 0.0372(3) 0.041(3) Uani 1 1 d .
O50 O 0.2592(5) 0.5554(3) -0.4371(3) 0.056(3) Uani 1 1 d .
O51 O 0.2516(5) 0.6425(2) -0.4365(3) 0.0395(8) Uani 1 1 d U
O52 O 0.6808(4) 0.6439(2) -0.2956(3) 0.0290(7) Uani 1 1 d U
O53 O 0.8276(6) 0.7109(3) 0.0995(3) 0.049(3) Uani 1 1 d .
O54 O 0.6452(5) 0.6152(2) -0.4121(3) 0.047(3) Uani 1 1 d .
O55 O 0.1291(6) 0.6164(2) -0.5034(4) 0.058(3) Uani 1 1 d .
O56 O 0.1099(8) 0.7500 -0.6444(6) 0.071(5) Uani 1 2 d S
O57 O 0.2834(6) 0.6383(3) -0.6473(4) 0.067(4) Uani 1 1 d .
O58 O 0.4165(6) 0.4863(2) -0.3135(4) 0.055(3) Uani 1 1 d .
O59 O 0.6908(5) 0.5729(2) -0.0068(3) 0.047(3) Uani 1 1 d .
O60 O 0.7558(7) 0.5032(2) -0.3045(3) 0.065(4) Uani 1 1 d .
O61 O 0.7610(6) 0.4436(2) -0.2873(3) 0.056(3) Uani 1 1 d .
O62 O 1.0187(5) 0.5640(3) -0.0646(4) 0.064(3) Uani 1 1 d .
O63 O 0.8148(5) 0.4542(2) -0.0990(3) 0.036(3) Uani 1 1 d .
O64 O 1.0533(5) 0.5229(2) -0.0087(3) 0.037(3) Uani 1 1 d .
O65 O 0.6451(6) 0.5255(3) -0.0632(3) 0.051(3) Uani 1 1 d .
O66 O 0.2154(6) 0.5308(3) -0.3739(4) 0.062(4) Uani 1 1 d .
O67 O 0.1174(6) 0.6854(3) -0.4460(4) 0.062(4) Uani 1 1 d .
O68 O 0.8093(7) 0.4173(3) -0.1681(4) 0.088(5) Uani 1 1 d .
O69 O 0.0327(9) 0.7500 -0.5716(8) 0.093(7) Uani 1 2 d S
O70 O 0.2033(7) 0.4736(3) -0.2258(5) 0.0819(8) Uani 1 1 d U
O71 O 0.2409(5) 0.7204(3) -0.2041(4) 0.055(3) Uani 1 1 d .
O72 O 0.4391(5) 0.6933(3) -0.0502(4) 0.0552(8) Uani 1 1 d U
O73 O 0.1391(8) 0.5255(4) -0.2199(5) 0.0215(6) Uani 0.50 1 d PU
O74 O 0.1076(7) 0.7500 -0.4743(5) 0.059(5) Uani 1 2 d S
O75 O 0.5942(6) 0.4112(2) -0.2328(4) 0.062(4) Uani 1 1 d .
O76 O 0.3649(6) 0.6657(2) -0.1044(3) 0.056(3) Uani 1 1 d .
O77 O 0.5390(6) 0.5059(3) -0.1213(3) 0.054(3) Uani 1 1 d .
O78 O 0.1257(6) 0.6076(3) -0.5867(3) 0.054(3) Uani 1 1 d .
O79 O 0.7891(5) 0.69225(19) -0.0574(3) 0.030(2) Uani 1 1 d .
O80 O 0.5170(5) 0.5282(2) -0.2311(3) 0.033(2) Uani 1 1 d .
O81 O 0.5008(4) 0.7204(2) -0.4347(3) 0.0347(8) Uani 1 1 d U
O82 O 0.5987(6) 0.7500 -0.1161(4) 0.0272(8) Uani 1 2 d SU
O83 O 0.7485(5) 0.6726(2) -0.2434(3) 0.0337(8) Uani 1 1 d U
O84 O 0.4162(5) 0.6721(2) -0.2555(3) 0.045(3) Uani 1 1 d .
O85 O 0.8764(5) 0.6802(3) 0.0439(3) 0.053(3) Uani 1 1 d .
O86 O 0.3476(5) 0.6639(2) -0.4562(3) 0.0386(8) Uani 1 1 d U
O87 O 0.5905(5) 0.5613(2) -0.2722(3) 0.037(3) Uani 1 1 d .
O88 O 0.5006(6) 0.7500 -0.3626(4) 0.0247(8) Uani 1 2 d SU
O89 O 0.3434(5) 0.6209(2) -0.3996(3) 0.0362(8) Uani 1 1 d U
O90 O 0.7741(5) 0.6365(2) -0.0337(3) 0.035(3) Uani 1 1 d .
O91 O 0.3942(5) 0.7125(2) -0.1953(3) 0.037(3) Uani 1 1 d .
O92 O 0.4843(7) 0.7500 -0.1253(4) 0.042(4) Uani 1 2 d S
O93 O 0.5359(7) 0.7500 -0.0505(4) 0.0376(8) Uani 1 2 d SU
O94 O 0.2284(9) 0.7500 -0.3922(7) 0.098(7) Uani 1 2 d S
O95 O 0.2913(8) 0.7196(4) -0.3284(6) 0.1131(8) Uani 1 1 d U
O96 O 0.3436(15) 0.7500 -0.3844(10) 0.1583(8) Uani 1 2 d SU
O97 O 0.5912(6) 0.5961(3) -0.1117(4) 0.0770(8) Uani 1 1 d U
O98 O 0.5792(7) 0.6584(3) -0.1027(6) 0.108(5) Uani 1 1 d .
O99 O 0.5131(8) 0.6307(4) -0.1629(6) 0.115(6) Uani 1 1 d .
O100 O 0.6223(8) 0.6342(4) -0.1702(6) 0.143(6) Uani 1 1 d .
O101 O 0.6834(11) 0.7184(5) -0.3921(10) 0.2679(8) Uani 1 1 d DU
O102 O 0.7708(15) 0.7500 -0.4073(14) 0.188(14) Uani 1 2 d S
O103 O 0.772(3) 0.7500 -0.325(2) 0.3133(8) Uani 1 2 d SU
O104 O 0.3692(8) 0.4384(8) -0.4673(12) 0.2820(8) Uani 1 1 d DU
O105 O 0.4848(16) 0.4459(9) -0.4300(12) 0.2681(8) Uani 1 1 d U
O106 O 0.4126(13) 0.4914(4) -0.4770(10) 0.2250(8) Uani 1 1 d DU
O107 O 0.4644(7) 0.4459(4) -0.5153(4) 0.0988(8) Uani 1 1 d DU
O108 O 0.3429(10) 0.4809(4) -0.1110(5) 0.132(7) Uani 1 1 d .
O109 O 0.3503(9) 0.5258(5) -0.0541(6) 0.1216(8) Uani 1 1 d U
O110 O 0.2600(8) 0.4905(4) -0.0594(5) 0.101(5) Uani 1 1 d .
O111 O 0.2685(8) 0.5274(4) -0.1248(5) 0.111(5) Uani 1 1 d .
O112 O 0.8053(9) 0.3479(15) -0.017(2) 0.3010(8) Uani 0.50 1 d PDU
O113 O 0.7399(13) 0.3853(5) -0.0501(7) 0.0804(8) Uani 0.50 1 d PDU
O114 O 0.7410(16) 0.3759(7) 0.0334(6) 0.1146(8) Uani 0.50 1 d PDU
O115 O 0.6787(10) 0.3359(7) -0.0282(11) 0.1258(8) Uani 0.50 1 d PDU
O116 O 0.5796(16) 0.4348(9) -0.0473(12) 0.2751(8) Uani 1 1 d U
O117 O 0.5261(19) 0.3822(7) -0.1338(9) 0.3382(8) Uani 1 1 d DU
O118 O 0.4646(13) 0.4410(5) -0.1097(8) 0.195(10) Uani 1 1 d .
O119 O 0.4816(10) 0.3816(5) -0.0631(8) 0.2027(8) Uani 1 1 d DU
O120 O 0.8371(12) 0.6271(8) 0.2008(6) 0.2477(8) Uani 1 1 d DU
O121 O 0.8364(13) 0.6063(9) 0.2805(11) 0.3692(8) Uani 1 1 d DU
O122 O 0.9074(13) 0.6634(4) 0.2535(11) 0.2488(8) Uani 1 1 d DU
O123 O 0.9344(10) 0.6000(6) 0.2482(12) 0.2879(8) Uani 1 1 d DU
O124 O 0.9736(6) 0.5151(6) 0.2156(7) 0.3507(8) Uani 1 1 d DU
O125 O 1.0550(11) 0.4850(3) 0.2676(6) 0.3487(8) Uani 1 1 d DU
O126 O 1.0551(11) 0.5478(4) 0.2687(6) 0.3356(8) Uani 1 1 d DU
O127 O 1.0882(6) 0.5151(4) 0.1993(5) 0.164(7) Uani 1 1 d D
O128 O 0.0645(8) 0.4130(4) -0.5787(6) 0.2222(8) Uani 0.50 1 d PDU
O129 O 0.1483(8) 0.4146(4) -0.5093(6) 0.2964(8) Uani 0.50 1 d PDU
O130 O 0.0657(7) 0.4603(4) -0.5207(7) 0.1932(8) Uani 0.50 1 d PDU
O131 O 0.1492(8) 0.4567(5) -0.5737(7) 0.3200(8) Uani 0.50 1 d PDU
O132 O 0.9350(14) 0.3325(6) 0.2913(15) 0.1760(8) Uani 0.50 1 d PDU
O133 O 1.0016(15) 0.3523(10) 0.2386(8) 0.1544(8) Uani 0.50 1 d PDU
O134 O 1.0047(18) 0.3540(10) 0.3335(7) 0.1667(8) Uani 0.50 1 d PDU
O135 O 0.9235(9) 0.3882(5) 0.2909(10) 0.092(9) Uani 0.50 1 d PD
O136 O 0.9803(10) 0.2500 0.1060(9) 0.2059(8) Uani 1 2 d SDU
O137 O 0.9373(15) 0.2819(5) 0.1650(8) 0.2739(8) Uani 1 1 d DU
O138 O 0.8564(10) 0.2500 0.1107(18) 0.4887(8) Uani 1 2 d SDU
O1W O 0.2323(7) 0.6870(3) -0.1139(5) 0.081(4) Uani 1 1 d .
O2W O 0.0603(7) 0.6669(4) -0.6595(5) 0.0902(8) Uani 1 1 d U
O3W O 0.1848(8) 0.6896(3) -0.7025(4) 0.100(5) Uani 1 1 d .
O4W O 0.1548(6) 0.6129(2) -0.6900(4) 0.061(3) Uani 1 1 d .
O5W O 0.5824(5) 0.5489(3) -0.3804(3) 0.0493(8) Uani 1 1 d U
O6W O 0.4444(6) 0.6102(2) -0.4903(3) 0.052(3) Uani 1 1 d .
O7W O 0.5106(10) 0.7500 -0.6051(6) 0.083(6) Uani 1 2 d S
O8W O 0.9518(6) 0.5875(3) -0.1532(4) 0.066(3) Uani 1 1 d .
O9W O 0.6538(5) 0.6428(2) 0.0202(4) 0.052(3) Uani 1 1 d .
O10W O 0.7125(6) 0.4616(2) -0.0401(3) 0.050(3) Uani 1 1 d .
O11W O 0.7719(5) 0.6369(2) 0.0869(3) 0.045(3) Uani 1 1 d .
O12W O 0.1274(6) 0.5911(3) -0.4121(4) 0.069(4) Uani 1 1 d .
O13W O 0.9231(5) 0.6893(2) -0.1232(4) 0.044(3) Uani 1 1 d .
O14W O 0.3980(6) 0.4762(2) -0.2044(3) 0.054(3) Uani 1 1 d .
O15W O 0.3185(6) 0.6024(3) -0.1434(4) 0.061(4) Uani 1 1 d .
O16W O 0.1672(6) 0.6526(3) -0.3570(4) 0.066(4) Uani 1 1 d .
O17W O 0.5527(8) 0.7500 0.1043(5) 0.055(5) Uani 1 2 d S
O18W O 0.4235(5) 0.5447(2) -0.1607(3) 0.039(3) Uani 1 1 d .
O19W O 0.1928(6) 0.6571(3) -0.2364(5) 0.082(4) Uani 1 1 d .
O20W O 0.8489(9) 0.7500 0.2054(6) 0.0782(8) Uani 1 2 d SU
O21W O 0.7548(8) 0.6922(3) 0.1814(4) 0.094(5) Uani 1 1 d .
O22W O 0.1798(6) 0.5900(3) -0.1844(4) 0.067(4) Uani 1 1 d .
O23W O 0.7221(5) 0.3770(3) -0.2526(4) 0.0515(8) Uani 1 1 d U
O24W O 0.6593(11) 0.7500 0.1814(7) 0.1007(8) Uani 1 2 d SU
O25W O 0.7825(7) 0.6282(3) -0.3688(4) 0.077(4) Uani 1 1 d .
O26W O 0.5847(7) 0.7122(3) -0.5191(4) 0.076(4) Uani 1 1 d .
O27W O 0.1643(8) 0.4603(3) -0.3268(5) 0.097(5) Uani 1 1 d .
O28W O 0.8781(8) 0.5848(4) -0.3165(5) 0.106(5) Uani 1 1 d .
O29W O 0.0874(7) 0.5265(4) -0.3224(6) 0.117(6) Uani 1 1 d .
O30W O 0.6869(8) 0.3843(3) -0.1541(4) 0.087(5) Uani 1 1 d .
O31W O 0.5406(6) 0.6936(3) 0.0250(4) 0.066(4) Uani 1 1 d .
O32W O 0.8625(7) 0.6675(3) -0.3023(4) 0.077(4) Uani 1 1 d .
O33W O 0.9761(6) 0.4864(3) -0.0948(3) 0.059(3) Uani 1 1 d .
O34W O 0.3956(9) 0.7500 0.0131(3) 0.1280(8) Uani 1 2 d SDU

loop_
_atom_site_aniso_label
_atom_site_aniso_U_11
_atom_site_aniso_U_22
_atom_site_aniso_U_33
_atom_site_aniso_U_23
_atom_site_aniso_U_13
_atom_site_aniso_U_12
Gd1 0.0453(6) 0.0139(4) 0.0189(4) 0.000 -0.0115(4) 0.000
Gd2 0.0496(5) 0.0135(3) 0.0218(3) 0.0000(2) -0.0129(3) -0.0020(3)
Gd3 0.0457(6) 0.0168(4) 0.0204(4) 0.000 -0.0102(4) 0.000
Gd4 0.0455(4) 0.0136(3) 0.0270(3) 0.0000(2) -0.0097(3) 0.0011(3)
Gd5 0.0554(5) 0.0193(3) 0.0266(3) 0.0017(3) -0.0150(3) -0.0056(3)
Gd6 0.0632(5) 0.0160(3) 0.0221(3) -0.0002(2) -0.0166(3) -0.0002(3)
Gd7 0.0587(5) 0.0163(3) 0.0250(3) 0.0007(3) -0.0036(3) 0.0037(3)
Gd8 0.0636(7) 0.0173(4) 0.0230(4) 0.000 -0.0136(5) 0.000
Gd9 0.0593(5) 0.0142(3) 0.0220(3) -0.0008(2) -0.0135(3) 0.0017(3)
Gd10 0.0528(5) 0.0163(3) 0.0262(3) 0.0040(3) -0.0086(3) 0.0038(3)
Gd11 0.0484(5) 0.0198(3) 0.0288(3) 0.0049(3) -0.0091(3) 0.0039(3)
Gd12 0.0532(7) 0.0261(5) 0.0236(5) 0.000 -0.0074(5) 0.000
Gd13 0.0602(5) 0.0136(3) 0.0263(3) 0.0016(2) -0.0137(3) -0.0002(3)
Gd14 0.0644(5) 0.0194(3) 0.0282(3) -0.0009(3) -0.0197(3) -0.0015(3)
Gd15 0.0625(8) 0.0236(5) 0.0403(5) 0.000 -0.0235(5) 0.000
Gd16 0.0528(5) 0.0212(3) 0.0225(3) 0.0023(3) -0.0113(3) 0.0025(3)
Gd17 0.0512(5) 0.0163(3) 0.0252(3) 0.0026(2) -0.0115(3) 0.0021(3)
Gd18 0.0609(5) 0.0342(4) 0.0377(4) 0.0019(3) -0.0191(4) -0.0090(4)
Gd19 0.0619(5) 0.0225(3) 0.0329(4) 0.0032(3) -0.0129(4) -0.0103(3)
Gd20 0.0617(5) 0.0313(4) 0.0384(4) 0.0020(3) -0.0096(4) -0.0088(4)
Gd21 0.0654(8) 0.0336(5) 0.0270(5) 0.000 -0.0150(5) 0.000
Gd22 0.0803(6) 0.0248(3) 0.0376(4) -0.0038(3) -0.0297(4) -0.0004(4)
Gd23 0.0819(6) 0.0157(3) 0.0316(4) -0.0005(3) -0.0138(4) 0.0011(4)
Gd24 0.0687(6) 0.0375(4) 0.0535(5) -0.0008(4) -0.0154(4) -0.0165(4)
Co1 0.0532(18) 0.0212(12) 0.0198(12) 0.000 -0.0115(12) 0.000
Co2 0.0481(12) 0.0201(8) 0.0291(9) 0.0028(7) -0.0099(9) 0.0045(9)
Co3 0.0665(15) 0.0315(10) 0.0368(10) -0.0061(8) -0.0159(10) 0.0022(10)
Co4 0.0608(14) 0.0215(9) 0.0359(10) 0.0017(8) -0.0135(10) -0.0021(10)
Co5 0.0672(15) 0.0302(10) 0.0354(10) 0.0032(8) -0.0213(10) 0.0005(10)
Co6 0.0434(8) 0.0390(8) 0.0513(8) 0.000 -0.0028(6) 0.000
Cl1 0.072(4) 0.048(3) 0.022(2) 0.000 -0.017(2) 0.000
Cl2 0.067(3) 0.0262(17) 0.0427(19) 0.0025(15) -0.0108(19) 0.0043(18)
Cl3 0.124(7) 0.081(5) 0.124(6) 0.000 0.040(6) 0.000
Cl4 0.137(5) 0.079(3) 0.073(3) -0.016(3) -0.009(3) 0.026(3)
Cl5 0.141(5) 0.061(3) 0.046(2) 0.015(2) 0.018(3) 0.005(3)
Cl6 0.040(5) 0.070(5) 0.097(6) 0.050(5) 0.000(4) -0.019(4)
Cl7 0.266(12) 0.177(7) 0.214(8) 0.132(6) 0.015(8) -0.001(8)
Cl8 0.273(11) 0.153(8) 0.202(8) -0.010(7) -0.136(8) 0.027(8)
Cl9 0.244(10) 0.256(10) 0.073(4) -0.031(5) -0.025(5) 0.097(8)
Cl10 0.195(10) 0.146(8) 0.041(4) 0.000 -0.036(5) 0.000
Cl11 0.101(8) 0.074(6) 0.079(6) -0.043(5) -0.016(6) -0.015(6)
Cl12 0.074(8) 0.211(15) 0.121(10) -0.045(10) -0.032(7) 0.006(10)
Cl13 0.127(10) 0.080(7) 0.095(8) -0.007(6) 0.002(7) -0.025(7)
Cl14 0.269(12) 0.141(7) 0.185(9) -0.015(6) -0.041(8) 0.012(8)
Cl15 0.107(7) 0.070(5) 0.181(9) 0.000 0.009(7) 0.000
Cl16 0.111(8) 0.054(5) 0.079(6) 0.002(5) -0.037(6) 0.003(6)
Cl17 0.136(9) 0.054(5) 0.052(5) -0.001(4) -0.022(6) 0.001(6)
Cl18 0.32(2) 0.183(13) 0.198(13) 0.000 0.074(13) 0.000
C1 0.042(9) 0.043(8) 0.015(6) -0.001(6) -0.013(6) -0.008(7)
C2 0.0257(10) 0.0251(10) 0.0255(11) -0.0001(7) 0.0026(7) 0.0001(7)
C3 0.0216(10) 0.0213(10) 0.0213(11) 0.000 0.0023(7) 0.000
C4 0.019(7) 0.020(6) 0.022(6) 0.006(5) -0.007(5) -0.005(5)
C5 0.050(9) 0.019(6) 0.030(7) 0.009(5) -0.006(7) 0.013(7)
C6 0.0303(10) 0.0302(10) 0.0303(11) -0.0001(7) 0.0033(7) 0.0000(7)
C7 0.0646(10) 0.0646(10) 0.0647(11) 0.0001(7) 0.0073(7) 0.0000(7)
C8 0.0570(10) 0.0570(10) 0.0570(11) 0.0001(7) 0.0064(7) -0.0001(7)
C9 0.081(14) 0.085(13) 0.053(10) 0.008(10) -0.009(10) -0.002(12)
C10 0.096(14) 0.031(8) 0.045(9) 0.007(7) -0.036(9) -0.002(9)
C11 0.0878(10) 0.0878(10) 0.0877(11) -0.0003(7) 0.0096(7) 0.0000(7)
C12 0.058(11) 0.074(10) 0.068(9) 0.012(7) -0.016(8) 0.033(9)
C13 0.0916(10) 0.0915(10) 0.0917(11) -0.0001(7) 0.0102(7) 0.0000(7)
C14 0.0516(10) 0.0515(10) 0.0515(11) 0.0001(7) 0.0058(7) -0.0004(7)
C15 0.0816(10) 0.0815(10) 0.0815(11) -0.0002(7) 0.0090(7) -0.0001(7)
C16 0.097(14) 0.028(8) 0.047(9) 0.005(7) -0.036(9) -0.010(9)
C17 0.088(15) 0.053(10) 0.102(14) 0.034(10) -0.029(12) -0.024(10)
C18 0.051(11) 0.066(10) 0.063(10) 0.045(8) 0.003(8) 0.020(9)
C19 0.0835(10) 0.0833(10) 0.0833(11) 0.0000(7) 0.0095(7) 0.0002(7)
C20 0.093(14) 0.052(9) 0.026(7) 0.008(7) -0.016(8) -0.001(10)
C21 0.0541(10) 0.0540(10) 0.0541(11) -0.0001(7) 0.0060(7) -0.0001(7)
C21' 0.1199(10) 0.1199(10) 0.1198(11) 0.0000(7) 0.0136(7) 0.0000(7)
C22 0.0215(10) 0.0214(10) 0.0214(11) 0.0001(7) 0.0023(7) 0.0000(7)
C22' 0.0479(10) 0.0479(10) 0.0479(11) 0.0001(7) 0.0054(7) 0.0000(7)
C23 0.109(16) 0.086(13) 0.045(10) -0.020(9) -0.027(10) 0.036(12)
C24 0.0610(10) 0.0607(10) 0.0608(11) -0.0002(7) 0.0069(7) 0.0000(7)
C25 0.1210(10) 0.1209(10) 0.1210(11) 0.0000(7) 0.0135(7) -0.0001(7)
C26 0.0571(10) 0.0570(10) 0.0572(11) 0.0001(7) 0.0062(7) 0.0001(7)
C27 0.078(14) 0.060(11) 0.089(13) -0.039(9) -0.018(11) -0.001(10)
C28 0.0583(10) 0.0584(10) 0.0584(11) 0.0000(7) 0.0064(7) -0.0001(7)
C29 0.061(12) 0.094(13) 0.055(10) 0.015(10) -0.009(9) 0.030(11)
C30 0.0538(10) 0.0535(10) 0.0535(11) -0.0002(7) 0.0060(7) 0.0000(7)
C31 0.052(12) 0.059(11) 0.125(16) 0.028(11) -0.005(11) 0.025(10)
C32 0.061(12) 0.053(10) 0.064(10) 0.007(8) 0.010(9) 0.020(9)
C33 0.0464(10) 0.0464(10) 0.0466(11) 0.000 0.0053(7) 0.000
C34 0.0357(10) 0.0356(10) 0.0357(11) 0.000 0.0040(7) 0.000
C35 0.0523(10) 0.0525(10) 0.0524(11) 0.0000(7) 0.0060(7) 0.0000(7)
C36 0.0557(10) 0.0558(10) 0.0557(11) 0.0000(7) 0.0063(7) -0.0001(7)
C37 0.0605(10) 0.0606(10) 0.0606(11) 0.000 0.0068(7) 0.000
C38 0.0561(10) 0.0560(10) 0.0560(11) 0.000 0.0063(7) 0.000
C39 0.090(14) 0.063(11) 0.055(10) 0.001(9) -0.030(10) 0.015(11)
C40 0.124(15) 0.048(9) 0.026(8) 0.003(7) 0.004(9) -0.041(10)
C41 0.091(18) 0.015(9) 0.062(13) 0.000 0.027(13) 0.000
O1 0.0217(10) 0.0214(10) 0.0214(11) 0.000 0.0019(7) 0.000
O2 0.043(8) 0.010(5) 0.015(5) 0.000 -0.011(5) 0.000
O3 0.0257(10) 0.0251(10) 0.0257(10) 0.0001(7) 0.0022(7) -0.0003(7)
O4 0.044(6) 0.017(4) 0.034(5) 0.002(4) 0.002(4) -0.001(4)
O5 0.056(6) 0.012(4) 0.029(5) -0.002(3) -0.010(4) -0.015(4)
O6 0.043(6) 0.022(4) 0.027(4) 0.002(4) -0.017(4) 0.010(4)
O7 0.0400(10) 0.0396(10) 0.0396(10) -0.0002(7) 0.0037(7) -0.0004(7)
O8 0.048(6) 0.031(5) 0.053(6) 0.005(4) -0.029(5) -0.005(5)
O9 0.053(6) 0.015(4) 0.016(4) 0.002(3) -0.016(4) 0.005(4)
O10 0.0220(10) 0.0210(10) 0.0214(10) -0.0001(7) 0.0018(7) 0.0001(7)
O11 0.0286(10) 0.0281(10) 0.0279(10) -0.0002(7) 0.0024(7) 0.0002(7)
O12 0.0348(10) 0.0343(10) 0.0345(11) 0.000 0.0037(7) 0.000
O13 0.0333(10) 0.0326(10) 0.0330(10) 0.0003(7) 0.0028(7) 0.0001(7)
O14 0.0384(10) 0.0381(10) 0.0381(10) 0.0000(7) 0.0035(7) -0.0001(7)
O15 0.049(9) 0.032(7) 0.034(7) 0.000 -0.012(6) 0.000
O16 0.0283(10) 0.0277(10) 0.0280(10) -0.0001(7) 0.0025(7) 0.0003(7)
O17 0.0398(10) 0.0392(10) 0.0394(10) 0.0001(7) 0.0039(7) -0.0005(7)
O18 0.0342(10) 0.0335(10) 0.0340(10) 0.0003(7) 0.0035(7) -0.0002(7)
O19 0.044(9) 0.038(7) 0.032(7) 0.000 -0.023(6) 0.000
O20 0.0266(10) 0.0261(10) 0.0264(11) 0.000 0.0025(7) 0.000
O21 0.069(7) 0.023(4) 0.020(4) -0.001(4) -0.023(4) -0.001(5)
O22 0.0358(10) 0.0353(10) 0.0355(11) 0.000 0.0038(7) 0.000
O23 0.041(6) 0.013(4) 0.035(5) 0.002(4) -0.011(4) 0.014(4)
O24 0.0248(10) 0.0247(10) 0.0248(10) 0.0003(7) 0.0018(7) -0.0005(7)
O25 0.072(8) 0.033(5) 0.046(6) 0.000(4) -0.024(5) -0.004(5)
O26 0.0236(10) 0.0231(10) 0.0229(10) 0.0002(7) 0.0020(7) 0.0000(7)
O27 0.0259(10) 0.0251(10) 0.0255(10) 0.0001(7) 0.0021(7) -0.0003(7)
O28 0.064(7) 0.008(4) 0.020(4) -0.001(3) -0.018(4) -0.005(4)
O29 0.0261(10) 0.0257(10) 0.0256(10) 0.0002(7) 0.0021(7) 0.0000(7)
O30 0.060(7) 0.015(4) 0.030(5) -0.003(4) -0.012(4) -0.004(4)
O31 0.0297(10) 0.0289(10) 0.0291(10) 0.0000(7) 0.0028(7) 0.0005(7)
O32 0.036(8) 0.009(5) 0.028(6) 0.000 -0.019(5) 0.000
O33 0.041(6) 0.016(4) 0.033(5) 0.010(4) -0.011(4) 0.006(4)
O34 0.0318(10) 0.0309(10) 0.0314(10) 0.0003(7) 0.0031(7) -0.0001(7)
O35 0.0292(10) 0.0285(10) 0.0290(10) -0.0002(7) 0.0029(7) 0.0005(7)
O36 0.0287(10) 0.0279(10) 0.0283(10) 0.0000(7) 0.0026(7) 0.0001(7)
O37 0.0324(10) 0.0316(10) 0.0320(10) 0.0002(7) 0.0027(7) -0.0003(7)
O38 0.0317(10) 0.0311(10) 0.0312(10) 0.0004(7) 0.0027(7) -0.0001(7)
O39 0.060(7) 0.036(5) 0.032(5) 0.000(4) -0.013(5) 0.008(5)
O40 0.047(6) 0.027(4) 0.016(4) 0.004(3) 0.009(4) -0.002(4)
O41 0.0329(10) 0.0323(10) 0.0323(10) -0.0006(7) 0.0034(7) 0.0001(7)
O42 0.041(6) 0.022(5) 0.050(5) -0.001(4) 0.006(5) 0.004(4)
O43 0.074(8) 0.013(4) 0.060(6) 0.005(4) -0.004(6) -0.008(5)
O44 0.064(7) 0.017(4) 0.028(5) 0.007(4) -0.017(5) -0.013(5)
O45 0.054(6) 0.034(5) 0.017(4) -0.003(4) -0.010(4) 0.018(5)
O46 0.0383(10) 0.0378(10) 0.0386(10) 0.0000(7) 0.0042(7) -0.0003(7)
O47 0.085(8) 0.023(5) 0.058(6) -0.007(5) -0.010(6) -0.023(5)
O48 0.076(8) 0.049(6) 0.041(5) -0.022(5) -0.031(5) 0.014(6)
O49 0.053(6) 0.040(5) 0.026(5) -0.012(4) -0.020(4) 0.022(5)
O50 0.074(8) 0.049(6) 0.041(6) -0.002(5) -0.012(5) -0.039(6)
O51 0.0397(10) 0.0393(10) 0.0395(10) 0.0001(7) 0.0037(7) -0.0003(7)
O52 0.0294(10) 0.0284(10) 0.0289(10) 0.0001(7) 0.0024(7) -0.0002(7)
O53 0.078(8) 0.046(6) 0.018(4) -0.010(4) -0.014(5) 0.018(6)
O54 0.079(8) 0.032(5) 0.029(5) 0.002(4) 0.006(5) 0.025(5)
O55 0.085(8) 0.031(5) 0.051(6) 0.000(5) -0.023(6) -0.011(6)
O56 0.080(12) 0.051(9) 0.068(10) 0.000 -0.051(9) 0.000
O57 0.099(9) 0.056(6) 0.043(6) -0.033(5) -0.006(6) 0.002(7)
O58 0.083(8) 0.031(5) 0.049(6) 0.005(5) 0.001(6) -0.024(6)
O59 0.073(7) 0.026(5) 0.040(5) -0.002(4) 0.004(5) 0.011(5)
O60 0.145(11) 0.020(5) 0.033(5) 0.000(4) 0.019(6) 0.017(6)
O61 0.105(9) 0.027(5) 0.029(5) -0.005(4) -0.015(6) 0.016(6)
O62 0.053(7) 0.050(6) 0.080(7) 0.037(5) -0.030(6) -0.002(6)
O63 0.039(6) 0.027(5) 0.043(5) 0.015(4) 0.011(5) 0.011(4)
O64 0.052(6) 0.011(4) 0.047(5) 0.015(4) 0.001(5) 0.009(4)
O65 0.073(8) 0.044(6) 0.035(5) 0.017(4) 0.007(5) 0.002(6)
O66 0.101(9) 0.038(6) 0.041(6) 0.004(5) -0.021(6) -0.008(6)
O67 0.071(8) 0.042(6) 0.068(7) -0.012(5) -0.010(6) 0.005(6)
O68 0.127(12) 0.055(7) 0.071(8) -0.003(6) -0.035(8) 0.024(8)
O69 0.071(13) 0.075(12) 0.122(15) 0.000 -0.040(11) 0.000
O70 0.0820(10) 0.0818(10) 0.0819(11) 0.0005(7) 0.0091(7) -0.0005(7)
O71 0.049(7) 0.051(6) 0.059(6) 0.013(5) -0.025(5) 0.003(6)
O72 0.0552(10) 0.0552(10) 0.0552(11) -0.0002(7) 0.0060(7) -0.0004(7)
O73 0.0215(7) 0.0215(7) 0.0215(8) 0.0001(5) 0.0025(5) -0.0002(5)
O74 0.044(9) 0.080(11) 0.045(8) 0.000 -0.033(7) 0.000
O75 0.078(8) 0.017(5) 0.089(8) -0.009(5) -0.001(7) -0.009(5)
O76 0.097(9) 0.023(5) 0.042(6) 0.003(4) -0.015(6) -0.002(6)
O77 0.085(8) 0.053(6) 0.021(5) 0.001(4) -0.003(5) 0.010(6)
O78 0.080(8) 0.047(6) 0.029(5) -0.001(4) -0.015(5) -0.019(6)
O79 0.047(6) 0.013(4) 0.025(4) -0.001(3) -0.013(4) 0.010(4)
O80 0.041(6) 0.012(4) 0.040(5) 0.004(4) -0.016(4) 0.004(4)
O81 0.0352(10) 0.0342(10) 0.0344(10) 0.0003(7) 0.0035(7) 0.0000(7)
O82 0.0271(10) 0.0271(10) 0.0273(11) 0.000 0.0027(7) 0.000
O83 0.0337(10) 0.0336(10) 0.0337(10) -0.0005(7) 0.0033(7) 0.0000(7)
O84 0.068(7) 0.029(5) 0.035(5) -0.008(4) -0.013(5) 0.000(5)
O85 0.067(7) 0.054(6) 0.038(5) -0.002(5) 0.005(5) 0.027(6)
O86 0.0388(10) 0.0387(10) 0.0382(10) 0.0002(7) 0.0038(7) -0.0002(7)
O87 0.065(7) 0.016(4) 0.031(5) 0.008(4) 0.005(5) -0.004(5)
O88 0.0250(10) 0.0244(10) 0.0246(11) 0.000 0.0024(7) 0.000
O89 0.0365(10) 0.0357(10) 0.0361(10) -0.0001(7) 0.0032(7) 0.0001(7)
O90 0.057(6) 0.010(4) 0.037(5) 0.002(4) -0.005(5) -0.005(4)
O91 0.032(6) 0.040(5) 0.036(5) -0.008(4) -0.007(4) 0.005(5)
O92 0.041(9) 0.049(8) 0.032(7) 0.000 -0.003(6) 0.000
O93 0.0378(10) 0.0376(10) 0.0373(11) 0.000 0.0042(7) 0.000
O94 0.068(12) 0.111(15) 0.096(13) 0.000 -0.065(10) 0.000
O95 0.1133(10) 0.1128(10) 0.1130(11) 0.0002(7) 0.0125(7) 0.0001(7)
O96 0.1584(10) 0.1584(10) 0.1582(11) 0.000 0.0180(7) 0.000
O97 0.0772(10) 0.0767(10) 0.0770(11) 0.0005(7) 0.0085(7) 0.0002(7)
O98 0.106(11) 0.055(7) 0.147(12) -0.050(8) -0.049(9) 0.020(8)
O99 0.088(11) 0.122(12) 0.120(12) -0.018(10) -0.051(9) 0.016(10)
O100 0.125(11) 0.133(13) 0.190(14) 0.028(11) 0.098(11) 0.070(10)
O101 0.2679(10) 0.2679(10) 0.2680(11) 0.0001(7) 0.0303(7) -0.0001(7)
O102 0.16(2) 0.11(2) 0.31(4) 0.000 0.10(3) 0.000
O103 0.3133(10) 0.3133(10) 0.3133(11) 0.000 0.0355(7) 0.000
O104 0.2820(10) 0.2820(10) 0.2820(11) 0.0000(7) 0.0319(7) -0.0001(7)
O105 0.2681(10) 0.2681(10) 0.2680(11) 0.0000(7) 0.0303(7) 0.0001(7)
O106 0.2251(10) 0.2249(10) 0.2250(11) -0.0001(7) 0.0255(7) 0.0002(7)
O107 0.0990(10) 0.0987(10) 0.0985(11) -0.0002(7) 0.0112(7) 0.0004(7)
O108 0.25(2) 0.077(10) 0.068(8) 0.008(8) 0.041(11) 0.031(12)
O109 0.1216(10) 0.1217(10) 0.1214(11) -0.0002(7) 0.0136(7) -0.0001(7)
O110 0.151(13) 0.085(9) 0.077(8) 0.020(7) 0.047(9) -0.007(9)
O111 0.106(11) 0.133(11) 0.098(9) 0.071(8) 0.028(8) -0.011(10)
O112 0.3011(10) 0.3010(10) 0.3010(11) 0.0000(7) 0.0340(7) 0.0000(7)
O113 0.0805(10) 0.0803(10) 0.0804(11) 0.0000(7) 0.0090(7) 0.0000(7)
O114 0.1146(10) 0.1147(10) 0.1147(11) 0.0001(7) 0.0130(7) -0.0001(7)
O115 0.1258(10) 0.1259(10) 0.1258(11) 0.0001(7) 0.0143(7) 0.0000(7)
O116 0.2751(10) 0.2751(10) 0.2752(11) 0.0001(7) 0.0310(7) -0.0001(7)
O117 0.3382(10) 0.3382(10) 0.3382(11) -0.0001(7) 0.0383(7) 0.0001(7)
O118 0.26(3) 0.118(14) 0.20(2) 0.061(14) -0.047(19) -0.012(16)
O119 0.2028(10) 0.2028(10) 0.2027(11) 0.0002(7) 0.0229(7) -0.0001(7)
O120 0.2477(10) 0.2477(10) 0.2476(11) 0.0000(7) 0.0280(7) 0.0001(7)
O121 0.3692(10) 0.3692(10) 0.3691(11) 0.0000(7) 0.0418(7) 0.0000(7)
O122 0.2488(10) 0.2487(10) 0.2487(11) 0.0000(7) 0.0281(7) 0.0000(7)
O123 0.2879(10) 0.2879(10) 0.2879(11) -0.0001(7) 0.0325(7) 0.0001(7)
O124 0.3506(10) 0.3506(10) 0.3507(11) 0.0001(7) 0.0396(7) 0.0000(7)
O125 0.3487(10) 0.3487(10) 0.3487(11) 0.0001(7) 0.0395(7) 0.0000(7)
O126 0.3356(10) 0.3355(10) 0.3355(11) 0.0000(7) 0.0379(7) 0.0000(7)
O127 0.187(15) 0.142(13) 0.185(13) -0.101(10) 0.128(11) -0.059(12)
O128 0.2223(10) 0.2222(10) 0.2222(11) 0.0000(7) 0.0252(7) 0.0000(7)
O129 0.2965(10) 0.2964(10) 0.2964(11) 0.0000(7) 0.0336(7) 0.0000(7)
O130 0.1932(10) 0.1932(10) 0.1932(11) 0.0000(7) 0.0219(7) 0.0000(7)
O131 0.3200(10) 0.3200(10) 0.3200(11) 0.0000(7) 0.0362(7) 0.0000(7)
O132 0.1760(10) 0.1761(10) 0.1760(11) -0.0001(7) 0.0199(7) 0.0001(7)
O133 0.1544(10) 0.1544(10) 0.1544(11) 0.0000(7) 0.0175(7) 0.0000(7)
O134 0.1667(10) 0.1667(10) 0.1666(11) 0.0000(7) 0.0189(7) -0.0001(7)
O135 0.071(17) 0.085(17) 0.13(2) -0.046(15) 0.055(15) -0.034(15)
O136 0.2059(10) 0.2059(10) 0.2059(11) 0.000 0.0234(7) 0.000
O137 0.2739(10) 0.2738(10) 0.2739(11) -0.0001(7) 0.0310(7) 0.0000(7)
O138 0.4886(10) 0.4887(10) 0.4887(11) 0.000 0.0553(7) 0.000
O1W 0.077(9) 0.059(7) 0.101(9) 0.009(7) -0.014(8) -0.012(7)
O2W 0.0903(10) 0.0903(10) 0.0901(11) -0.0003(7) 0.0098(7) 0.0005(7)
O3W 0.175(13) 0.064(7) 0.049(7) 0.017(6) -0.041(8) -0.060(8)
O4W 0.084(8) 0.027(5) 0.063(7) -0.015(5) -0.034(6) 0.003(6)
O5W 0.0497(10) 0.0490(10) 0.0491(11) -0.0004(7) 0.0050(7) 0.0000(7)
O6W 0.075(8) 0.032(5) 0.044(6) -0.004(4) -0.019(5) 0.020(5)
O7W 0.111(15) 0.086(12) 0.045(9) 0.000 -0.030(10) 0.000
O8W 0.062(8) 0.063(6) 0.069(7) 0.046(5) -0.003(6) 0.009(6)
O9W 0.070(8) 0.023(5) 0.060(6) 0.000(5) 0.004(6) -0.004(5)
O10W 0.077(8) 0.029(5) 0.037(5) 0.011(4) -0.022(5) 0.003(5)
O11W 0.080(8) 0.028(5) 0.024(5) 0.008(4) -0.014(5) 0.001(5)
O12W 0.069(8) 0.061(7) 0.064(7) 0.001(6) -0.041(6) -0.004(6)
O13W 0.040(6) 0.024(5) 0.062(6) 0.009(4) -0.018(5) -0.019(4)
O14W 0.097(9) 0.022(5) 0.038(5) 0.011(4) -0.012(6) -0.023(5)
O15W 0.091(9) 0.053(6) 0.037(6) -0.004(5) -0.008(6) -0.022(6)
O16W 0.094(9) 0.046(6) 0.049(6) -0.006(5) -0.028(6) 0.009(6)
O17W 0.068(11) 0.068(10) 0.028(7) 0.000 -0.003(7) 0.000
O18W 0.048(6) 0.043(5) 0.023(4) 0.005(4) -0.012(4) -0.006(5)
O19W 0.051(8) 0.037(6) 0.156(12) -0.010(7) -0.001(8) -0.004(6)
O20W 0.0783(10) 0.0783(10) 0.0781(11) 0.000 0.0086(7) 0.000
O21W 0.138(12) 0.079(8) 0.055(7) 0.038(6) -0.028(8) -0.003(8)
O22W 0.068(8) 0.079(8) 0.053(6) 0.025(6) 0.001(6) 0.004(7)
O23W 0.0520(10) 0.0512(10) 0.0513(11) -0.0003(7) 0.0055(7) 0.0001(7)
O24W 0.1007(10) 0.1007(10) 0.1007(11) 0.000 0.0115(7) 0.000
O25W 0.090(10) 0.095(9) 0.042(6) 0.012(6) -0.007(6) -0.001(8)
O26W 0.101(10) 0.055(7) 0.075(8) 0.024(6) 0.016(7) 0.024(7)
O27W 0.134(12) 0.044(7) 0.114(10) 0.009(7) 0.024(9) -0.040(8)
O28W 0.130(12) 0.096(10) 0.097(10) 0.006(8) 0.035(9) 0.034(10)
O29W 0.082(11) 0.093(10) 0.162(14) 0.004(10) -0.043(10) -0.021(9)
O30W 0.174(14) 0.044(6) 0.043(6) -0.001(5) 0.006(8) 0.020(8)
O31W 0.099(9) 0.052(6) 0.046(6) 0.009(5) 0.011(6) -0.037(6)
O32W 0.125(11) 0.045(6) 0.060(7) -0.011(5) 0.010(7) -0.009(7)
O33W 0.075(8) 0.070(7) 0.030(5) 0.008(5) -0.007(5) 0.038(6)
O34W 0.1282(10) 0.1283(10) 0.1277(11) 0.000 0.0150(7) 0.000

loop_
_atom_type_symbol
_atom_type_description
_atom_type_scat_dispersion_real
_atom_type_scat_dispersion_imag
_atom_type_scat_source
C C 0.0033 0.0016 'International Tables Vol C Tables 4.2.6.8 and 6.1.1.4'
H H 0.0000 0.0000 'International Tables Vol C Tables 4.2.6.8 and 6.1.1.4'
O O 0.0106 0.0060 'International Tables Vol C Tables 4.2.6.8 and 6.1.1.4'
Cl Cl 0.1484 0.1585 'International Tables Vol C Tables 4.2.6.8 and 6.1.1.4'
Co Co 0.3494 0.9721 'International Tables Vol C Tables 4.2.6.8 and 6.1.1.4'
Gd Gd -0.1653 3.9035 'International Tables Vol C Tables 4.2.6.8 and 6.1.1.4'

loop_
_geom_angle_atom_site_label_1
_geom_angle_atom_site_label_2
_geom_angle_atom_site_label_3
_geom_angle
_geom_angle_site_symmetry_1
_geom_angle_site_symmetry_3
O1 Gd1 O27 71.9(3) . .
O1 Gd1 O27 71.9(3) . 4_575
O27 Gd1 O27 69.2(4) . 4_575
O1 Gd1 O10 138.9(2) . 4_575
O27 Gd1 O10 139.4(3) . 4_575
O27 Gd1 O10 93.4(3) 4_575 4_575
O1 Gd1 O10 138.9(2) . .
O27 Gd1 O10 93.4(3) . .
O27 Gd1 O10 139.4(3) 4_575 .
O10 Gd1 O10 76.1(4) 4_575 .
O1 Gd1 O2 99.7(4) . .
O27 Gd1 O2 143.5(2) . .
O27 Gd1 O2 143.5(2) 4_575 .
O10 Gd1 O2 69.4(3) 4_575 .
O10 Gd1 O2 69.4(3) . .
O1 Gd1 O82 137.7(4) . .
O27 Gd1 O82 73.6(3) . .
O27 Gd1 O82 73.6(3) 4_575 .
O10 Gd1 O82 66.2(3) 4_575 .
O10 Gd1 O82 66.2(3) . .
O2 Gd1 O82 122.6(4) . .
O1 Gd1 O41 61.0(2) . 4_575
O27 Gd1 O41 120.7(3) . 4_575
O27 Gd1 O41 63.6(3) 4_575 4_575
O10 Gd1 O41 77.9(3) 4_575 4_575
O10 Gd1 O41 145.9(3) . 4_575
O2 Gd1 O41 81.0(2) . 4_575
O82 Gd1 O41 121.32(19) . 4_575
O1 Gd1 O41 61.0(2) . .
O27 Gd1 O41 63.6(3) . .
O27 Gd1 O41 120.7(3) 4_575 .
O10 Gd1 O41 145.9(3) 4_575 .
O10 Gd1 O41 77.9(3) . .
O2 Gd1 O41 81.0(2) . .
O82 Gd1 O41 121.32(19) . .
O41 Gd1 O41 114.6(4) 4_575 .
O1 Gd1 Co1 73.6(3) . .
O27 Gd1 Co1 35.03(19) . .
O27 Gd1 Co1 35.03(19) 4_575 .
O10 Gd1 Co1 115.61(19) 4_575 .
O10 Gd1 Co1 115.61(19) . .
O2 Gd1 Co1 173.3(2) . .
O82 Gd1 Co1 64.1(3) . .
O41 Gd1 Co1 95.4(2) 4_575 .
O41 Gd1 Co1 95.4(2) . .
O1 Gd1 Gd3 177.5(3) . .
O27 Gd1 Gd3 110.15(18) . .
O27 Gd1 Gd3 110.15(18) 4_575 .
O10 Gd1 Gd3 40.29(17) 4_575 .
O10 Gd1 Gd3 40.29(17) . .
O2 Gd1 Gd3 77.8(2) . .
O82 Gd1 Gd3 44.8(3) . .
O41 Gd1 Gd3 118.24(18) 4_575 .
O41 Gd1 Gd3 118.24(18) . .
Co1 Gd1 Gd3 108.91(5) . .
O1 Gd1 Gd2 36.63(15) . .
O27 Gd1 Gd2 38.53(18) . .
O27 Gd1 Gd2 77.58(19) 4_575 .
O10 Gd1 Gd2 170.82(19) 4_575 .
O10 Gd1 Gd2 111.81(18) . .
O2 Gd1 Gd2 117.2(2) . .
O82 Gd1 Gd2 112.0(2) . .
O41 Gd1 Gd2 96.33(19) 4_575 .
O41 Gd1 Gd2 43.1(2) . .
Co1 Gd1 Gd2 57.34(4) . .
Gd3 Gd1 Gd2 144.69(2) . .
O1 Gd2 O27 71.9(3) . .
O1 Gd2 O28 139.0(3) . .
O27 Gd2 O28 93.3(3) . .
O1 Gd2 O32 72.8(3) . .
O27 Gd2 O32 70.3(3) . .
O28 Gd2 O32 138.9(3) . .
O1 Gd2 O3 101.0(3) . .
O27 Gd2 O3 144.0(3) . .
O28 Gd2 O3 68.6(3) . .
O32 Gd2 O3 142.9(3) . .
O1 Gd2 O24 138.8(3) . .
O27 Gd2 O24 139.3(3) . .
O28 Gd2 O24 76.1(3) . .
O32 Gd2 O24 92.1(3) . .
O3 Gd2 O24 68.3(3) . .
O1 Gd2 O41 61.8(3) . .
O27 Gd2 O41 64.1(3) . .
O28 Gd2 O41 77.3(3) . .
O32 Gd2 O41 122.7(3) . .
O3 Gd2 O41 81.3(3) . .
O24 Gd2 O41 145.2(3) . .
O1 Gd2 O88 62.2(3) . .
O27 Gd2 O88 121.4(3) . .
O28 Gd2 O88 145.3(2) . .
O32 Gd2 O88 63.0(3) . .
O3 Gd2 O88 81.5(3) . .
O24 Gd2 O88 76.8(3) . .
O41 Gd2 O88 116.1(3) . .
O1 Gd2 O84 138.5(3) . .
O27 Gd2 O84 74.1(3) . .
O28 Gd2 O84 65.3(3) . .
O32 Gd2 O84 73.9(3) . .
O3 Gd2 O84 120.5(3) . .
O24 Gd2 O84 65.8(3) . .
O41 Gd2 O84 121.1(3) . .
O88 Gd2 O84 120.7(3) . .
O1 Gd2 Co1 73.5(2) . .
O27 Gd2 Co1 34.89(19) . .
O28 Gd2 Co1 115.5(2) . .
O32 Gd2 Co1 36.1(2) . .
O3 Gd2 Co1 174.5(2) . .
O24 Gd2 Co1 115.7(2) . .
O41 Gd2 Co1 95.86(19) . .
O88 Gd2 Co1 95.6(2) . .
O84 Gd2 Co1 65.00(19) . .
O1 Gd2 Gd5 177.9(3) . .
O27 Gd2 Gd5 109.91(19) . .
O28 Gd2 Gd5 40.7(2) . .
O32 Gd2 Gd5 108.6(2) . .
O3 Gd2 Gd5 76.95(19) . .
O24 Gd2 Gd5 40.14(18) . .
O41 Gd2 Gd5 118.01(19) . .
O88 Gd2 Gd5 116.9(2) . .
O84 Gd2 Gd5 43.50(19) . .
Co1 Gd2 Gd5 108.50(4) . .
O1 Gd2 Gd2 36.6(2) . 4_575
O27 Gd2 Gd2 77.60(18) . 4_575
O28 Gd2 Gd2 170.74(18) . 4_575
O32 Gd2 Gd2 39.1(2) . 4_575
O3 Gd2 Gd2 118.25(18) . 4_575
O24 Gd2 Gd2 111.78(18) . 4_575
O41 Gd2 Gd2 97.09(19) . 4_575
O88 Gd2 Gd2 43.83(17) . 4_575
O84 Gd2 Gd2 112.7(2) . 4_575
Co1 Gd2 Gd2 57.30(2) . 4_575
Gd5 Gd2 Gd2 144.112(17) . 4_575
O10 Gd3 O10 76.7(4) 4_575 .
O10 Gd3 O11 140.7(3) 4_575 .
O10 Gd3 O11 92.3(3) . .
O10 Gd3 O11 92.3(3) 4_575 4_575
O10 Gd3 O11 140.7(3) . 4_575
O11 Gd3 O11 72.5(4) . 4_575
O10 Gd3 O19 140.40(19) 4_575 .
O10 Gd3 O19 140.40(19) . .
O11 Gd3 O19 66.8(3) . .
O11 Gd3 O19 66.8(3) 4_575 .
O10 Gd3 O20 72.4(3) 4_575 .
O10 Gd3 O20 72.4(3) . .
O11 Gd3 O20 140.4(2) . .
O11 Gd3 O20 140.4(2) 4_575 .
O19 Gd3 O20 102.0(4) . .
O10 Gd3 O79 71.9(2) 4_575 4_575
O10 Gd3 O79 136.9(3) . 4_575
O11 Gd3 O79 130.5(3) . 4_575
O11 Gd3 O79 70.0(3) 4_575 4_575
O19 Gd3 O79 69.5(2) . 4_575
O20 Gd3 O79 70.5(2) . 4_575
O10 Gd3 O79 136.9(3) 4_575 .
O10 Gd3 O79 71.9(2) . .
O11 Gd3 O79 70.0(3) . .
O11 Gd3 O79 130.5(3) 4_575 .
O19 Gd3 O79 69.5(2) . .
O20 Gd3 O79 70.5(2) . .
O79 Gd3 O79 114.1(4) 4_575 .
O10 Gd3 O82 67.1(3) 4_575 .
O10 Gd3 O82 67.1(3) . .
O11 Gd3 O82 73.8(3) . .
O11 Gd3 O82 73.8(3) 4_575 .
O19 Gd3 O82 130.5(4) . .
O20 Gd3 O82 127.5(4) . .
O79 Gd3 O82 122.93(19) 4_575 .
O79 Gd3 O82 122.93(19) . .
O10 Gd3 Gd1 40.62(18) 4_575 .
O10 Gd3 Gd1 40.62(18) . .
O11 Gd3 Gd1 110.28(19) . .
O11 Gd3 Gd1 110.28(19) 4_575 .
O19 Gd3 Gd1 176.2(3) . .
O20 Gd3 Gd1 81.8(3) . .
O79 Gd3 Gd1 112.20(17) 4_575 .
O79 Gd3 Gd1 112.20(17) . .
O82 Gd3 Gd1 45.7(2) . .
O10 Gd3 Gd16 100.57(18) 4_575 4_575
O10 Gd3 Gd16 177.26(18) . 4_575
O11 Gd3 Gd16 89.76(19) . 4_575
O11 Gd3 Gd16 38.6(2) 4_575 4_575
O19 Gd3 Gd16 42.27(7) . 4_575
O20 Gd3 Gd16 107.09(18) . 4_575
O79 Gd3 Gd16 41.25(18) 4_575 4_575
O79 Gd3 Gd16 110.56(17) . 4_575
O82 Gd3 Gd16 111.81(18) . 4_575
Gd1 Gd3 Gd16 136.789(18) . 4_575
O10 Gd3 Gd16 177.26(18) 4_575 .
O10 Gd3 Gd16 100.57(18) . .
O11 Gd3 Gd16 38.6(2) . .
O11 Gd3 Gd16 89.76(19) 4_575 .
O19 Gd3 Gd16 42.27(7) . .
O20 Gd3 Gd16 107.09(19) . .
O79 Gd3 Gd16 110.56(17) 4_575 .
O79 Gd3 Gd16 41.25(18) . .
O82 Gd3 Gd16 111.81(18) . .
Gd1 Gd3 Gd16 136.789(18) . .
Gd16 Gd3 Gd16 82.17(3) 4_575 .
O83 Gd4 O20 144.1(3) . .
O83 Gd4 O10 84.4(3) . .
O20 Gd4 O10 74.0(3) . .
O83 Gd4 O42 88.5(3) . .
O20 Gd4 O42 91.9(3) . .
O10 Gd4 O42 143.3(3) . .
O83 Gd4 O40 98.7(3) . .
O20 Gd4 O40 104.5(3) . .
O10 Gd4 O40 78.5(3) . .
O42 Gd4 O40 138.2(3) . .
O83 Gd4 O2 75.5(3) . .
O20 Gd4 O2 70.0(3) . .
O10 Gd4 O2 68.2(3) . .
O42 Gd4 O2 75.1(3) . .
O40 Gd4 O2 146.5(3) . .
O83 Gd4 O23 65.0(3) . .
O20 Gd4 O23 149.9(3) . .
O10 Gd4 O23 128.8(3) . .
O42 Gd4 O23 78.9(3) . .
O40 Gd4 O23 67.7(3) . .
O2 Gd4 O23 132.8(3) . .
O83 Gd4 O13W 137.9(3) . .
O20 Gd4 O13W 76.1(3) . .
O10 Gd4 O13W 131.1(3) . .
O42 Gd4 O13W 74.7(3) . .
O40 Gd4 O13W 72.6(3) . .
O2 Gd4 O13W 133.1(3) . .
O23 Gd4 O13W 73.8(3) . .
O83 Gd4 Gd3 120.6(2) . .
O20 Gd4 Gd3 39.4(3) . .
O10 Gd4 Gd3 37.09(17) . .
O42 Gd4 Gd3 128.9(2) . .
O40 Gd4 Gd3 81.83(19) . .
O2 Gd4 Gd3 73.7(2) . .
O23 Gd4 Gd3 149.44(19) . .
O13W Gd4 Gd3 99.4(2) . .
O83 Gd4 Gd4 113.5(2) . 4_575
O20 Gd4 Gd4 35.1(2) . 4_575
O10 Gd4 Gd4 79.04(18) . 4_575
O42 Gd4 Gd4 70.9(2) . 4_575
O40 Gd4 Gd4 138.28(18) . 4_575
O2 Gd4 Gd4 38.52(19) . 4_575
O23 Gd4 Gd4 149.8(2) . 4_575
O13W Gd4 Gd4 97.35(19) . 4_575
Gd3 Gd4 Gd4 59.455(13) . 4_575
O83 Gd4 Gd1 69.8(2) . .
O20 Gd4 Gd1 76.4(3) . .
O10 Gd4 Gd1 34.51(17) . .
O42 Gd4 Gd1 109.7(2) . .
O40 Gd4 Gd1 111.3(2) . .
O2 Gd4 Gd1 35.4(3) . .
O23 Gd4 Gd1 133.8(2) . .
O13W Gd4 Gd1 152.2(2) . .
Gd3 Gd4 Gd1 55.82(2) . .
Gd4 Gd4 Gd1 60.704(13) 4_575 .
O83 Gd4 Gd10 76.9(2) . .
O20 Gd4 Gd10 135.3(2) . .
O10 Gd4 Gd10 103.00(18) . .
O42 Gd4 Gd10 110.4(2) . .
O40 Gd4 Gd10 34.85(18) . .
O2 Gd4 Gd10 151.70(19) . .
O23 Gd4 Gd10 33.20(19) . .
O13W Gd4 Gd10 73.52(19) . .
Gd3 Gd4 Gd10 116.28(2) . .
Gd4 Gd4 Gd10 169.609(13) 4_575 .
Gd1 Gd4 Gd10 126.16(2) . .
O24 Gd5 O18 142.2(3) . .
O24 Gd5 O28 77.6(3) . .
O18 Gd5 O28 92.2(3) . .
O24 Gd5 O37 92.7(3) . .
O18 Gd5 O37 73.5(3) . .
O28 Gd5 O37 142.4(3) . .
O24 Gd5 O5 71.1(3) . .
O18 Gd5 O5 139.9(3) . .
O28 Gd5 O5 71.4(3) . .
O37 Gd5 O5 139.8(3) . .
O24 Gd5 O30 139.9(3) . .
O18 Gd5 O30 67.0(3) . .
O28 Gd5 O30 139.2(3) . .
O37 Gd5 O30 67.0(3) . .
O5 Gd5 O30 101.7(3) . .
O24 Gd5 O84 69.2(3) . .
O18 Gd5 O84 73.3(3) . .
O28 Gd5 O84 67.9(3) . .
O37 Gd5 O84 74.7(3) . .
O5 Gd5 O84 127.6(3) . .
O30 Gd5 O84 130.6(3) . .
O24 Gd5 O89 70.5(3) . .
O18 Gd5 O89 131.1(3) . .
O28 Gd5 O89 136.4(3) . .
O37 Gd5 O89 69.2(3) . .
O5 Gd5 O89 70.8(3) . .
O30 Gd5 O89 70.0(3) . .
O84 Gd5 O89 123.2(3) . .
O24 Gd5 O44 135.7(3) . .
O18 Gd5 O44 70.1(3) . .
O28 Gd5 O44 70.6(3) . .
O37 Gd5 O44 131.2(3) . .
O5 Gd5 O44 69.9(3) . .
O30 Gd5 O44 69.4(3) . .
O84 Gd5 O44 122.3(3) . .
O89 Gd5 O44 114.4(3) . .
O24 Gd5 Gd2 41.48(19) . .
O18 Gd5 Gd2 110.7(2) . .
O28 Gd5 Gd2 40.94(17) . .
O37 Gd5 Gd2 111.5(2) . .
O5 Gd5 Gd2 80.83(18) . .
O30 Gd5 Gd2 177.4(2) . .
O84 Gd5 Gd2 46.8(2) . .
O89 Gd5 Gd2 111.7(2) . .
O44 Gd5 Gd2 111.2(2) . .
O24 Gd5 Gd19 176.9(2) . .
O18 Gd5 Gd19 38.8(2) . .
O28 Gd5 Gd19 99.75(18) . .
O37 Gd5 Gd19 90.4(2) . .
O5 Gd5 Gd19 106.59(17) . .
O30 Gd5 Gd19 42.17(19) . .
O84 Gd5 Gd19 111.4(2) . .
O89 Gd5 Gd19 111.01(19) . .
O44 Gd5 Gd19 41.3(2) . .
Gd2 Gd5 Gd19 136.63(2) . .
O24 Gd5 Gd18 99.9(2) . .
O18 Gd5 Gd18 90.3(2) . .
O28 Gd5 Gd18 177.35(18) . .
O37 Gd5 Gd18 37.93(19) . .
O5 Gd5 Gd18 107.2(2) . .
O30 Gd5 Gd18 43.0(2) . .
O84 Gd5 Gd18 112.0(2) . .
O89 Gd5 Gd18 41.2(2) . .
O44 Gd5 Gd18 111.2(2) . .
Gd2 Gd5 Gd18 137.02(2) . .
Gd19 Gd5 Gd18 82.76(2) . .
O81 Gd6 O5 142.0(3) . .
O81 Gd6 O24 85.2(3) . .
O5 Gd6 O24 72.2(3) . .
O81 Gd6 O39 87.3(3) . .
O5 Gd6 O39 92.7(3) . .
O24 Gd6 O39 143.0(3) . .
O81 Gd6 O3 75.3(3) . .
O5 Gd6 O3 68.2(3) . .
O24 Gd6 O3 68.5(3) . .
O39 Gd6 O3 74.5(3) . .
O81 Gd6 O6W 137.7(3) . .
O5 Gd6 O6W 78.1(3) . .
O24 Gd6 O6W 130.7(3) . .
O39 Gd6 O6W 75.3(3) . .
O3 Gd6 O6W 133.0(3) . .
O81 Gd6 O21 65.5(3) . .
O5 Gd6 O21 151.5(3) . .
O24 Gd6 O21 128.7(3) . .
O39 Gd6 O21 79.5(3) . .
O3 Gd6 O21 133.5(3) . .
O6W Gd6 O21 73.4(3) . .
O81 Gd6 O86 99.7(3) . .
O5 Gd6 O86 104.2(3) . .
O24 Gd6 O86 76.8(3) . .
O39 Gd6 O86 140.2(3) . .
O3 Gd6 O86 145.2(3) . .
O6W Gd6 O86 73.5(3) . .
O21 Gd6 O86 68.5(3) . .
O81 Gd6 Gd5 120.6(2) . .
O5 Gd6 Gd5 38.1(2) . .
O24 Gd6 Gd5 36.52(18) . .
O39 Gd6 Gd5 128.6(2) . .
O3 Gd6 Gd5 73.02(19) . .
O6W Gd6 Gd5 99.9(2) . .
O21 Gd6 Gd5 149.4(2) . .
O86 Gd6 Gd5 80.9(2) . .
O81 Gd6 Gd9 112.4(2) . .
O5 Gd6 Gd9 34.6(2) . .
O24 Gd6 Gd9 79.05(19) . .
O39 Gd6 Gd9 70.5(2) . .
O3 Gd6 Gd9 37.77(18) . .
O6W Gd6 Gd9 97.8(2) . .
O21 Gd6 Gd9 150.0(2) . .
O86 Gd6 Gd9 137.7(2) . .
Gd5 Gd6 Gd9 59.39(2) . .
O81 Gd6 Gd2 69.4(2) . .
O5 Gd6 Gd2 74.77(18) . .
O24 Gd6 Gd2 35.16(19) . .
O39 Gd6 Gd2 108.9(2) . .
O3 Gd6 Gd2 35.33(19) . .
O6W Gd6 Gd2 152.7(2) . .
O21 Gd6 Gd2 133.67(18) . .
O86 Gd6 Gd2 110.2(2) . .
Gd5 Gd6 Gd2 55.746(19) . .
Gd9 Gd6 Gd2 60.579(19) . .
O81 Gd6 Gd14 78.1(2) . .
O5 Gd6 Gd14 135.7(2) . .
O24 Gd6 Gd14 102.82(19) . .
O39 Gd6 Gd14 111.0(2) . .
O3 Gd6 Gd14 152.57(18) . .
O6W Gd6 Gd14 73.0(2) . .
O21 Gd6 Gd14 33.2(2) . .
O86 Gd6 Gd14 35.5(2) . .
Gd5 Gd6 Gd14 116.22(3) . .
Gd9 Gd6 Gd14 169.45(2) . .
Gd2 Gd6 Gd14 126.34(2) . .
O36 Gd7 O6 75.8(3) . .
O36 Gd7 O52 65.2(3) . .
O6 Gd7 O52 76.4(3) . .
O36 Gd7 O83 115.3(3) . .
O6 Gd7 O83 75.2(3) . .
O52 Gd7 O83 52.3(3) . .
O36 Gd7 O23 147.5(3) . .
O6 Gd7 O23 73.1(3) . .
O52 Gd7 O23 115.2(3) . .
O83 Gd7 O23 65.2(3) . .
O36 Gd7 O32W 138.4(3) . .
O6 Gd7 O32W 142.0(3) . .
O52 Gd7 O32W 101.1(4) . .
O83 Gd7 O32W 74.0(3) . .
O23 Gd7 O32W 74.2(3) . .
O36 Gd7 O28W 89.0(4) . .
O6 Gd7 O28W 126.6(4) . .
O52 Gd7 O28W 141.3(4) . .
O83 Gd7 O28W 152.2(4) . .
O23 Gd7 O28W 102.0(4) . .
O32W Gd7 O28W 78.8(4) . .
O36 Gd7 O31 78.9(3) . .
O6 Gd7 O31 57.7(3) . .
O52 Gd7 O31 127.4(3) . .
O83 Gd7 O31 126.2(3) . .
O23 Gd7 O31 76.7(2) . .
O32W Gd7 O31 130.6(4) . .
O28W Gd7 O31 69.3(4) . .
O36 Gd7 O25W 72.4(3) . .
O6 Gd7 O25W 144.8(4) . .
O52 Gd7 O25W 76.9(4) . .
O83 Gd7 O25W 105.3(4) . .
O23 Gd7 O25W 140.1(4) . .
O32W Gd7 O25W 66.1(4) . .
O28W Gd7 O25W 67.8(4) . .
O31 Gd7 O25W 127.9(3) . .
O36 Gd7 C5 89.7(3) . .
O6 Gd7 C5 72.6(3) . .
O52 Gd7 C5 26.1(3) . .
O83 Gd7 C5 26.3(3) . .
O23 Gd7 C5 89.9(3) . .
O32W Gd7 C5 88.7(4) . .
O28W Gd7 C5 159.5(4) . .
O31 Gd7 C5 130.4(3) . .
O25W Gd7 C5 92.4(4) . .
O36 Gd7 Gd13 41.90(18) . .
O6 Gd7 Gd13 43.02(19) . .
O52 Gd7 Gd13 86.01(19) . .
O83 Gd7 Gd13 113.6(2) . .
O23 Gd7 Gd13 106.28(19) . .
O32W Gd7 Gd13 172.0(3) . .
O28W Gd7 Gd13 93.4(3) . .
O31 Gd7 Gd13 43.4(2) . .
O25W Gd7 Gd13 112.6(3) . .
C5 Gd7 Gd13 99.3(3) . .
O36 Gd7 Gd10 107.40(19) . .
O6 Gd7 Gd10 41.8(2) . .
O52 Gd7 Gd10 114.07(19) . .
O83 Gd7 Gd10 85.6(2) . .
O23 Gd7 Gd10 40.79(18) . .
O32W Gd7 Gd10 113.9(3) . .
O28W Gd7 Gd10 100.5(3) . .
O31 Gd7 Gd10 42.30(18) . .
O25W Gd7 Gd10 168.2(3) . .
C5 Gd7 Gd10 99.4(2) . .
Gd13 Gd7 Gd10 65.632(18) . .
O21 Gd8 O21 145.4(5) . 4_575
O21 Gd8 O81 64.7(3) . .
O21 Gd8 O81 115.4(3) 4_575 .
O21 Gd8 O81 115.4(3) . 4_575
O21 Gd8 O81 64.7(3) 4_575 4_575
O81 Gd8 O81 53.2(4) . 4_575
O21 Gd8 O12 73.3(2) . .
O21 Gd8 O12 73.3(2) 4_575 .
O81 Gd8 O12 76.9(3) . .
O81 Gd8 O12 76.9(3) 4_575 .
O21 Gd8 O26W 141.7(4) . 4_575
O21 Gd8 O26W 72.8(4) 4_575 4_575
O81 Gd8 O26W 104.1(3) . 4_575
O81 Gd8 O26W 74.8(3) 4_575 4_575
O12 Gd8 O26W 142.7(3) . 4_575
O21 Gd8 O26W 72.8(4) . .
O21 Gd8 O26W 141.7(4) 4_575 .
O81 Gd8 O26W 74.8(3) . .
O81 Gd8 O26W 104.1(3) 4_575 .
O12 Gd8 O26W 142.7(3) . .
O26W Gd8 O26W 68.9(6) 4_575 .
O21 Gd8 O22 77.1(2) . .
O21 Gd8 O22 77.1(2) 4_575 .
O81 Gd8 O22 126.4(3) . .
O81 Gd8 O22 126.4(3) 4_575 .
O12 Gd8 O22 56.3(4) . .
O26W Gd8 O22 128.6(3) 4_575 .
O26W Gd8 O22 128.6(3) . .
O21 Gd8 O7W 96.4(2) . .
O21 Gd8 O7W 96.4(2) 4_575 .
O81 Gd8 O7W 146.0(3) . .
O81 Gd8 O7W 146.0(3) 4_575 .
O12 Gd8 O7W 126.7(5) . .
O26W Gd8 O7W 72.6(4) 4_575 .
O26W Gd8 O7W 72.6(4) . .
O22 Gd8 O7W 70.4(5) . .
O21 Gd8 C41 89.8(2) . .
O21 Gd8 C41 89.8(2) 4_575 .
O81 Gd8 C41 26.6(2) . .
O81 Gd8 C41 26.6(2) 4_575 .
O12 Gd8 C41 74.4(6) . .
O26W Gd8 C41 90.1(5) 4_575 .
O26W Gd8 C41 90.1(5) . .
O22 Gd8 C41 130.7(6) . .
O7W Gd8 C41 158.9(6) . .
O21 Gd8 Gd14 40.6(2) . .
O21 Gd8 Gd14 105.7(2) 4_575 .
O81 Gd8 Gd14 85.7(2) . .
O81 Gd8 Gd14 114.1(2) 4_575 .
O12 Gd8 Gd14 41.62(16) . .
O26W Gd8 Gd14 169.8(3) 4_575 .
O26W Gd8 Gd14 112.0(3) . .
O22 Gd8 Gd14 42.47(17) . .
O7W Gd8 Gd14 97.8(4) . .
C41 Gd8 Gd14 99.9(4) . .
O21 Gd8 Gd14 105.7(2) . 4_575
O21 Gd8 Gd14 40.6(2) 4_575 4_575
O81 Gd8 Gd14 114.1(2) . 4_575
O81 Gd8 Gd14 85.7(2) 4_575 4_575
O12 Gd8 Gd14 41.62(16) . 4_575
O26W Gd8 Gd14 112.0(3) 4_575 4_575
O26W Gd8 Gd14 169.8(3) . 4_575
O22 Gd8 Gd14 42.47(17) . 4_575
O7W Gd8 Gd14 97.8(4) . 4_575
C41 Gd8 Gd14 99.9(4) . 4_575
Gd14 Gd8 Gd14 65.26(3) . 4_575
O52 Gd9 O5 142.7(3) . .
O52 Gd9 O28 84.5(3) . .
O5 Gd9 O28 72.9(3) . .
O52 Gd9 O54 89.9(3) . .
O5 Gd9 O54 91.4(3) . .
O28 Gd9 O54 143.7(3) . .
O52 Gd9 O3 76.0(3) . .
O5 Gd9 O3 68.3(3) . .
O28 Gd9 O3 68.2(3) . .
O54 Gd9 O3 75.6(3) . .
O52 Gd9 O87 99.1(3) . .
O5 Gd9 O87 104.4(3) . .
O28 Gd9 O87 78.0(3) . .
O54 Gd9 O87 138.3(3) . .
O3 Gd9 O87 146.1(3) . .
O52 Gd9 O5W 140.2(3) . .
O5 Gd9 O5W 75.1(3) . .
O28 Gd9 O5W 129.4(3) . .
O54 Gd9 O5W 74.0(3) . .
O3 Gd9 O5W 131.1(3) . .
O87 Gd9 O5W 73.3(3) . .
O52 Gd9 O36 64.8(3) . .
O5 Gd9 O36 151.5(3) . .
O28 Gd9 O36 128.9(3) . .
O54 Gd9 O36 79.1(3) . .
O3 Gd9 O36 132.8(3) . .
O87 Gd9 O36 68.7(3) . .
O5W Gd9 O36 76.4(3) . .
O52 Gd9 Gd5 120.8(2) . .
O5 Gd9 Gd5 38.1(2) . .
O28 Gd9 Gd5 37.3(2) . .
O54 Gd9 Gd5 127.7(2) . .
O3 Gd9 Gd5 73.0(2) . .
O87 Gd9 Gd5 81.6(2) . .
O5W Gd9 Gd5 97.2(2) . .
O36 Gd9 Gd5 150.25(18) . .
O52 Gd9 Gd6 113.1(2) . .
O5 Gd9 Gd6 34.75(18) . .
O28 Gd9 Gd6 79.34(18) . .
O54 Gd9 Gd6 70.0(2) . .
O3 Gd9 Gd6 37.77(18) . .
O87 Gd9 Gd6 138.1(2) . .
O5W Gd9 Gd6 95.5(2) . .
O36 Gd9 Gd6 149.12(18) . .
Gd5 Gd9 Gd6 59.43(2) . .
O52 Gd9 Gd2 69.8(2) . .
O5 Gd9 Gd2 74.92(19) . .
O28 Gd9 Gd2 34.66(18) . .
O54 Gd9 Gd2 110.3(2) . .
O3 Gd9 Gd2 35.43(18) . .
O87 Gd9 Gd2 111.1(2) . .
O5W Gd9 Gd2 149.8(2) . .
O36 Gd9 Gd2 133.58(18) . .
Gd5 Gd9 Gd2 55.795(18) . .
Gd6 Gd9 Gd2 60.697(18) . .
O52 Gd9 Gd7 31.6(2) . .
O5 Gd9 Gd7 170.74(19) . .
O28 Gd9 Gd7 108.9(2) . .
O54 Gd9 Gd7 82.0(2) . .
O3 Gd9 Gd7 103.59(19) . .
O87 Gd9 Gd7 84.8(2) . .
O5W Gd9 Gd7 108.9(2) . .
O36 Gd9 Gd7 33.20(18) . .
Gd5 Gd9 Gd7 145.66(2) . .
Gd6 Gd9 Gd7 136.05(2) . .
Gd2 Gd9 Gd7 101.23(2) . .
O4 Gd10 O23 139.1(3) . .
O4 Gd10 O8W 143.0(3) . .
O23 Gd10 O8W 75.2(3) . .
O4 Gd10 O33 71.8(3) . .
O23 Gd10 O33 122.7(3) . .
O8W Gd10 O33 76.8(3) . .
O4 Gd10 O29 71.0(3) . .
O23 Gd10 O29 148.6(3) . .
O8W Gd10 O29 79.4(3) . .
O33 Gd10 O29 67.5(3) . .
O4 Gd10 O6 79.0(3) . .
O23 Gd10 O6 73.4(3) . .
O8W Gd10 O6 134.9(3) . .
O33 Gd10 O6 148.2(3) . .
O29 Gd10 O6 114.6(3) . .
O4 Gd10 O31 111.5(3) . .
O23 Gd10 O31 78.1(3) . .
O8W Gd10 O31 84.7(3) . .
O33 Gd10 O31 146.2(3) . .
O29 Gd10 O31 81.5(3) . .
O6 Gd10 O31 57.7(3) . .
O4 Gd10 O40 79.6(3) . .
O23 Gd10 O40 69.1(3) . .
O8W Gd10 O40 111.7(3) . .
O33 Gd10 O40 76.7(3) . .
O29 Gd10 O40 139.0(2) . .
O6 Gd10 O40 86.0(3) . .
O31 Gd10 O40 137.0(3) . .
O4 Gd10 Co2 35.8(2) . .
O23 Gd10 Co2 136.74(19) . .
O8W Gd10 Co2 113.5(2) . .
O33 Gd10 Co2 37.1(2) . .
O29 Gd10 Co2 70.94(19) . .
O6 Gd10 Co2 111.6(2) . .
O31 Gd10 Co2 142.53(19) . .
O40 Gd10 Co2 68.46(17) . .
O4 Gd10 Gd7 120.2(2) . .
O23 Gd10 Gd7 41.71(19) . .
O8W Gd10 Gd7 94.6(2) . .
O33 Gd10 Gd7 164.32(19) . .
O29 Gd10 Gd7 124.37(18) . .
O6 Gd10 Gd7 41.2(2) . .
O31 Gd10 Gd7 42.89(19) . .
O40 Gd10 Gd7 94.89(17) . .
Co2 Gd10 Gd7 150.85(4) . .
O4 Gd10 Gd17 36.51(19) . .
O23 Gd10 Gd17 157.5(2) . .
O8W Gd10 Gd17 118.8(2) . .
O33 Gd10 Gd17 79.21(19) . .
O29 Gd10 Gd17 39.4(2) . .
O6 Gd10 Gd17 84.91(19) . .
O31 Gd10 Gd17 85.49(19) . .
O40 Gd10 Gd17 115.96(19) . .
Co2 Gd10 Gd17 57.10(3) . .
Gd7 Gd10 Gd17 116.47(2) . .
O4 Gd10 Gd13 75.4(2) . .
O23 Gd10 Gd13 98.38(19) . .
O8W Gd10 Gd13 120.4(3) . .
O33 Gd10 Gd13 138.88(19) . .
O29 Gd10 Gd13 78.86(19) . .
O6 Gd10 Gd13 37.20(18) . .
O31 Gd10 Gd13 37.5(2) . .
O40 Gd10 Gd13 120.9(2) . .
Co2 Gd10 Gd13 110.26(4) . .
Gd7 Gd10 Gd13 56.801(19) . .
Gd17 Gd10 Gd13 59.692(19) . .
O16 Gd11 O29 71.8(3) . .
O16 Gd11 O33 76.2(3) . .
O29 Gd11 O33 68.7(3) . .
O16 Gd11 O64 89.7(3) . 3_765
O29 Gd11 O64 127.9(3) . 3_765
O33 Gd11 O64 153.8(3) . 3_765
O16 Gd11 O49 82.3(3) . .
O29 Gd11 O49 142.7(3) . .
O33 Gd11 O49 79.6(3) . .
O64 Gd11 O49 76.7(3) 3_765 .
O16 Gd11 O33W 123.9(3) . .
O29 Gd11 O33W 75.7(3) . .
O33 Gd11 O33W 130.2(3) . .
O64 Gd11 O33W 75.9(3) 3_765 .
O49 Gd11 O33W 141.5(3) . .
O16 Gd11 O62 150.3(3) . .
O29 Gd11 O62 99.5(3) . .
O33 Gd11 O62 74.3(3) . .
O64 Gd11 O62 116.3(3) 3_765 .
O49 Gd11 O62 89.8(4) . .
O33W Gd11 O62 78.8(4) . .
O16 Gd11 O64 149.0(3) . .
O29 Gd11 O64 138.3(3) . .
O33 Gd11 O64 116.9(3) . .
O64 Gd11 O64 66.4(3) 3_765 .
O49 Gd11 O64 73.5(3) . .
O33W Gd11 O64 71.0(3) . .
O62 Gd11 O64 50.2(3) . .
O16 Gd11 C32 163.3(4) . .
O29 Gd11 C32 119.6(4) . .
O33 Gd11 C32 96.1(4) . .
O64 Gd11 C32 91.5(4) 3_765 .
O49 Gd11 C32 81.7(4) . .
O33W Gd11 C32 72.5(4) . .
O62 Gd11 C32 25.0(4) . .
O64 Gd11 C32 25.3(3) . .
O16 Gd11 Co2 39.1(2) . .
O29 Gd11 Co2 73.2(2) . .
O33 Gd11 Co2 38.6(2) . .
O64 Gd11 Co2 120.5(2) 3_765 .
O49 Gd11 Co2 69.9(2) . .
O33W Gd11 Co2 148.4(2) . .
O62 Gd11 Co2 111.4(2) . .
O64 Gd11 Co2 138.96(18) . .
C32 Gd11 Co2 128.8(3) . .
O16 Gd11 Gd17 35.90(19) . .
O29 Gd11 Gd17 38.7(2) . .
O33 Gd11 Gd17 79.1(2) . .
O64 Gd11 Gd17 102.3(2) 3_765 .
O49 Gd11 Gd17 117.8(2) . .
O33W Gd11 Gd17 94.2(3) . .
O62 Gd11 Gd17 137.2(2) . .
O64 Gd11 Gd17 162.85(17) . .
C32 Gd11 Gd17 158.1(3) . .
Co2 Gd11 Gd17 57.49(3) . .
O16 Gd11 Gd10 77.6(2) . .
O29 Gd11 Gd10 34.95(18) . .
O33 Gd11 Gd10 35.03(19) . .
O64 Gd11 Gd10 161.4(2) 3_765 .
O49 Gd11 Gd10 114.3(2) . .
O33W Gd11 Gd10 99.8(2) . .
O62 Gd11 Gd10 79.8(2) . .
O64 Gd11 Gd10 129.89(17) . .
C32 Gd11 Gd10 104.6(3) . .
Co2 Gd11 Gd10 55.55(3) . .
Gd17 Gd11 Gd10 59.616(18) . .
O11 Gd12 O11 72.9(4) 4_575 .
O11 Gd12 O26 73.5(3) 4_575 4_575
O11 Gd12 O26 112.9(3) . 4_575
O11 Gd12 O26 112.9(3) 4_575 .
O11 Gd12 O26 73.5(3) . .
O26 Gd12 O26 68.9(4) 4_575 .
O11 Gd12 O93 75.1(3) 4_575 .
O11 Gd12 O93 75.1(3) . .
O26 Gd12 O93 143.1(2) 4_575 .
O26 Gd12 O93 143.1(2) . .
O11 Gd12 O17W 142.7(2) 4_575 .
O11 Gd12 O17W 142.7(2) . .
O26 Gd12 O17W 79.2(3) 4_575 .
O26 Gd12 O17W 79.2(3) . .
O93 Gd12 O17W 117.2(5) . .
O11 Gd12 O31W 140.9(3) 4_575 .
O11 Gd12 O31W 77.0(3) . .
O26 Gd12 O31W 142.8(3) 4_575 .
O26 Gd12 O31W 81.0(3) . .
O93 Gd12 O31W 73.4(3) . .
O17W Gd12 O31W 74.0(3) . .
O11 Gd12 O31W 77.0(3) 4_575 4_575
O11 Gd12 O31W 140.9(3) . 4_575
O26 Gd12 O31W 81.0(3) 4_575 4_575
O26 Gd12 O31W 142.8(3) . 4_575
O93 Gd12 O31W 73.4(3) . 4_575
O17W Gd12 O31W 74.0(3) . 4_575
O31W Gd12 O31W 114.7(6) . 4_575
O11 Gd12 Gd16 37.24(19) 4_575 4_575
O11 Gd12 Gd16 88.3(2) . 4_575
O26 Gd12 Gd16 37.19(18) 4_575 4_575
O26 Gd12 Gd16 86.16(19) . 4_575
O93 Gd12 Gd16 111.9(2) . 4_575
O17W Gd12 Gd16 115.0(2) . 4_575
O31W Gd12 Gd16 162.7(3) . 4_575
O31W Gd12 Gd16 82.4(3) 4_575 4_575
O11 Gd12 Gd16 88.3(2) 4_575 .
O11 Gd12 Gd16 37.24(19) . .
O26 Gd12 Gd16 86.16(19) 4_575 .
O26 Gd12 Gd16 37.19(18) . .
O93 Gd12 Gd16 111.9(2) . .
O17W Gd12 Gd16 115.0(2) . .
O31W Gd12 Gd16 82.4(3) . .
O31W Gd12 Gd16 162.7(3) 4_575 .
Gd16 Gd12 Gd16 80.37(3) 4_575 .
O11 Gd12 Gd3 36.46(19) 4_575 .
O11 Gd12 Gd3 36.46(19) . .
O26 Gd12 Gd3 92.67(19) 4_575 .
O26 Gd12 Gd3 92.67(19) . .
O93 Gd12 Gd3 72.7(3) . .
O17W Gd12 Gd3 170.1(3) . .
O31W Gd12 Gd3 110.6(2) . .
O31W Gd12 Gd3 110.6(2) 4_575 .
Gd16 Gd12 Gd3 58.27(2) 4_575 .
Gd16 Gd12 Gd3 58.27(2) . .
O11 Gd12 Gd21 95.9(2) 4_575 .
O11 Gd12 Gd21 95.9(2) . .
O26 Gd12 Gd21 34.53(18) 4_575 .
O26 Gd12 Gd21 34.53(18) . .
O93 Gd12 Gd21 168.7(3) . .
O17W Gd12 Gd21 74.1(3) . .
O31W Gd12 Gd21 111.7(2) . .
O31W Gd12 Gd21 111.7(2) 4_575 .
Gd16 Gd12 Gd21 60.25(2) 4_575 .
Gd16 Gd12 Gd21 60.25(2) . .
Gd3 Gd12 Gd21 95.99(4) . .
O9 Gd13 O60 143.7(3) . .
O9 Gd13 O35 70.1(3) . .
O60 Gd13 O35 79.6(3) . .
O9 Gd13 O38 73.9(3) . .
O60 Gd13 O38 77.3(3) . .
O35 Gd13 O38 69.9(3) . .
O9 Gd13 O36 139.4(3) . .
O60 Gd13 O36 75.1(3) . .
O35 Gd13 O36 148.8(3) . .
O38 Gd13 O36 120.7(3) . .
O9 Gd13 O6 79.0(3) . .
O60 Gd13 O6 132.1(3) . .
O35 Gd13 O6 111.4(3) . .
O38 Gd13 O6 150.5(3) . .
O36 Gd13 O6 74.4(3) . .
O9 Gd13 O31 111.3(3) . .
O60 Gd13 O31 81.3(4) . .
O35 Gd13 O31 79.7(3) . .
O38 Gd13 O31 145.4(3) . .
O36 Gd13 O31 78.6(3) . .
O6 Gd13 O31 57.1(3) . .
O9 Gd13 O87 79.6(3) . .
O60 Gd13 O87 114.8(3) . .
O35 Gd13 O87 139.9(3) . .
O38 Gd13 O87 77.0(3) . .
O36 Gd13 O87 69.1(3) . .
O6 Gd13 O87 87.1(3) . .
O31 Gd13 O87 137.3(3) . .
O9 Gd13 Co4 37.4(2) . .
O60 Gd13 Co4 114.4(3) . .
O35 Gd13 Co4 71.9(2) . .
O38 Gd13 Co4 37.7(2) . .
O36 Gd13 Co4 135.9(2) . .
O6 Gd13 Co4 113.2(2) . .
O31 Gd13 Co4 143.58(18) . .
O87 Gd13 Co4 68.10(19) . .
O9 Gd13 Gd7 120.78(19) . .
O60 Gd13 Gd7 92.2(3) . .
O35 Gd13 Gd7 123.1(2) . .
O38 Gd13 Gd7 161.99(19) . .
O36 Gd13 Gd7 41.49(19) . .
O6 Gd13 Gd7 41.8(2) . .
O31 Gd13 Gd7 43.46(18) . .
O87 Gd13 Gd7 94.69(19) . .
Co4 Gd13 Gd7 152.32(4) . .
O9 Gd13 Gd23 75.37(18) . .
O60 Gd13 Gd23 68.4(2) . .
O35 Gd13 Gd23 35.6(2) . .
O38 Gd13 Gd23 35.7(2) . .
O36 Gd13 Gd23 139.96(19) . .
O6 Gd13 Gd23 144.17(18) . .
O31 Gd13 Gd23 110.66(19) . .
O87 Gd13 Gd23 112.09(19) . .
Co4 Gd13 Gd23 54.08(4) . .
Gd7 Gd13 Gd23 151.52(3) . .
O9 Gd13 Gd17 36.7(2) . .
O60 Gd13 Gd17 116.9(2) . .
O35 Gd13 Gd17 37.33(19) . .
O38 Gd13 Gd17 80.43(19) . .
O36 Gd13 Gd17 158.42(19) . .
O6 Gd13 Gd17 84.81(18) . .
O31 Gd13 Gd17 85.46(18) . .
O87 Gd13 Gd17 116.17(19) . .
Co4 Gd13 Gd17 58.14(4) . .
Gd7 Gd13 Gd17 117.54(2) . .
Gd23 Gd13 Gd17 59.757(16) . .
O13 Gd14 O21 139.6(3) . .
O13 Gd14 O48 145.6(3) . .
O21 Gd14 O48 71.4(3) . .
O13 Gd14 O14 72.5(3) . .
O21 Gd14 O14 122.6(3) . .
O48 Gd14 O14 76.7(3) . .
O13 Gd14 O7 71.0(3) . .
O21 Gd14 O7 147.5(3) . .
O48 Gd14 O7 84.2(3) . .
O14 Gd14 O7 69.4(3) . .
O13 Gd14 O12 78.8(4) . .
O21 Gd14 O12 74.2(3) . .
O48 Gd14 O12 133.8(4) . .
O14 Gd14 O12 149.2(4) . .
O7 Gd14 O12 111.5(3) . .
O13 Gd14 O22 111.3(3) . .
O21 Gd14 O22 77.9(3) . .
O48 Gd14 O22 86.1(3) . .
O14 Gd14 O22 145.5(3) . .
O7 Gd14 O22 79.4(4) . .
O12 Gd14 O22 57.0(4) . .
O13 Gd14 O86 77.8(3) . .
O21 Gd14 O86 71.1(3) . .
O48 Gd14 O86 109.9(3) . .
O14 Gd14 O86 76.9(3) . .
O7 Gd14 O86 139.3(3) . .
O12 Gd14 O86 86.5(3) . .
O22 Gd14 O86 137.5(3) . .
O13 Gd14 Co5 36.3(2) . .
O21 Gd14 Co5 137.2(2) . .
O48 Gd14 Co5 114.0(3) . .
O14 Gd14 Co5 37.3(2) . .
O7 Gd14 Co5 72.1(2) . .
O12 Gd14 Co5 112.2(3) . .
O22 Gd14 Co5 142.6(3) . .
O86 Gd14 Co5 67.3(2) . .
O13 Gd14 Gd8 121.2(2) . .
O21 Gd14 Gd8 40.94(19) . .
O48 Gd14 Gd8 92.1(3) . .
O14 Gd14 Gd8 163.3(2) . .
O7 Gd14 Gd8 122.4(2) . .
O12 Gd14 Gd8 42.3(3) . .
O22 Gd14 Gd8 43.0(3) . .
O86 Gd14 Gd8 95.8(2) . .
Co5 Gd14 Gd8 152.28(4) . .
O13 Gd14 Gd15 36.8(2) . .
O21 Gd14 Gd15 157.38(19) . .
O48 Gd14 Gd15 122.5(2) . .
O14 Gd14 Gd15 79.6(2) . .
O7 Gd14 Gd15 38.4(2) . .
O12 Gd14 Gd15 84.1(3) . .
O22 Gd14 Gd15 85.1(3) . .
O86 Gd14 Gd15 114.5(2) . .
Co5 Gd14 Gd15 57.55(4) . .
Gd8 Gd14 Gd15 117.02(2) . .
O13 Gd14 Gd22 76.1(2) . .
O21 Gd14 Gd22 139.38(19) . .
O48 Gd14 Gd22 69.9(3) . .
O14 Gd14 Gd22 35.0(2) . .
O7 Gd14 Gd22 36.2(2) . .
O12 Gd14 Gd22 144.8(3) . .
O22 Gd14 Gd22 110.9(3) . .
O86 Gd14 Gd22 111.6(2) . .
Co5 Gd14 Gd22 54.72(4) . .
Gd8 Gd14 Gd22 150.82(3) . .
Gd15 Gd14 Gd22 61.05(2) . .
O8 Gd15 O8 148.6(5) . 4_575
O8 Gd15 O13 137.0(3) . 4_575
O8 Gd15 O13 69.5(3) 4_575 4_575
O8 Gd15 O13 69.5(3) . .
O8 Gd15 O13 137.0(3) 4_575 .
O13 Gd15 O13 68.4(4) 4_575 .
O8 Gd15 O7 132.3(3) . 4_575
O8 Gd15 O7 65.5(3) 4_575 4_575
O13 Gd15 O7 68.8(3) 4_575 4_575
O13 Gd15 O7 105.9(3) . 4_575
O8 Gd15 O7 65.5(3) . .
O8 Gd15 O7 132.3(3) 4_575 .
O13 Gd15 O7 105.9(3) 4_575 .
O13 Gd15 O7 68.8(3) . .
O7 Gd15 O7 68.8(4) 4_575 .
O8 Gd15 O56 80.8(2) . .
O8 Gd15 O56 80.8(2) 4_575 .
O13 Gd15 O56 140.1(3) 4_575 .
O13 Gd15 O56 140.1(3) . .
O7 Gd15 O56 75.0(4) 4_575 .
O7 Gd15 O56 75.0(4) . .
O8 Gd15 O74 86.9(3) . .
O8 Gd15 O74 86.9(3) 4_575 .
O13 Gd15 O74 73.2(3) 4_575 .
O13 Gd15 O74 73.2(3) . .
O7 Gd15 O74 138.9(3) 4_575 .
O7 Gd15 O74 138.9(3) . .
O56 Gd15 O74 132.3(5) . .
O8 Gd15 O69 74.5(2) . .
O8 Gd15 O69 74.5(2) 4_575 .
O13 Gd15 O69 128.6(4) 4_575 .
O13 Gd15 O69 128.6(4) . .
O7 Gd15 O69 125.5(4) 4_575 .
O7 Gd15 O69 125.5(4) . .
O56 Gd15 O69 63.0(6) . .
O74 Gd15 O69 69.4(6) . .
O8 Gd15 Co5 157.3(2) . 4_575
O8 Gd15 Co5 36.2(2) 4_575 4_575
O13 Gd15 Co5 34.7(2) 4_575 4_575
O13 Gd15 Co5 100.8(2) . 4_575
O7 Gd15 Co5 69.4(2) 4_575 4_575
O7 Gd15 Co5 131.5(2) . 4_575
O56 Gd15 Co5 115.87(4) . 4_575
O74 Gd15 Co5 70.45(10) . 4_575
O69 Gd15 Co5 98.6(2) . 4_575
O8 Gd15 Co5 36.2(2) . .
O8 Gd15 Co5 157.3(2) 4_575 .
O13 Gd15 Co5 100.8(2) 4_575 .
O13 Gd15 Co5 34.7(2) . .
O7 Gd15 Co5 131.5(2) 4_575 .
O7 Gd15 Co5 69.4(2) . .
O56 Gd15 Co5 115.87(4) . .
O74 Gd15 Co5 70.45(10) . .
O69 Gd15 Co5 98.6(2) . .
Co5 Gd15 Co5 127.82(7) 4_575 .
O8 Gd15 Gd14 135.7(2) . 4_575
O8 Gd15 Gd14 75.1(2) 4_575 4_575
O13 Gd15 Gd14 35.7(2) 4_575 4_575
O13 Gd15 Gd14 75.9(2) . 4_575
O7 Gd15 Gd14 37.1(2) 4_575 4_575
O7 Gd15 Gd14 76.9(2) . 4_575
O56 Gd15 Gd14 112.0(3) . 4_575
O74 Gd15 Gd14 108.8(3) . 4_575
O69 Gd15 Gd14 149.63(2) . 4_575
Co5 Gd15 Gd14 54.93(4) 4_575 4_575
Co5 Gd15 Gd14 109.45(5) . 4_575
O26 Gd16 O11 74.2(3) . .
O26 Gd16 O11W 88.0(3) . .
O11 Gd16 O11W 140.6(3) . .
O26 Gd16 O79 139.9(3) . .
O11 Gd16 O79 72.2(3) . .
O11W Gd16 O79 132.0(3) . .
O26 Gd16 O90 152.8(3) . .
O11 Gd16 O90 96.2(3) . .
O11W Gd16 O90 83.8(3) . .
O79 Gd16 O90 53.1(3) . .
O26 Gd16 O85 121.9(3) . .
O11 Gd16 O85 144.7(3) . .
O11W Gd16 O85 74.4(3) . .
O79 Gd16 O85 78.3(3) . .
O90 Gd16 O85 80.7(3) . .
O26 Gd16 O9W 79.6(3) . .
O11 Gd16 O9W 72.7(3) . .
O11W Gd16 O9W 69.6(3) . .
O79 Gd16 O9W 109.9(3) . .
O90 Gd16 O9W 73.2(3) . .
O85 Gd16 O9W 137.1(3) . .
O26 Gd16 O19 76.6(4) . .
O11 Gd16 O19 66.3(3) . .
O11W Gd16 O19 143.7(3) . .
O79 Gd16 O19 70.4(3) . .
O90 Gd16 O19 123.5(3) . .
O85 Gd16 O19 86.1(4) . .
O9W Gd16 O19 136.7(4) . .
O26 Gd16 O53 70.3(3) . .
O11 Gd16 O53 129.3(3) . .
O11W Gd16 O53 72.7(3) . .
O79 Gd16 O53 117.4(3) . .
O90 Gd16 O53 130.7(3) . .
O85 Gd16 O53 51.7(3) . .
O9W Gd16 O53 131.9(3) . .
O19 Gd16 O53 71.1(3) . .
O26 Gd16 C4 155.3(3) . .
O11 Gd16 C4 81.3(3) . .
O11W Gd16 C4 109.6(3) . .
O79 Gd16 C4 26.2(3) . .
O90 Gd16 C4 27.1(3) . .
O85 Gd16 C4 80.6(3) . .
O9W Gd16 C4 90.3(3) . .
O19 Gd16 C4 96.6(4) . .
O53 Gd16 C4 130.6(3) . .
O26 Gd16 C10 98.0(4) . .
O11 Gd16 C10 145.2(3) . .
O11W Gd16 C10 70.8(4) . .
O79 Gd16 C10 97.3(4) . .
O90 Gd16 C10 103.6(4) . .
O85 Gd16 C10 23.9(4) . .
O9W Gd16 C10 140.3(4) . .
O19 Gd16 C10 79.0(4) . .
O53 Gd16 C10 27.9(4) . .
C4 Gd16 C10 104.0(4) . .
O26 Gd16 Gd3 96.47(18) . .
O11 Gd16 Gd3 39.0(2) . .
O11W Gd16 Gd3 174.5(2) . .
O79 Gd16 Gd3 43.46(18) . .
O90 Gd16 Gd3 90.76(18) . .
O85 Gd16 Gd3 105.7(2) . .
O9W Gd16 Gd3 108.0(2) . .
O19 Gd16 Gd3 41.3(3) . .
O53 Gd16 Gd3 111.8(2) . .
C4 Gd16 Gd3 65.1(2) . .
C10 Gd16 Gd3 111.6(3) . .
O63 Gd17 O34 82.7(3) . .
O63 Gd17 O4 138.1(3) . .
O34 Gd17 O4 136.7(3) . .
O63 Gd17 O65 134.3(3) . .
O34 Gd17 O65 86.0(3) . .
O4 Gd17 O65 73.6(3) . .
O63 Gd17 O9 139.4(3) . .
O34 Gd17 O9 69.7(3) . .
O4 Gd17 O9 68.1(3) . .
O65 Gd17 O9 74.2(3) . .
O63 Gd17 O35 76.1(3) . .
O34 Gd17 O35 67.7(3) . .
O4 Gd17 O35 103.2(3) . .
O65 Gd17 O35 138.0(3) . .
O9 Gd17 O35 66.3(3) . .
O63 Gd17 O16 81.2(3) . .
O34 Gd17 O16 147.1(3) . .
O4 Gd17 O16 69.7(3) . .
O65 Gd17 O16 84.9(3) . .
O9 Gd17 O16 136.7(3) . .
O35 Gd17 O16 134.3(3) . .
O63 Gd17 O10W 67.2(3) . .
O34 Gd17 O10W 72.9(3) . .
O4 Gd17 O10W 128.2(3) . .
O65 Gd17 O10W 67.1(3) . .
O9 Gd17 O10W 127.2(3) . .
O35 Gd17 O10W 128.6(3) . .
O16 Gd17 O10W 74.4(3) . .
O63 Gd17 O29 74.2(3) . .
O34 Gd17 O29 135.6(3) . .
O4 Gd17 O29 66.7(3) . .
O65 Gd17 O29 136.6(3) . .
O9 Gd17 O29 105.2(3) . .
O35 Gd17 O29 70.2(3) . .
O16 Gd17 O29 65.7(3) . .
O10W Gd17 O29 127.6(3) . .
O63 Gd17 Co2 115.7(2) . .
O34 Gd17 Co2 155.6(2) . .
O4 Gd17 Co2 34.56(19) . .
O65 Gd17 Co2 69.7(2) . .
O9 Gd17 Co2 100.25(18) . .
O35 Gd17 Co2 130.01(19) . .
O16 Gd17 Co2 36.44(18) . .
O10W Gd17 Co2 98.6(2) . .
O29 Gd17 Co2 67.78(18) . .
O63 Gd17 Gd23 66.2(2) . .
O34 Gd17 Gd23 34.2(2) . .
O4 Gd17 Gd23 135.00(18) . .
O65 Gd17 Gd23 119.3(2) . .
O9 Gd17 Gd23 74.48(17) . .
O35 Gd17 Gd23 36.68(19) . .
O16 Gd17 Gd23 147.37(19) . .
O10W Gd17 Gd23 94.2(2) . .
O29 Gd17 Gd23 101.40(17) . .
Co2 Gd17 Gd23 166.68(4) . .
O63 Gd17 Gd13 111.5(2) . .
O34 Gd17 Gd13 76.13(19) . .
O4 Gd17 Gd13 74.88(18) . .
O65 Gd17 Gd13 108.4(2) . .
O9 Gd17 Gd13 34.4(2) . .
O35 Gd17 Gd13 35.55(19) . .
O16 Gd17 Gd13 136.62(19) . .
O10W Gd17 Gd13 149.0(2) . .
O29 Gd17 Gd13 77.90(17) . .
Co2 Gd17 Gd13 108.63(3) . .
Gd23 Gd17 Gd13 60.116(19) . .
O37 Gd18 O25 74.3(3) . .
O37 Gd18 O12W 141.0(3) . .
O25 Gd18 O12W 88.5(4) . .
O37 Gd18 O51 95.2(3) . .
O25 Gd18 O51 153.3(3) . .
O12W Gd18 O51 84.6(3) . .
O37 Gd18 O89 71.8(3) . .
O25 Gd18 O89 139.8(3) . .
O12W Gd18 O89 131.7(3) . .
O51 Gd18 O89 51.9(3) . .
O37 Gd18 O16W 72.8(3) . .
O25 Gd18 O16W 80.9(3) . .
O12W Gd18 O16W 70.0(4) . .
O51 Gd18 O16W 72.6(3) . .
O89 Gd18 O16W 108.6(3) . .
O37 Gd18 O50 141.0(3) . .
O25 Gd18 O50 122.1(3) . .
O12W Gd18 O50 77.7(4) . .
O51 Gd18 O50 81.5(3) . .
O89 Gd18 O50 76.0(3) . .
O16W Gd18 O50 139.9(3) . .
O37 Gd18 O30 67.0(3) . .
O25 Gd18 O30 76.7(3) . .
O12W Gd18 O30 143.2(3) . .
O51 Gd18 O30 122.3(3) . .
O89 Gd18 O30 70.5(3) . .
O16W Gd18 O30 137.8(3) . .
O50 Gd18 O30 82.0(3) . .
O37 Gd18 O66 130.2(3) . .
O25 Gd18 O66 71.1(3) . .
O12W Gd18 O66 72.5(4) . .
O51 Gd18 O66 130.2(3) . .
O89 Gd18 O66 117.1(3) . .
O16W Gd18 O66 133.2(4) . .
O50 Gd18 O66 51.0(3) . .
O30 Gd18 O66 70.9(3) . .
O37 Gd18 C6 82.4(3) . .
O25 Gd18 C6 156.5(3) . .
O12W Gd18 C6 108.2(4) . .
O51 Gd18 C6 25.3(3) . .
O89 Gd18 C6 26.7(3) . .
O16W Gd18 C6 89.4(4) . .
O50 Gd18 C6 78.6(3) . .
O30 Gd18 C6 97.2(3) . .
O66 Gd18 C6 128.9(4) . .
O37 Gd18 C28 143.6(4) . .
O25 Gd18 C28 98.5(4) . .
O12W Gd18 C28 72.5(4) . .
O51 Gd18 C28 103.8(4) . .
O89 Gd18 C28 96.0(4) . .
O16W Gd18 C28 142.4(4) . .
O50 Gd18 C28 23.6(4) . .
O30 Gd18 C28 76.6(4) . .
O66 Gd18 C28 27.4(4) . .
C6 Gd18 C28 102.1(4) . .
O37 Gd18 Gd5 39.2(2) . .
O25 Gd18 Gd5 96.7(2) . .
O12W Gd18 Gd5 174.0(3) . .
O51 Gd18 Gd5 89.4(2) . .
O89 Gd18 Gd5 43.1(2) . .
O16W Gd18 Gd5 107.8(3) . .
O50 Gd18 Gd5 101.8(2) . .
O30 Gd18 Gd5 41.74(18) . .
O66 Gd18 Gd5 112.0(3) . .
C6 Gd18 Gd5 66.0(3) . .
C28 Gd18 Gd5 109.5(3) . .
O18 Gd19 O17 73.7(3) . .
O18 Gd19 O80 96.7(3) . .
O17 Gd19 O80 151.4(3) . .
O18 Gd19 O44 72.3(3) . .
O17 Gd19 O44 140.3(3) . .
O80 Gd19 O44 53.6(3) . .
O18 Gd19 O14W 140.4(3) . .
O17 Gd19 O14W 89.0(3) . .
O80 Gd19 O14W 81.6(3) . .
O44 Gd19 O14W 130.6(3) . .
O18 Gd19 O18W 72.2(3) . .
O17 Gd19 O18W 79.6(3) . .
O80 Gd19 O18W 71.8(3) . .
O44 Gd19 O18W 108.4(3) . .
O14W Gd19 O18W 69.7(3) . .
O18 Gd19 O30 66.7(3) . .
O17 Gd19 O30 77.2(3) . .
O80 Gd19 O30 124.5(3) . .
O44 Gd19 O30 71.0(3) . .
O14W Gd19 O30 144.5(3) . .
O18W Gd19 O30 136.9(3) . .
O18 Gd19 O58 143.9(3) . .
O17 Gd19 O58 122.4(3) . .
O80 Gd19 O58 81.3(3) . .
O44 Gd19 O58 78.0(3) . .
O14W Gd19 O58 75.3(3) . .
O18W Gd19 O58 138.3(3) . .
O30 Gd19 O58 84.7(3) . .
O18 Gd19 O47 129.1(3) . .
O17 Gd19 O47 70.2(3) . .
O80 Gd19 O47 131.1(3) . .
O44 Gd19 O47 118.7(3) . .
O14W Gd19 O47 73.4(3) . .
O18W Gd19 O47 132.1(3) . .
O30 Gd19 O47 71.1(3) . .
O58 Gd19 O47 52.2(4) . .
O18 Gd19 C2 82.4(3) . .
O17 Gd19 C2 155.8(3) . .
O80 Gd19 C2 27.4(3) . .
O44 Gd19 C2 26.3(3) . .
O14W Gd19 C2 107.5(4) . .
O18W Gd19 C2 89.5(3) . .
O30 Gd19 C2 97.3(3) . .
O58 Gd19 C2 79.8(3) . .
O47 Gd19 C2 130.8(3) . .
O18 Gd19 C16 145.2(4) . .
O17 Gd19 C16 96.0(4) . .
O80 Gd19 C16 105.9(4) . .
O44 Gd19 C16 100.2(4) . .
O14W Gd19 C16 70.4(3) . .
O18W Gd19 C16 139.9(3) . .
O30 Gd19 C16 78.7(3) . .
O58 Gd19 C16 26.4(4) . .
O47 Gd19 C16 26.0(4) . .
C2 Gd19 C16 106.0(5) . .
O18 Gd19 Gd5 38.9(2) . .
O17 Gd19 Gd5 96.5(2) . .
O80 Gd19 Gd5 91.59(18) . .
O44 Gd19 Gd5 43.8(2) . .
O14W Gd19 Gd5 173.1(3) . .
O18W Gd19 Gd5 107.0(2) . .
O30 Gd19 Gd5 41.77(19) . .
O58 Gd19 Gd5 105.0(2) . .
O47 Gd19 Gd5 112.4(2) . .
C2 Gd19 Gd5 66.0(2) . .
C16 Gd19 Gd5 113.1(3) . .
O46 Gd20 O18 75.1(3) . .
O46 Gd20 O37 75.7(3) . .
O18 Gd20 O37 73.9(3) . .
O46 Gd20 O17 143.0(3) . .
O18 Gd20 O17 73.8(3) . .
O37 Gd20 O17 113.6(3) . .
O46 Gd20 O19W 71.8(4) . .
O18 Gd20 O19W 142.2(3) . .
O37 Gd20 O19W 80.6(4) . .
O17 Gd20 O19W 143.3(3) . .
O46 Gd20 O25 142.6(3) . .
O18 Gd20 O25 113.4(3) . .
O37 Gd20 O25 72.5(3) . .
O17 Gd20 O25 69.9(3) . .
O19W Gd20 O25 84.0(4) . .
O46 Gd20 O15W 73.9(3) . .
O18 Gd20 O15W 79.0(3) . .
O37 Gd20 O15W 143.4(3) . .
O17 Gd20 O15W 80.9(3) . .
O19W Gd20 O15W 108.2(4) . .
O25 Gd20 O15W 142.3(3) . .
O46 Gd20 O22W 119.2(3) . .
O18 Gd20 O22W 141.6(3) . .
O37 Gd20 O22W 141.8(3) . .
O17 Gd20 O22W 76.7(3) . .
O19W Gd20 O22W 72.8(4) . .
O25 Gd20 O22W 77.8(4) . .
O15W Gd20 O22W 72.6(4) . .
O46 Gd20 Gd19 111.8(2) . .
O18 Gd20 Gd19 37.1(2) . .
O37 Gd20 Gd19 88.6(2) . .
O17 Gd20 Gd19 37.8(2) . .
O19W Gd20 Gd19 167.5(3) . .
O25 Gd20 Gd19 86.8(2) . .
O15W Gd20 Gd19 84.2(3) . .
O22W Gd20 Gd19 113.4(3) . .
O46 Gd20 Gd18 111.5(2) . .
O18 Gd20 Gd18 88.4(2) . .
O37 Gd20 Gd18 36.2(2) . .
O17 Gd20 Gd18 87.2(2) . .
O19W Gd20 Gd18 87.1(3) . .
O25 Gd20 Gd18 37.4(2) . .
O15W Gd20 Gd18 164.7(3) . .
O22W Gd20 Gd18 114.2(3) . .
Gd19 Gd20 Gd18 80.50(2) . .
O46 Gd20 Gd5 72.4(2) . .
O18 Gd20 Gd5 36.6(2) . .
O37 Gd20 Gd5 37.4(2) . .
O17 Gd20 Gd5 93.5(2) . .
O19W Gd20 Gd5 113.8(3) . .
O25 Gd20 Gd5 93.1(3) . .
O15W Gd20 Gd5 112.5(3) . .
O22W Gd20 Gd5 168.4(3) . .
Gd19 Gd20 Gd5 58.27(2) . .
Gd18 Gd20 Gd5 58.32(2) . .
O46 Gd20 Gd24 167.7(2) . .
O18 Gd20 Gd24 95.4(2) . .
O37 Gd20 Gd24 94.3(2) . .
O17 Gd20 Gd24 35.3(2) . .
O19W Gd20 Gd24 114.2(3) . .
O25 Gd20 Gd24 34.6(2) . .
O15W Gd20 Gd24 112.5(2) . .
O22W Gd20 Gd24 73.1(3) . .
Gd19 Gd20 Gd24 60.02(2) . .
Gd18 Gd20 Gd24 59.65(2) . .
Gd5 Gd20 Gd24 95.31(2) . .
O53 Gd21 O53 76.5(5) 4_575 .
O53 Gd21 O24W 141.6(3) 4_575 .
O53 Gd21 O24W 141.6(3) . .
O53 Gd21 O26 113.6(3) 4_575 .
O53 Gd21 O26 73.2(3) . .
O24W Gd21 O26 82.5(4) . .
O53 Gd21 O26 73.2(3) 4_575 4_575
O53 Gd21 O26 113.6(3) . 4_575
O24W Gd21 O26 82.5(4) . 4_575
O26 Gd21 O26 67.7(4) . 4_575
O53 Gd21 O20W 83.8(4) 4_575 .
O53 Gd21 O20W 83.8(4) . .
O24W Gd21 O20W 102.2(6) . .
O26 Gd21 O20W 146.03(18) . .
O26 Gd21 O20W 146.03(18) 4_575 .
O53 Gd21 O21W 142.8(4) 4_575 .
O53 Gd21 O21W 73.5(4) . .
O24W Gd21 O21W 72.6(4) . .
O26 Gd21 O21W 77.8(3) . .
O26 Gd21 O21W 139.6(4) 4_575 .
O20W Gd21 O21W 71.8(4) . .
O53 Gd21 O21W 73.5(4) 4_575 4_575
O53 Gd21 O21W 142.8(4) . 4_575
O24W Gd21 O21W 72.6(4) . 4_575
O26 Gd21 O21W 139.6(4) . 4_575
O26 Gd21 O21W 77.8(3) 4_575 4_575
O20W Gd21 O21W 71.8(4) . 4_575
O21W Gd21 O21W 121.9(6) . 4_575
O53 Gd21 Gd16 39.8(2) 4_575 4_575
O53 Gd21 Gd16 90.3(2) . 4_575
O24W Gd21 Gd16 116.1(4) . 4_575
O26 Gd21 Gd16 82.93(18) . 4_575
O26 Gd21 Gd16 35.00(19) 4_575 4_575
O20W Gd21 Gd16 122.5(3) . 4_575
O21W Gd21 Gd16 157.6(3) . 4_575
O21W Gd21 Gd16 80.4(3) 4_575 4_575
O53 Gd21 Gd16 90.3(2) 4_575 .
O53 Gd21 Gd16 39.8(2) . .
O24W Gd21 Gd16 116.1(4) . .
O26 Gd21 Gd16 35.00(19) . .
O26 Gd21 Gd16 82.93(18) 4_575 .
O20W Gd21 Gd16 122.5(3) . .
O21W Gd21 Gd16 80.4(3) . .
O21W Gd21 Gd16 157.6(3) 4_575 .
Gd16 Gd21 Gd16 77.34(3) 4_575 .
O53 Gd21 Gd12 95.9(2) 4_575 .
O53 Gd21 Gd12 95.9(2) . .
O24W Gd21 Gd12 78.2(5) . .
O26 Gd21 Gd12 33.94(18) . .
O26 Gd21 Gd12 33.94(18) 4_575 .
O20W Gd21 Gd12 179.6(4) . .
O21W Gd21 Gd12 108.3(3) . .
O21W Gd21 Gd12 108.3(3) 4_575 .
Gd16 Gd21 Gd12 57.22(2) 4_575 .
Gd16 Gd21 Gd12 57.22(2) . .
O8 Gd22 O14 74.7(3) . .
O8 Gd22 O57 145.0(3) . .
O14 Gd22 O57 75.2(3) . .
O8 Gd22 O78 81.0(3) . .
O14 Gd22 O78 77.8(3) . .
O57 Gd22 O78 109.4(4) . .
O8 Gd22 O7 68.2(3) . .
O14 Gd22 O7 70.6(3) . .
O57 Gd22 O7 85.3(3) . .
O78 Gd22 O7 140.4(3) . .
O8 Gd22 O4W 141.4(4) . .
O14 Gd22 O4W 126.1(3) . .
O57 Gd22 O4W 72.4(4) . .
O78 Gd22 O4W 74.0(3) . .
O7 Gd22 O4W 144.9(3) . .
O8 Gd22 O3W 116.0(4) . .
O14 Gd22 O3W 137.7(4) . .
O57 Gd22 O3W 76.8(4) . .
O78 Gd22 O3W 142.1(4) . .
O7 Gd22 O3W 76.1(3) . .
O4W Gd22 O3W 72.7(4) . .
O8 Gd22 O2W 74.6(4) . .
O14 Gd22 O2W 144.3(4) . .
O57 Gd22 O2W 139.1(4) . .
O78 Gd22 O2W 79.8(4) . .
O7 Gd22 O2W 113.4(4) . .
O4W Gd22 O2W 72.4(4) . .
O3W Gd22 O2W 73.5(5) . .
O8 Gd22 Co5 38.7(2) . .
O14 Gd22 Co5 38.0(2) . .
O57 Gd22 Co5 113.1(2) . .
O78 Gd22 Co5 67.1(2) . .
O7 Gd22 Co5 73.3(2) . .
O4W Gd22 Co5 140.3(2) . .
O3W Gd22 Co5 146.6(3) . .
O2W Gd22 Co5 107.1(3) . .
O8 Gd22 Gd14 75.8(2) . .
O14 Gd22 Gd14 36.0(2) . .
O57 Gd22 Gd14 69.4(2) . .
O78 Gd22 Gd14 113.3(2) . .
O7 Gd22 Gd14 36.5(2) . .
O4W Gd22 Gd14 141.3(3) . .
O3W Gd22 Gd14 103.9(3) . .
O2W Gd22 Gd14 145.1(3) . .
Co5 Gd22 Gd14 55.92(4) . .
O8 Gd22 Gd15 33.7(2) . .
O14 Gd22 Gd15 78.9(2) . .
O57 Gd22 Gd15 122.0(3) . .
O78 Gd22 Gd15 114.4(2) . .
O7 Gd22 Gd15 37.0(2) . .
O4W Gd22 Gd15 155.0(2) . .
O3W Gd22 Gd15 90.0(3) . .
O2W Gd22 Gd15 85.6(3) . .
Co5 Gd22 Gd15 57.21(4) . .
Gd14 Gd22 Gd15 59.43(2) . .
O34 Gd23 O68 95.7(4) . .
O34 Gd23 O38 76.4(3) . .
O68 Gd23 O38 146.9(4) . .
O34 Gd23 O35 70.5(3) . .
O68 Gd23 O35 77.6(4) . .
O38 Gd23 O35 69.4(3) . .
O34 Gd23 O75 84.1(3) . .
O68 Gd23 O75 137.3(4) . .
O38 Gd23 O75 74.7(3) . .
O35 Gd23 O75 139.7(3) . .
O34 Gd23 O61 148.3(3) . .
O68 Gd23 O61 90.9(4) . .
O38 Gd23 O61 81.2(3) . .
O35 Gd23 O61 80.8(3) . .
O75 Gd23 O61 111.4(4) . .
O34 Gd23 O23W 141.7(3) . .
O68 Gd23 O23W 79.9(4) . .
O38 Gd23 O23W 125.9(3) . .
O35 Gd23 O23W 142.5(3) . .
O75 Gd23 O23W 74.8(3) . .
O61 Gd23 O23W 70.0(3) . .
O34 Gd23 O30W 73.4(3) . .
O68 Gd23 O30W 69.1(5) . .
O38 Gd23 O30W 135.2(4) . .
O35 Gd23 O30W 127.2(3) . .
O75 Gd23 O30W 70.0(4) . .
O61 Gd23 O30W 137.2(3) . .
O23W Gd23 O30W 69.5(3) . .
O34 Gd23 Co4 39.3(2) . .
O68 Gd23 Co4 132.3(3) . .
O38 Gd23 Co4 38.7(2) . .
O35 Gd23 Co4 72.7(2) . .
O75 Gd23 Co4 67.9(2) . .
O61 Gd23 Co4 119.5(2) . .
O23W Gd23 Co4 142.5(2) . .
O30W Gd23 Co4 101.1(3) . .
O34 Gd23 Gd17 36.0(2) . .
O68 Gd23 Gd17 74.9(3) . .
O38 Gd23 Gd17 80.81(19) . .
O35 Gd23 Gd17 37.87(19) . .
O75 Gd23 Gd17 119.3(3) . .
O61 Gd23 Gd17 118.5(2) . .
O23W Gd23 Gd17 153.2(2) . .
O30W Gd23 Gd17 93.1(2) . .
Co4 Gd23 Gd17 58.71(4) . .
O34 Gd23 Gd13 77.1(2) . .
O68 Gd23 Gd13 111.3(3) . .
O38 Gd23 Gd13 35.8(2) . .
O35 Gd23 Gd13 35.04(19) . .
O75 Gd23 Gd13 110.3(2) . .
O61 Gd23 Gd13 71.6(2) . .
O23W Gd23 Gd13 140.1(2) . .
O30W Gd23 Gd13 150.4(2) . .
Co4 Gd23 Gd13 55.52(4) . .
Gd17 Gd23 Gd13 60.127(19) . .
O47 Gd24 O66 78.9(4) . .
O47 Gd24 O70 83.5(4) . .
O66 Gd24 O70 149.1(4) . .
O47 Gd24 O25 116.7(4) . .
O66 Gd24 O25 75.2(3) . .
O70 Gd24 O25 135.7(4) . .
O47 Gd24 O29W 149.1(5) . .
O66 Gd24 O29W 79.0(5) . .
O70 Gd24 O29W 105.5(5) . .
O25 Gd24 O29W 77.6(4) . .
O47 Gd24 O17 73.4(3) . .
O66 Gd24 O17 117.7(3) . .
O70 Gd24 O17 80.5(4) . .
O25 Gd24 O17 69.9(3) . .
O29W Gd24 O17 136.7(4) . .
O47 Gd24 O27W 82.4(4) . .
O66 Gd24 O27W 81.4(4) . .
O70 Gd24 O27W 71.1(4) . .
O25 Gd24 O27W 145.5(4) . .
O29W Gd24 O27W 73.3(5) . .
O17 Gd24 O27W 144.5(4) . .
O47 Gd24 O73 134.2(4) . .
O66 Gd24 O73 146.7(5) . .
O70 Gd24 O73 57.7(5) . .
O25 Gd24 O73 83.3(4) . .
O29W Gd24 O73 71.6(5) . .
O17 Gd24 O73 76.7(4) . .
O27W Gd24 O73 104.1(5) . .
O47 Gd24 C36 109.8(6) . .
O66 Gd24 C36 166.8(6) . .
O70 Gd24 C36 30.3(6) . .
O25 Gd24 C36 107.9(6) . .
O29W Gd24 C36 89.1(7) . .
O17 Gd24 C36 75.0(6) . .
O27W Gd24 C36 89.8(6) . .
O73 Gd24 C36 27.5(6) . .
O47 Gd24 Gd18 92.7(2) . .
O66 Gd24 Gd18 41.4(2) . .
O70 Gd24 Gd18 165.8(3) . .
O25 Gd24 Gd18 35.9(2) . .
O29W Gd24 Gd18 84.7(4) . .
O17 Gd24 Gd18 85.4(2) . .
O27W Gd24 Gd18 122.0(3) . .
O73 Gd24 Gd18 118.7(3) . .
C36 Gd24 Gd18 143.8(5) . .
O47 Gd24 Gd19 39.4(2) . .
O66 Gd24 Gd19 92.3(3) . .
O70 Gd24 Gd19 89.9(3) . .
O25 Gd24 Gd19 85.2(3) . .
O29W Gd24 Gd19 162.2(4) . .
O17 Gd24 Gd19 36.3(2) . .
O27W Gd24 Gd19 121.1(4) . .
O73 Gd24 Gd19 111.3(4) . .
C36 Gd24 Gd19 100.7(6) . .
Gd18 Gd24 Gd19 78.63(2) . .
O47 Gd24 Gd20 96.6(2) . .
O66 Gd24 Gd20 98.5(2) . .
O70 Gd24 Gd20 108.7(3) . .
O25 Gd24 Gd20 35.2(2) . .
O29W Gd24 Gd20 107.8(4) . .
O17 Gd24 Gd20 34.8(2) . .
O27W Gd24 Gd20 178.9(4) . .
O73 Gd24 Gd20 76.5(3) . .
C36 Gd24 Gd20 90.5(5) . .
Gd18 Gd24 Gd20 58.11(2) . .
Gd19 Gd24 Gd20 57.83(2) . .
O91 Co1 O91 87.5(5) . 4_575
O91 Co1 O92 88.9(4) . .
O91 Co1 O92 88.9(4) 4_575 .
O91 Co1 O27 176.6(3) . 4_575
O91 Co1 O27 94.3(3) 4_575 4_575
O92 Co1 O27 94.1(4) . 4_575
O91 Co1 O27 94.3(3) . .
O91 Co1 O27 176.6(3) 4_575 .
O92 Co1 O27 94.1(4) . .
O27 Co1 O27 83.8(5) 4_575 .
O91 Co1 O32 92.3(3) . .
O91 Co1 O32 92.3(3) 4_575 .
O92 Co1 O32 178.3(5) . .
O27 Co1 O32 84.7(3) 4_575 .
O27 Co1 O32 84.7(3) . .
O91 Co1 Gd1 136.1(3) . .
O91 Co1 Gd1 136.1(3) 4_575 .
O92 Co1 Gd1 87.9(4) . .
O27 Co1 Gd1 42.5(2) 4_575 .
O27 Co1 Gd1 42.5(2) . .
O32 Co1 Gd1 90.4(3) . .
O91 Co1 Gd2 134.9(3) . 4_575
O91 Co1 Gd2 87.6(2) 4_575 4_575
O92 Co1 Gd2 135.8(3) . 4_575
O27 Co1 Gd2 42.4(2) 4_575 4_575
O27 Co1 Gd2 89.1(2) . 4_575
O32 Co1 Gd2 43.1(2) . 4_575
Gd1 Co1 Gd2 65.57(5) . 4_575
O91 Co1 Gd2 87.6(2) . .
O91 Co1 Gd2 134.9(3) 4_575 .
O92 Co1 Gd2 135.8(3) . .
O27 Co1 Gd2 89.1(2) 4_575 .
O27 Co1 Gd2 42.4(2) . .
O32 Co1 Gd2 43.1(2) . .
Gd1 Co1 Gd2 65.57(5) . .
Gd2 Co1 Gd2 65.39(5) 4_575 .
O4 Co2 O45 176.3(4) . .
O4 Co2 O33 84.3(3) . .
O45 Co2 O33 93.1(3) . .
O4 Co2 O90 94.9(3) . .
O45 Co2 O90 87.6(3) . .
O33 Co2 O90 89.3(3) . .
O4 Co2 O16 84.7(3) . .
O45 Co2 O16 92.5(3) . .
O33 Co2 O16 85.6(3) . .
O90 Co2 O16 175.0(4) . .
O4 Co2 O59 89.3(4) . .
O45 Co2 O59 93.3(4) . .
O33 Co2 O59 173.5(3) . .
O90 Co2 O59 90.4(4) . .
O16 Co2 O59 94.6(3) . .
O4 Co2 Gd11 92.7(2) . .
O45 Co2 Gd11 83.6(2) . .
O33 Co2 Gd11 45.1(2) . .
O90 Co2 Gd11 132.6(3) . .
O16 Co2 Gd11 42.5(2) . .
O59 Co2 Gd11 136.5(2) . .
O4 Co2 Gd10 41.7(2) . .
O45 Co2 Gd10 136.2(3) . .
O33 Co2 Gd10 44.0(2) . .
O90 Co2 Gd10 84.4(2) . .
O16 Co2 Gd10 92.1(2) . .
O59 Co2 Gd10 129.6(2) . .
Gd11 Co2 Gd10 71.08(4) . .
O4 Co2 Gd17 42.8(2) . .
O45 Co2 Gd17 135.0(2) . .
O33 Co2 Gd17 92.7(2) . .
O90 Co2 Gd17 137.1(2) . .
O16 Co2 Gd17 43.6(2) . .
O59 Co2 Gd17 83.2(2) . .
Gd11 Co2 Gd17 69.68(4) . .
Gd10 Co2 Gd17 68.28(4) . .
O76 Co3 O71 153.9(4) . .
O76 Co3 O1W 83.5(5) . .
O71 Co3 O1W 83.4(5) . .
O76 Co3 O15 101.1(4) . .
O71 Co3 O15 102.4(4) . .
O1W Co3 O15 94.5(5) . .
O76 Co3 O91 96.3(4) . .
O71 Co3 O91 92.5(4) . .
O1W Co3 O91 169.3(4) . .
O15 Co3 O91 96.0(4) . .
O76 Co3 O46 82.0(4) . .
O71 Co3 O46 81.0(4) . .
O1W Co3 O46 108.7(4) . .
O15 Co3 O46 156.8(5) . .
O91 Co3 O46 60.8(3) . .
O43 Co4 O9 176.9(4) . .
O43 Co4 O38 92.2(4) . .
O9 Co4 O38 84.9(3) . .
O43 Co4 O34 96.5(3) . .
O9 Co4 O34 82.3(3) . .
O38 Co4 O34 86.8(3) . .
O43 Co4 O80 86.3(3) . .
O9 Co4 O80 94.8(3) . .
O38 Co4 O80 91.0(3) . .
O34 Co4 O80 176.5(4) . .
O43 Co4 O77 92.1(4) . .
O9 Co4 O77 90.8(4) . .
O38 Co4 O77 175.6(4) . .
O34 Co4 O77 91.4(3) . .
O80 Co4 O77 90.6(4) . .
O43 Co4 Gd23 85.7(3) . .
O9 Co4 Gd23 91.5(2) . .
O38 Co4 Gd23 45.4(2) . .
O34 Co4 Gd23 43.4(2) . .
O80 Co4 Gd23 135.2(2) . .
O77 Co4 Gd23 133.7(3) . .
O43 Co4 Gd13 135.2(3) . .
O9 Co4 Gd13 42.2(2) . .
O38 Co4 Gd13 44.2(2) . .
O34 Co4 Gd13 91.3(2) . .
O80 Co4 Gd13 85.2(2) . .
O77 Co4 Gd13 131.9(3) . .
Gd23 Co4 Gd13 70.40(5) . .
O13 Co5 O55 176.7(4) . .
O13 Co5 O14 85.3(3) . .
O55 Co5 O14 93.7(4) . .
O13 Co5 O8 81.5(3) . .
O55 Co5 O8 95.3(4) . .
O14 Co5 O8 83.5(4) . .
O13 Co5 O67 89.8(4) . .
O55 Co5 O67 91.2(4) . .
O14 Co5 O67 175.0(4) . .
O8 Co5 O67 96.3(4) . .
O13 Co5 O51 92.7(3) . .
O55 Co5 O51 90.4(4) . .
O14 Co5 O51 89.1(3) . .
O8 Co5 O51 170.9(4) . .
O67 Co5 O51 90.7(4) . .
O13 Co5 Gd22 92.2(2) . .
O55 Co5 Gd22 85.0(3) . .
O14 Co5 Gd22 43.5(2) . .
O8 Co5 Gd22 42.4(3) . .
O67 Co5 Gd22 137.5(3) . .
O51 Co5 Gd22 131.6(3) . .
O13 Co5 Gd14 42.7(2) . .
O55 Co5 Gd14 136.9(3) . .
O14 Co5 Gd14 44.0(2) . .
O8 Co5 Gd14 88.4(3) . .
O67 Co5 Gd14 131.1(3) . .
O51 Co5 Gd14 82.5(3) . .
Gd22 Co5 Gd14 69.36(5) . .
O13 Co5 Gd15 42.0(2) . .
O55 Co5 Gd15 135.0(3) . .
O14 Co5 Gd15 92.0(2) . .
O8 Co5 Gd15 41.2(2) . .
O67 Co5 Gd15 84.7(3) . .
O51 Co5 Gd15 134.3(2) . .
Gd22 Co5 Gd15 69.31(4) . .
Gd14 Co5 Gd15 67.52(4) . .
O34W Co6 O15 105.6(6) . .
O34W Co6 O72 87.5(3) . 4_575
O15 Co6 O72 99.7(3) . 4_575
O34W Co6 O72 87.5(3) . .
O15 Co6 O72 99.7(3) . .
O72 Co6 O72 160.6(6) 4_575 .
O34W Co6 O93 106.6(6) . .
O15 Co6 O93 147.8(5) . .
O72 Co6 O93 81.7(3) 4_575 .
O72 Co6 O93 81.7(3) . .
O34W Co6 O92 163.7(6) . .
O15 Co6 O92 90.7(5) . .
O72 Co6 O92 89.8(3) 4_575 .
O72 Co6 O92 89.8(3) . .
O93 Co6 O92 57.2(4) . .
O94 Cl1 O95 113.4(8) . .
O94 Cl1 O95 113.4(8) . 4_575
O95 Cl1 O95 108.8(13) . 4_575
O94 Cl1 O96 109.3(15) . .
O95 Cl1 O96 105.8(10) . .
O95 Cl1 O96 105.8(10) 4_575 .
O99 Cl2 O100 106.1(10) . .
O99 Cl2 O98 106.6(9) . .
O100 Cl2 O98 109.6(10) . .
O99 Cl2 O97 114.8(9) . .
O100 Cl2 O97 107.3(9) . .
O98 Cl2 O97 112.2(8) . .
O102 Cl3 O101 103.3(14) . .
O102 Cl3 O101 103.3(14) . 4_575
O101 Cl3 O101 110(2) . 4_575
O102 Cl3 O103 97(2) . .
O101 Cl3 O103 119.9(13) . .
O101 Cl3 O103 119.9(13) 4_575 .
O104 Cl4 O106 98.4(16) . .
O104 Cl4 O107 115.8(14) . .
O106 Cl4 O107 105.0(12) . .
O104 Cl4 O105 114.6(18) . .
O106 Cl4 O105 117.8(17) . .
O107 Cl4 O105 105.3(14) . .
O110 Cl5 O111 113.2(10) . .
O110 Cl5 O108 111.7(9) . .
O111 Cl5 O108 108.9(9) . .
O110 Cl5 O109 104.6(9) . .
O111 Cl5 O109 115.0(10) . .
O108 Cl5 O109 102.9(11) . .
O114 Cl6 O115 120.0(19) . .
O114 Cl6 O113 107.1(14) . .
O115 Cl6 O113 107.4(16) . .
O114 Cl6 O112 103(3) . .
O115 Cl6 O112 124(2) . .
O113 Cl6 O112 90(3) . .
O117 Cl7 O119 94.0(16) . .
O117 Cl7 O118 111.7(16) . .
O119 Cl7 O118 106.4(13) . .
O117 Cl7 O116 135.4(19) . .
O119 Cl7 O116 108.8(14) . .
O118 Cl7 O116 98.3(13) . .
O120 Cl8 O122 104.0(17) . .
O120 Cl8 O123 110.7(17) . .
O122 Cl8 O123 110.5(16) . .
O120 Cl8 O121 101.8(17) . .
O122 Cl8 O121 130.9(19) . .
O123 Cl8 O121 98.1(17) . .
O127 Cl9 O126 122.5(13) . .
O127 Cl9 O124 111.6(10) . .
O126 Cl9 O124 109.1(12) . .
O127 Cl9 O125 107.2(10) . .
O126 Cl9 O125 105.5(9) . .
O124 Cl9 O125 97.8(11) . .
O128 Cl11 O129 113.3(10) . .
O128 Cl11 O130 110.8(10) . .
O129 Cl11 O130 111.3(10) . .
O128 Cl11 O131 107.5(10) . .
O129 Cl11 O131 108.2(10) . .
O130 Cl11 O131 105.4(10) . .
O135 Cl12 O132 94.4(16) . .
O135 Cl12 O134 105.6(19) . .
O132 Cl12 O134 81(2) . .
O135 Cl12 O133 130.1(18) . .
O132 Cl12 O133 98(2) . .
O134 Cl12 O133 124(2) . .
O136 Cl15 O137 102.6(14) . .
O136 Cl15 O137 102.6(14) . 4_565
O137 Cl15 O137 110(2) . 4_565
O136 Cl15 O138 120(2) . .
O137 Cl15 O138 110.4(16) . .
O137 Cl15 O138 110.4(16) 4_565 .
O84 C1 O46 122.8(12) . .
O84 C1 O91 124.9(12) . .
O46 C1 O91 112.1(11) . .
O44 C2 O87 119.1(11) . .
O44 C2 O80 116.9(11) . .
O87 C2 O80 123.9(11) . .
O44 C2 Gd19 58.8(7) . .
O87 C2 Gd19 175.3(9) . .
O80 C2 Gd19 58.3(6) . .
O82 C3 O93 126.1(15) . .
O82 C3 O92 123.6(14) . .
O93 C3 O92 110.3(15) . .
O79 C4 O40 120.7(10) . .
O79 C4 O90 114.7(10) . .
O40 C4 O90 124.2(10) . .
O79 C4 Gd16 57.3(6) . .
O40 C4 Gd16 177.6(8) . .
O90 C4 Gd16 58.1(5) . .
O41 C5 O52 125.9(12) . .
O41 C5 O83 124.6(11) . .
O52 C5 O83 109.5(11) . .
O41 C5 Gd7 174.0(9) . .
O52 C5 Gd7 54.8(6) . .
O83 C5 Gd7 54.9(6) . .
O51 C6 O86 122.6(12) . .
O51 C6 O89 117.1(12) . .
O86 C6 O89 120.2(12) . .
O51 C6 Gd18 58.1(7) . .
O86 C6 Gd18 174.5(9) . .
O89 C6 Gd18 59.1(6) . .
O67 C7 C8 125(3) . .
O67 C7 O74 131(3) . .
C8 C7 O74 104(3) . .
C8 C8 C7 111.5(18) 4_575 .
C10 C9 H9B 109.5 . .
C10 C9 H9C 109.5 . .
H9B C9 H9C 109.5 . .
C10 C9 H9D 109.5 . .
H9B C9 H9D 109.5 . .
H9C C9 H9D 109.5 . .
O85 C10 O53 115.8(15) . .
O85 C10 C9 127.5(17) . .
O53 C10 C9 116.4(13) . .
O85 C10 Gd16 55.5(9) . .
O53 C10 Gd16 60.4(7) . .
C9 C10 Gd16 171.0(12) . .
C12 C11 H11C 109.5 . .
C12 C11 H11D 109.5 . .
H11C C11 H11D 109.5 . .
C12 C11 H11E 109.5 . .
H11C C11 H11E 109.5 . .
H11D C11 H11E 109.5 . .
O49 C12 O45 127.2(15) . .
O49 C12 C11 119.9(15) . .
O45 C12 C11 111.6(15) . .
C14 C13 H13C 109.5 . .
C14 C13 H13D 109.5 . .
H13C C13 H13D 109.5 . .
C14 C13 H13E 109.5 . .
H13C C13 H13E 109.5 . .
H13D C13 H13E 109.5 . .
O43 C14 O75 127.7(15) . .
O43 C14 C13 113.6(15) . .
O75 C14 C13 118.4(14) . .
C16 C15 H15B 109.5 . .
C16 C15 H15C 109.5 . .
H15B C15 H15C 109.5 . .
C16 C15 H15D 109.5 . .
H15B C15 H15D 109.5 . .
H15C C15 H15D 109.5 . .
O47 C16 O58 118.9(13) . .
O47 C16 C15 123.5(16) . .
O58 C16 C15 117.5(16) . .
O47 C16 Gd19 60.5(7) . .
O58 C16 Gd19 59.0(7) . .
C15 C16 Gd19 170.3(11) . .
C18 C17 H17C 109.5 . .
C18 C17 H17D 109.5 . .
H17C C17 H17D 109.5 . .
C18 C17 H17E 109.5 . .
H17C C17 H17E 109.5 . .
H17D C17 H17E 109.5 . .
O63 C18 O68 122.9(14) . .
O63 C18 C17 123.1(15) . .
O68 C18 C17 113.6(15) . .
C20 C19 H19B 109.5 . .
C20 C19 H19C 109.5 . .
H19B C19 H19C 109.5 . .
C20 C19 H19D 109.5 . .
H19B C19 H19D 109.5 . .
H19C C19 H19D 109.5 . .
O60 C20 O61 122.6(14) . .
O60 C20 C19 117.5(14) . .
O61 C20 C19 119.9(15) . .
C21' C21 C22 94.2(18) . .
C21 C21' C22' 131(2) . .
C21 C21' C22 50.0(11) . .
C22' C21' C22 82.0(15) . .
O59 C22 O65 128.7(11) . .
O59 C22 C21 117.6(16) . .
O65 C22 C21 113.4(16) . .
O59 C22 C21' 152.1(14) . .
O65 C22 C21' 79.0(11) . .
C21 C22 C21' 35.8(11) . .
O77 C22' O65 135.7(17) . .
O77 C22' C21' 128(2) . .
O65 C22' C21' 92.9(16) . .
C24 C23 H23C 109.5 . .
C24 C23 H23D 109.5 . .
H23C C23 H23D 109.5 . .
C24 C23 H23E 109.5 . .
H23C C23 H23E 109.5 . .
H23D C23 H23E 109.5 . .
O48 C24 O57 117.6(11) . .
O48 C24 C23 121.5(13) . .
O57 C24 C23 120.6(12) . .
C26 C25 H25B 109.5 . .
C26 C25 H25C 109.5 . .
H25B C25 H25C 109.5 . .
C26 C25 H25D 109.5 . .
H25B C25 H25D 109.5 . .
H25C C25 H25D 109.5 . .
O78 C26 O55 128.1(15) . .
O78 C26 C25 124.9(15) . .
O55 C26 C25 106.8(14) . .
C28 C27 H27C 109.5 . .
C28 C27 H27D 109.5 . .
H27C C27 H27D 109.5 . .
C28 C27 H27E 109.5 . .
H27C C27 H27E 109.5 . .
H27D C27 H27E 109.5 . .
O50 C28 O66 123.0(15) . .
O50 C28 C27 121.4(15) . .
O66 C28 C27 115.6(14) . .
O50 C28 Gd18 59.5(9) . .
O66 C28 Gd18 63.7(8) . .
C27 C28 Gd18 174.0(12) . .
C30 C29 H29C 109.5 . .
C30 C29 H29D 109.5 . .
H29C C29 H29D 109.5 . .
C30 C29 H29E 109.5 . .
H29C C29 H29E 109.5 . .
H29D C29 H29E 109.5 . .
O39 C30 O54 123.2(15) . .
O39 C30 C29 117.8(14) . .
O54 C30 C29 118.8(14) . .
C32 C31 H31C 109.5 . .
C32 C31 H31D 109.5 . .
H31C C31 H31D 109.5 . .
C32 C31 H31E 109.5 . .
H31C C31 H31E 109.5 . .
H31D C31 H31E 109.5 . .
O62 C32 O64 123.5(16) . .
O62 C32 C31 120.5(15) . .
O64 C32 C31 116.0(15) . .
O62 C32 Gd11 56.3(9) . .
O64 C32 Gd11 67.3(9) . .
C31 C32 Gd11 175.0(13) . .
O42 C34 O42 125.4(17) . 4_575
O42 C34 C33 117.3(9) . .
O42 C34 C33 117.3(9) 4_575 .
C36 C35 H35B 109.5 . .
C36 C35 H35C 109.5 . .
H35B C35 H35C 109.5 . .
C36 C35 H35D 109.5 . .
H35B C35 H35D 109.5 . .
H35C C35 H35D 109.5 . .
O73 C36 O70 120.6(15) . .
O73 C36 C35 128(2) . .
O70 C36 C35 108.8(18) . .
O73 C36 Gd24 61.8(10) . .
O70 C36 Gd24 59.1(8) . .
C35 C36 Gd24 165.1(17) . .
O71 C38 O71 125.4(14) 4_575 .
O71 C38 C37 117.3(7) 4_575 .
O71 C38 C37 117.3(7) . .
C40 C39 H39C 109.5 . .
C40 C39 H39D 109.5 . .
H39C C39 H39D 109.5 . .
C40 C39 H39E 109.5 . .
H39C C39 H39E 109.5 . .
H39D C39 H39E 109.5 . .
O72 C40 O76 121.1(15) . .
O72 C40 C39 117.2(14) . .
O76 C40 C39 121.2(13) . .
O88 C41 O81 123.8(9) . 4_575
O88 C41 O81 123.8(9) . .
O81 C41 O81 111.4(17) 4_575 .
O88 C41 Gd8 167.7(18) . .
O81 C41 Gd8 55.7(9) 4_575 .
O81 C41 Gd8 55.7(9) . .
Gd2 O1 Gd2 106.7(4) . 4_575
Gd2 O1 Gd1 106.5(3) . .
Gd2 O1 Gd1 106.5(3) 4_575 .
Gd1 O2 Gd4 108.1(3) . 4_575
Gd1 O2 Gd4 108.1(3) . .
Gd4 O2 Gd4 103.0(4) 4_575 .
Gd1 O2 H2A 112.4 . .
Gd4 O2 H2A 112.4 4_575 .
Gd4 O2 H2A 112.4 . .
Gd2 O3 Gd6 108.7(3) . .
Gd2 O3 Gd9 108.5(3) . .
Gd6 O3 Gd9 104.5(3) . .
Gd2 O3 H3A 111.6 . .
Gd6 O3 H3A 111.6 . .
Gd9 O3 H3A 111.6 . .
Co2 O4 Gd10 102.5(4) . .
Co2 O4 Gd17 102.6(3) . .
Gd10 O4 Gd17 109.0(3) . .
Co2 O4 H4A 113.8 . .
Gd10 O4 H4A 113.8 . .
Gd17 O4 H4A 113.8 . .
Gd9 O5 Gd6 110.6(3) . .
Gd9 O5 Gd5 105.3(3) . .
Gd6 O5 Gd5 105.1(3) . .
Gd9 O5 H5A 111.8 . .
Gd6 O5 H5A 111.8 . .
Gd5 O5 H5A 111.8 . .
Gd7 O6 Gd10 97.1(3) . .
Gd7 O6 Gd13 95.2(3) . .
Gd10 O6 Gd13 106.1(3) . .
Gd7 O6 H6A 118.1 . .
Gd10 O6 H6A 118.1 . .
Gd13 O6 H6A 118.1 . .
Gd22 O7 Gd14 107.4(3) . .
Gd22 O7 Gd15 107.5(4) . .
Gd14 O7 Gd15 104.5(3) . .
Gd22 O7 H7A 112.3 . .
Gd14 O7 H7A 112.3 . .
Gd15 O7 H7A 112.3 . .
Co5 O8 Gd22 98.9(4) . .
Co5 O8 Gd15 102.6(4) . .
Gd22 O8 Gd15 113.9(4) . .
Co5 O8 H8A 113.3 . .
Gd22 O8 H8A 113.3 . .
Gd15 O8 H8A 113.3 . .
Co4 O9 Gd13 100.5(3) . .
Co4 O9 Gd17 102.8(3) . .
Gd13 O9 Gd17 108.9(4) . .
Co4 O9 H9A 114.4 . .
Gd13 O9 H9A 114.4 . .
Gd17 O9 H9A 114.4 . .
Gd3 O10 Gd1 99.1(3) . .
Gd3 O10 Gd4 105.4(3) . .
Gd1 O10 Gd4 110.8(3) . .
Gd3 O10 H10A 113.5 . .
Gd1 O10 H10A 113.5 . .
Gd4 O10 H10A 113.5 . .
Gd16 O11 Gd12 105.4(3) . .
Gd16 O11 Gd3 102.3(3) . .
Gd12 O11 Gd3 107.3(3) . .
Gd16 O11 H11A 113.6 . .
Gd12 O11 H11A 113.6 . .
Gd3 O11 H11A 113.6 . .
Gd14 O12 Gd14 107.7(5) . 4_575
Gd14 O12 Gd8 96.0(3) . .
Gd14 O12 Gd8 96.0(3) 4_575 .
Gd14 O12 H12A 117.7 . .
Gd14 O12 H12A 117.7 4_575 .
Gd8 O12 H12A 117.7 . .
Co5 O13 Gd14 101.0(3) . .
Co5 O13 Gd15 103.3(3) . .
Gd14 O13 Gd15 107.5(3) . .
Co5 O13 H13A 114.5 . .
Gd14 O13 H13A 114.5 . .
Gd15 O13 H13A 114.5 . .
Co5 O14 Gd22 98.5(4) . .
Co5 O14 Gd14 98.7(3) . .
Gd22 O14 Gd14 108.9(3) . .
Co5 O14 H14A 116.0 . .
Gd22 O14 H14A 116.0 . .
Gd14 O14 H14A 116.0 . .
Co3 O15 Co3 111.0(5) . 4_575
Co3 O15 Co6 115.0(4) . .
Co3 O15 Co6 115.0(4) 4_575 .
Co3 O15 H15A 104.8 . .
Co3 O15 H15A 104.8 4_575 .
Co6 O15 H15A 104.9 . .
Co2 O16 Gd11 98.4(3) . .
Co2 O16 Gd17 99.9(3) . .
Gd11 O16 Gd17 111.4(3) . .
Co2 O16 H16A 115.0 . .
Gd11 O16 H16A 115.0 . .
Gd17 O16 H16A 115.0 . .
Gd19 O17 Gd20 104.4(3) . .
Gd19 O17 Gd24 106.8(3) . .
Gd20 O17 Gd24 109.9(3) . .
Gd19 O17 H17A 111.8 . .
Gd20 O17 H17A 111.8 . .
Gd24 O17 H17A 111.8 . .
Gd20 O18 Gd19 105.9(3) . .
Gd20 O18 Gd5 107.1(3) . .
Gd19 O18 Gd5 102.3(3) . .
Gd20 O18 H18A 113.5 . .
Gd19 O18 H18A 113.5 . .
Gd5 O18 H18A 113.5 . .
Gd3 O19 Gd16 96.5(3) . .
Gd3 O19 Gd16 96.5(3) . 4_575
Gd16 O19 Gd16 152.3(6) . 4_575
Gd3 O19 H19A 100.8 . .
Gd16 O19 H19A 100.8 . .
Gd16 O19 H19A 100.8 4_575 .
Gd4 O20 Gd4 109.8(4) 4_575 .
Gd4 O20 Gd3 103.5(3) 4_575 .
Gd4 O20 Gd3 103.5(3) . .
Gd4 O20 H20A 113.1 4_575 .
Gd4 O20 H20A 113.1 . .
Gd3 O20 H20A 113.1 . .
Gd14 O21 Gd8 98.4(3) . .
Gd14 O21 Gd6 112.0(4) . .
Gd8 O21 Gd6 112.2(3) . .
Gd14 O21 H21A 111.2 . .
Gd8 O21 H21A 111.2 . .
Gd6 O21 H21A 111.2 . .
Gd14 O22 Gd14 105.5(5) . 4_575
Gd14 O22 Gd8 94.6(3) . .
Gd14 O22 Gd8 94.6(3) 4_575 .
Gd14 O22 H22A 119.1 . .
Gd14 O22 H22A 119.1 4_575 .
Gd8 O22 H22A 119.1 . .
Gd10 O23 Gd7 97.5(3) . .
Gd10 O23 Gd4 112.0(3) . .
Gd7 O23 Gd4 112.0(3) . .
Gd10 O23 H23A 111.6 . .
Gd7 O23 H23A 111.6 . .
Gd4 O23 H23A 111.6 . .
Gd5 O24 Gd6 106.7(3) . .
Gd5 O24 Gd2 98.4(3) . .
Gd6 O24 Gd2 110.5(3) . .
Gd5 O24 H24A 113.4 . .
Gd6 O24 H24A 113.4 . .
Gd2 O24 H24A 113.4 . .
Gd18 O25 Gd24 107.9(4) . .
Gd18 O25 Gd20 104.3(4) . .
Gd24 O25 Gd20 110.2(4) . .
Gd18 O25 H25A 111.4 . .
Gd24 O25 H25A 111.4 . .
Gd20 O25 H25A 111.4 . .
Gd16 O26 Gd12 105.1(3) . .
Gd16 O26 Gd21 108.9(3) . .
Gd12 O26 Gd21 111.5(3) . .
Gd16 O26 H26A 110.4 . .
Gd12 O26 H26A 110.4 . .
Gd21 O26 H26A 110.4 . .
Co1 O27 Gd1 102.5(3) . .
Co1 O27 Gd2 102.7(3) . .
Gd1 O27 Gd2 103.1(3) . .
Co1 O27 H27A 115.6 . .
Gd1 O27 H27A 115.6 . .
Gd2 O27 H27A 115.6 . .
Gd9 O28 Gd5 105.5(3) . .
Gd9 O28 Gd2 110.9(3) . .
Gd5 O28 Gd2 98.4(3) . .
Gd9 O28 H28A 113.6 . .
Gd5 O28 H28A 113.6 . .
Gd2 O28 H28A 113.6 . .
Gd11 O29 Gd10 110.8(3) . .
Gd11 O29 Gd17 105.8(3) . .
Gd10 O29 Gd17 103.8(3) . .
Gd11 O29 H29A 112.0 . .
Gd10 O29 H29A 112.0 . .
Gd17 O29 H29A 112.0 . .
Gd5 O30 Gd19 96.1(3) . .
Gd5 O30 Gd18 95.3(3) . .
Gd19 O30 Gd18 153.0(4) . .
Gd5 O30 H30A 100.9 . .
Gd19 O30 H30A 100.9 . .
Gd18 O30 H30A 100.9 . .
Gd10 O31 Gd13 105.4(3) . .
Gd10 O31 Gd7 94.8(3) . .
Gd13 O31 Gd7 93.2(3) . .
Gd10 O31 H31A 119.4 . .
Gd13 O31 H31A 119.4 . .
Gd7 O31 H31A 119.4 . .
Co1 O32 Gd2 100.8(3) . 4_575
Co1 O32 Gd2 100.8(3) . .
Gd2 O32 Gd2 101.8(5) 4_575 .
Co1 O32 H32A 116.9 . .
Gd2 O32 H32A 116.9 4_575 .
Gd2 O32 H32A 116.9 . .
Co2 O33 Gd11 96.3(3) . .
Co2 O33 Gd10 98.9(3) . .
Gd11 O33 Gd10 110.5(3) . .
Co2 O33 H33A 116.1 . .
Gd11 O33 H33A 116.1 . .
Gd10 O33 H33A 116.1 . .
Co4 O34 Gd23 97.3(3) . .
Co4 O34 Gd17 103.0(3) . .
Gd23 O34 Gd17 109.8(3) . .
Co4 O34 H34A 114.9 . .
Gd23 O34 H34A 114.9 . .
Gd17 O34 H34A 114.9 . .
Gd13 O35 Gd23 109.3(3) . .
Gd13 O35 Gd17 107.1(3) . .
Gd23 O35 Gd17 105.4(3) . .
Gd13 O35 H35A 111.6 . .
Gd23 O35 H35A 111.6 . .
Gd17 O35 H35A 111.6 . .
Gd7 O36 Gd13 96.6(3) . .
Gd7 O36 Gd9 111.9(3) . .
Gd13 O36 Gd9 111.5(3) . .
Gd18 O37 Gd20 106.8(3) . .
Gd18 O37 Gd5 102.9(3) . .
Gd20 O37 Gd5 105.6(3) . .
Gd18 O37 H37A 113.6 . .
Gd20 O37 H37A 113.6 . .
Gd5 O37 H37A 113.6 . .
Co4 O38 Gd23 95.9(3) . .
Co4 O38 Gd13 98.0(3) . .
Gd23 O38 Gd13 108.6(3) . .
Co4 O38 H38A 117.0 . .
Gd23 O38 H38A 117.0 . .
Gd13 O38 H38A 117.0 . .
C30 O39 Gd6 138.0(10) . .
C4 O40 Gd4 114.5(7) . .
C4 O40 Gd10 134.5(7) . .
Gd4 O40 Gd10 110.5(3) . .
C5 O41 Gd2 132.7(8) . .
C5 O41 Gd1 132.9(8) . .
Gd2 O41 Gd1 93.0(3) . .
C34 O42 Gd4 135.7(10) . .
C14 O43 Co4 123.4(10) . .
C2 O44 Gd19 94.9(7) . .
C2 O44 Gd5 140.5(7) . .
Gd19 O44 Gd5 94.9(3) . .
C12 O45 Co2 125.8(10) . .
C1 O46 Co3 92.0(7) . .
C1 O46 Gd20 137.7(8) . .
Co3 O46 Gd20 130.3(4) . .
C16 O47 Gd24 158.6(10) . .
C16 O47 Gd19 93.6(9) . .
Gd24 O47 Gd19 105.1(4) . .
C24 O48 Gd14 137.7(10) . .
C12 O49 Gd11 132.7(10) . .
C28 O50 Gd18 96.8(10) . .
C6 O51 Co5 128.2(8) . .
C6 O51 Gd18 96.7(8) . .
Co5 O51 Gd18 133.6(4) . .
C5 O52 Gd9 138.9(9) . .
C5 O52 Gd7 99.2(8) . .
Gd9 O52 Gd7 117.9(3) . .
C10 O53 Gd21 161.3(9) . .
C10 O53 Gd16 91.8(7) . .
Gd21 O53 Gd16 104.6(4) . .
C30 O54 Gd9 136.6(10) . .
C26 O55 Co5 123.5(10) . .
C24 O57 Gd22 138.2(8) . .
C16 O58 Gd19 94.6(9) . .
C22 O59 Co2 126.9(9) . .
C20 O60 Gd13 143.0(10) . .
C20 O61 Gd23 134.2(9) . .
C32 O62 Gd11 98.7(10) . .
C18 O63 Gd17 143.9(9) . .
C32 O64 Gd11 157.5(10) . 3_765
C32 O64 Gd11 87.5(9) . .
Gd11 O64 Gd11 113.6(3) 3_765 .
C22 O65 C22' 104.9(11) . .
C22 O65 Gd17 130.3(8) . .
C22' O65 Gd17 123.2(9) . .
C28 O66 Gd24 161.6(10) . .
C28 O66 Gd18 88.9(9) . .
Gd24 O66 Gd18 101.8(3) . .
C7 O67 Co5 126.0(17) . .
C18 O68 Gd23 129.2(11) . .
C36 O70 Gd24 90.6(10) . .
C38 O71 Co3 135.0(9) . .
C40 O72 Co6 138.0(11) . .
C36 O73 Gd24 90.7(12) . .
C7 O74 C7 104(3) . 4_575
C7 O74 Gd15 126.6(15) . .
C7 O74 Gd15 126.6(15) 4_575 .
C14 O75 Gd23 134.3(9) . .
C40 O76 Co3 137.4(9) . .
C22' O77 Co4 123.1(13) . .
C26 O78 Gd22 135.6(10) . .
C4 O79 Gd16 96.5(7) . .
C4 O79 Gd3 137.6(7) . .
Gd16 O79 Gd3 95.3(3) . .
C2 O80 Co4 126.8(8) . .
C2 O80 Gd19 94.3(7) . .
Co4 O80 Gd19 137.7(4) . .
C41 O81 Gd6 140.9(10) . .
C41 O81 Gd8 97.7(9) . .
Gd6 O81 Gd8 117.4(3) . .
C3 O82 Gd3 133.5(10) . .
C3 O82 Gd1 137.0(10) . .
Gd3 O82 Gd1 89.5(4) . .
C5 O83 Gd4 139.9(8) . .
C5 O83 Gd7 98.8(7) . .
Gd4 O83 Gd7 117.6(4) . .
C1 O84 Gd5 136.5(9) . .
C1 O84 Gd2 133.8(8) . .
Gd5 O84 Gd2 89.7(3) . .
C10 O85 Gd16 100.6(11) . .
C6 O86 Gd14 136.2(8) . .
C6 O86 Gd6 113.6(8) . .
Gd14 O86 Gd6 107.9(3) . .
C2 O87 Gd9 115.1(7) . .
C2 O87 Gd13 134.1(7) . .
Gd9 O87 Gd13 109.8(4) . .
C41 O88 Gd2 131.8(4) . .
C41 O88 Gd2 131.8(4) . 4_575
Gd2 O88 Gd2 92.3(3) . 4_575
C6 O89 Gd18 94.2(8) . .
C6 O89 Gd5 141.5(8) . .
Gd18 O89 Gd5 95.7(3) . .
C4 O90 Co2 127.6(7) . .
C4 O90 Gd16 94.8(6) . .
Co2 O90 Gd16 136.9(4) . .
C1 O91 Co1 128.5(8) . .
C1 O91 Co3 95.0(8) . .
Co1 O91 Co3 136.4(4) . .
C3 O92 Co1 127.4(11) . .
C3 O92 Co6 94.6(10) . .
Co1 O92 Co6 138.0(7) . .
C3 O93 Co6 97.9(10) . .
C3 O93 Gd12 136.7(11) . .
Co6 O93 Gd12 125.4(5) . .

loop_
_geom_bond_atom_site_label_1
_geom_bond_atom_site_label_2
_geom_bond_distance
_geom_bond_site_symmetry_2
Gd1 O1 2.335(10) .
Gd1 O27 2.380(8) .
Gd1 O27 2.380(8) 4_575
Gd1 O10 2.385(7) 4_575
Gd1 O10 2.385(7) .
Gd1 O2 2.399(12) .
Gd1 O82 2.589(11) .
Gd1 O41 2.590(8) 4_575
Gd1 O41 2.591(8) .
Gd1 Co1 3.442(3) .
Gd1 Gd3 3.6181(13) .
Gd1 Gd2 3.7323(11) .
Gd2 O1 2.323(7) .
Gd2 O27 2.387(7) .
Gd2 O28 2.394(7) .
Gd2 O32 2.402(8) .
Gd2 O3 2.403(8) .
Gd2 O24 2.420(8) .
Gd2 O41 2.554(9) .
Gd2 O88 2.584(7) .
Gd2 O84 2.635(10) .
Gd2 Co1 3.451(2) .
Gd2 Gd5 3.6144(10) .
Gd2 Gd2 3.7282(13) 4_575
Gd3 O10 2.370(7) 4_575
Gd3 O10 2.370(7) .
Gd3 O11 2.374(8) .
Gd3 O11 2.374(8) 4_575
Gd3 O19 2.446(11) .
Gd3 O20 2.472(12) .
Gd3 O79 2.545(8) 4_575
Gd3 O79 2.545(8) .
Gd3 O82 2.550(12) .
Gd3 Gd16 3.6845(10) 4_575
Gd3 Gd16 3.6845(10) .
Gd4 O83 2.353(8) .
Gd4 O20 2.353(6) .
Gd4 O10 2.395(8) .
Gd4 O42 2.408(9) .
Gd4 O40 2.451(7) .
Gd4 O2 2.461(7) .
Gd4 O23 2.485(8) .
Gd4 O13W 2.488(9) .
Gd4 Gd4 3.8514(13) 4_575
Gd4 Gd10 4.0346(11) .
Gd5 O24 2.355(8) .
Gd5 O18 2.368(8) .
Gd5 O28 2.383(9) .
Gd5 O37 2.393(9) .
Gd5 O5 2.424(9) .
Gd5 O30 2.469(8) .
Gd5 O84 2.488(9) .
Gd5 O89 2.537(8) .
Gd5 O44 2.561(8) .
Gd5 Gd19 3.6855(11) .
Gd5 Gd18 3.6922(12) .
Gd6 O81 2.295(8) .
Gd6 O5 2.349(7) .
Gd6 O24 2.370(8) .
Gd6 O39 2.386(10) .
Gd6 O3 2.440(8) .
Gd6 O6W 2.467(9) .
Gd6 O21 2.486(8) .
Gd6 O86 2.522(9) .
Gd6 Gd9 3.8574(10) .
Gd6 Gd14 4.0332(11) .
Gd7 O36 2.390(8) .
Gd7 O6 2.398(8) .
Gd7 O52 2.404(8) .
Gd7 O83 2.407(8) .
Gd7 O23 2.426(8) .
Gd7 O32W 2.440(12) .
Gd7 O28W 2.449(14) .
Gd7 O31 2.469(8) .
Gd7 O25W 2.485(10) .
Gd7 C5 2.907(13) .
Gd7 Gd13 3.5839(10) .
Gd7 Gd10 3.6150(10) .
Gd8 O21 2.395(8) .
Gd8 O21 2.395(8) 4_575
Gd8 O81 2.447(8) .
Gd8 O81 2.447(8) 4_575
Gd8 O12 2.449(13) .
Gd8 O26W 2.472(12) 4_575
Gd8 O26W 2.472(12) .
Gd8 O22 2.472(12) .
Gd8 O7W 2.524(16) .
Gd8 C41 2.94(2) .
Gd8 Gd14 3.6158(13) .
Gd8 Gd14 3.6158(13) 4_575
Gd9 O52 2.322(8) .
Gd9 O5 2.342(9) .
Gd9 O28 2.378(9) .
Gd9 O54 2.378(9) .
Gd9 O3 2.440(8) .
Gd9 O87 2.449(8) .
Gd9 O5W 2.482(10) .
Gd9 O36 2.497(8) .
Gd10 O4 2.327(9) .
Gd10 O23 2.382(8) .
Gd10 O8W 2.393(11) .
Gd10 O33 2.399(8) .
Gd10 O29 2.399(8) .
Gd10 O6 2.426(8) .
Gd10 O31 2.442(8) .
Gd10 O40 2.460(8) .
Gd10 Co2 3.4130(19) .
Gd10 Gd17 3.8891(11) .
Gd10 Gd13 3.9015(10) .
Gd11 O16 2.267(8) .
Gd11 O29 2.358(8) .
Gd11 O33 2.366(7) .
Gd11 O64 2.386(8) 3_765
Gd11 O49 2.391(8) .
Gd11 O33W 2.393(10) .
Gd11 O62 2.457(11) .
Gd11 O64 2.694(9) .
Gd11 C32 2.918(18) .
Gd11 Co2 3.321(2) .
Gd11 Gd17 3.9085(12) .
Gd12 O11 2.363(8) 4_575
Gd12 O11 2.363(8) .
Gd12 O26 2.377(8) 4_575
Gd12 O26 2.377(8) .
Gd12 O93 2.393(12) .
Gd12 O17W 2.473(14) .
Gd12 O31W 2.478(10) .
Gd12 O31W 2.478(10) 4_575
Gd12 Gd16 3.7526(12) 4_575
Gd12 Gd16 3.7526(12) .
Gd12 Gd21 3.9602(15) .
Gd13 O9 2.315(8) .
Gd13 O60 2.357(10) .
Gd13 O35 2.359(8) .
Gd13 O38 2.390(8) .
Gd13 O36 2.409(8) .
Gd13 O6 2.455(8) .
Gd13 O31 2.464(8) .
Gd13 O87 2.509(10) .
Gd13 Co4 3.392(2) .
Gd13 Gd23 3.8767(11) .
Gd13 Gd17 3.8771(11) .
Gd14 O13 2.362(9) .
Gd14 O21 2.380(10) .
Gd14 O48 2.386(10) .
Gd14 O14 2.402(9) .
Gd14 O7 2.405(9) .
Gd14 O12 2.415(7) .
Gd14 O22 2.449(8) .
Gd14 O86 2.465(9) .
Gd14 Co5 3.419(2) .
Gd14 Gd15 3.8595(14) .
Gd14 Gd22 3.8626(11) .
Gd15 O8 2.380(9) .
Gd15 O8 2.380(9) 4_575
Gd15 O13 2.425(8) 4_575
Gd15 O13 2.425(8) .
Gd15 O7 2.474(9) 4_575
Gd15 O7 2.474(9) .
Gd15 O56 2.509(14) .
Gd15 O74 2.518(15) .
Gd15 O69 2.522(19) .
Gd15 Co5 3.5246(19) 4_575
Gd15 Co5 3.5246(19) .
Gd15 Gd14 3.8595(14) 4_575
Gd16 O26 2.350(8) .
Gd16 O11 2.355(8) .
Gd16 O11W 2.427(8) .
Gd16 O79 2.440(8) .
Gd16 O90 2.454(8) .
Gd16 O85 2.470(11) .
Gd16 O9W 2.482(10) .
Gd16 O19 2.494(3) .
Gd16 O53 2.561(9) .
Gd16 C4 2.882(11) .
Gd16 C10 2.945(17) .
Gd17 O63 2.404(9) .
Gd17 O34 2.411(8) .
Gd17 O4 2.448(8) .
Gd17 O65 2.449(10) .
Gd17 O9 2.449(8) .
Gd17 O35 2.460(8) .
Gd17 O16 2.462(8) .
Gd17 O10W 2.529(9) .
Gd17 O29 2.541(8) .
Gd17 Co2 3.5148(18) .
Gd17 Gd23 3.8626(10) .
Gd18 O37 2.328(8) .
Gd18 O25 2.368(10) .
Gd18 O12W 2.388(11) .
Gd18 O51 2.426(9) .
Gd18 O89 2.444(9) .
Gd18 O16W 2.463(11) .
Gd18 O50 2.510(10) .
Gd18 O30 2.528(9) .
Gd18 O66 2.592(10) .
Gd18 C6 2.839(13) .
Gd18 C28 2.891(16) .
Gd19 O18 2.365(8) .
Gd19 O17 2.383(9) .
Gd19 O80 2.427(9) .
Gd19 O44 2.442(9) .
Gd19 O14W 2.460(8) .
Gd19 O18W 2.468(8) .
Gd19 O30 2.488(8) .
Gd19 O58 2.502(10) .
Gd19 O47 2.538(10) .
Gd19 C2 2.844(13) .
Gd19 C16 2.910(14) .
Gd20 O46 2.357(9) .
Gd20 O18 2.357(9) .
Gd20 O37 2.379(8) .
Gd20 O17 2.388(9) .
Gd20 O19W 2.395(11) .
Gd20 O25 2.418(9) .
Gd20 O15W 2.420(10) .
Gd20 O22W 2.459(11) .
Gd20 Gd24 3.9377(12) .
Gd21 O53 2.334(10) 4_575
Gd21 O53 2.334(10) .
Gd21 O24W 2.38(2) .
Gd21 O26 2.413(7) .
Gd21 O26 2.413(7) 4_575
Gd21 O20W 2.439(18) .
Gd21 O21W 2.446(11) .
Gd21 O21W 2.446(11) 4_575
Gd21 Gd16 3.8751(11) 4_575
Gd22 O8 2.299(10) .
Gd22 O14 2.345(8) .
Gd22 O57 2.350(12) .
Gd22 O78 2.386(10) .
Gd22 O7 2.388(9) .
Gd22 O4W 2.460(9) .
Gd22 O3W 2.479(11) .
Gd22 O2W 2.488(14) .
Gd22 Co5 3.369(2) .
Gd23 O34 2.309(8) .
Gd23 O68 2.367(13) .
Gd23 O38 2.384(8) .
Gd23 O35 2.394(8) .
Gd23 O75 2.397(11) .
Gd23 O61 2.398(10) .
Gd23 O23W 2.442(10) .
Gd23 O30W 2.538(11) .
Gd23 Co4 3.332(2) .
Gd24 O47 2.318(12) .
Gd24 O66 2.352(10) .
Gd24 O70 2.372(12) .
Gd24 O25 2.383(9) .
Gd24 O29W 2.421(15) .
Gd24 O17 2.422(9) .
Gd24 O27W 2.429(12) .
Gd24 O73 2.437(15) .
Gd24 C36 2.764(17) .
Co1 O91 2.005(9) .
Co1 O91 2.005(9) 4_575
Co1 O92 2.016(12) .
Co1 O27 2.023(8) 4_575
Co1 O27 2.023(8) .
Co1 O32 2.069(11) .
Co1 Gd2 3.451(2) 4_575
Co2 O4 2.043(8) .
Co2 O45 2.082(8) .
Co2 O33 2.086(9) .
Co2 O90 2.111(8) .
Co2 O16 2.119(8) .
Co2 O59 2.135(11) .
Co3 O76 2.031(10) .
Co3 O71 2.063(10) .
Co3 O1W 2.073(13) .
Co3 O15 2.092(7) .
Co3 O91 2.148(9) .
Co3 O46 2.217(9) .
Co4 O43 2.086(9) .
Co4 O9 2.094(8) .
Co4 O38 2.096(8) .
Co4 O34 2.127(8) .
Co4 O80 2.129(8) .
Co4 O77 2.178(10) .
Co5 O13 2.060(8) .
Co5 O55 2.061(10) .
Co5 O14 2.098(9) .
Co5 O8 2.133(9) .
Co5 O67 2.150(11) .
Co5 O51 2.193(9) .
Co6 O34W 2.063(8) .
Co6 O15 2.092(13) .
Co6 O72 2.128(10) 4_575
Co6 O72 2.128(10) .
Co6 O93 2.222(13) .
Co6 O92 2.290(13) .
Cl1 O94 1.374(17) .
Cl1 O95 1.384(15) .
Cl1 O95 1.384(15) 4_575
Cl1 O96 1.42(3) .
Cl2 O99 1.368(14) .
Cl2 O100 1.392(15) .
Cl2 O98 1.401(13) .
Cl2 O97 1.407(13) .
Cl3 O102 1.34(3) .
Cl3 O101 1.431(15) .
Cl3 O101 1.431(15) 4_575
Cl3 O103 1.63(5) .
Cl4 O104 1.428(15) .
Cl4 O106 1.439(14) .
Cl4 O107 1.439(11) .
Cl4 O105 1.45(3) .
Cl5 O110 1.344(14) .
Cl5 O111 1.356(14) .
Cl5 O108 1.436(16) .
Cl5 O109 1.447(17) .
Cl6 O114 1.401(16) .
Cl6 O115 1.431(16) .
Cl6 O113 1.432(15) .
Cl6 O112 1.440(17) .
Cl7 O117 1.491(17) .
Cl7 O119 1.505(15) .
Cl7 O118 1.66(2) .
Cl7 O116 1.89(3) .
Cl8 O120 1.462(15) .
Cl8 O122 1.470(15) .
Cl8 O123 1.472(16) .
Cl8 O121 1.486(18) .
Cl9 O127 1.335(13) .
Cl9 O126 1.382(15) .
Cl9 O124 1.524(15) .
Cl9 O125 1.534(12) .
Cl11 O128 1.413(12) .
Cl11 O129 1.413(12) .
Cl11 O130 1.438(13) .
Cl11 O131 1.470(13) .
Cl12 O135 1.392(15) .
Cl12 O132 1.431(17) .
Cl12 O134 1.442(17) .
Cl12 O133 1.453(17) .
Cl15 O136 1.421(16) .
Cl15 O137 1.437(15) .
Cl15 O137 1.437(15) 4_565
Cl15 O138 1.444(17) .
C1 O84 1.246(15) .
C1 O46 1.330(16) .
C1 O91 1.333(15) .
C2 O44 1.264(14) .
C2 O87 1.279(15) .
C2 O80 1.313(14) .
C3 O82 1.24(2) .
C3 O93 1.313(19) .
C3 O92 1.32(2) .
C4 O79 1.282(13) .
C4 O40 1.300(13) .
C4 O90 1.317(13) .
C5 O41 1.223(15) .
C5 O52 1.294(14) .
C5 O83 1.303(16) .
C6 O51 1.220(15) .
C6 O86 1.273(15) .
C6 O89 1.279(15) .
C7 O67 1.29(4) .
C7 C8 1.43(4) .
C7 O74 1.46(3) .
C8 C8 1.26(6) 4_575
C9 C10 1.47(2) .
C9 H9B 0.9800 .
C9 H9C 0.9800 .
C9 H9D 0.9800 .
C10 O85 1.212(17) .
C10 O53 1.38(2) .
C11 C12 1.55(2) .
C11 H11C 0.9800 .
C11 H11D 0.9800 .
C11 H11E 0.9800 .
C12 O49 1.230(19) .
C12 O45 1.309(18) .
C13 C14 1.54(2) .
C13 H13C 0.9800 .
C13 H13D 0.9800 .
C13 H13E 0.9800 .
C14 O43 1.272(17) .
C14 O75 1.276(19) .
C15 C16 1.57(2) .
C15 H15B 0.9800 .
C15 H15C 0.9800 .
C15 H15D 0.9800 .
C16 O47 1.28(2) .
C16 O58 1.30(2) .
C17 C18 1.44(2) .
C17 H17C 0.9800 .
C17 H17D 0.9800 .
C17 H17E 0.9800 .
C18 O63 1.271(18) .
C18 O68 1.355(19) .
C19 C20 1.46(2) .
C19 H19B 0.9800 .
C19 H19C 0.9800 .
C19 H19D 0.9800 .
C20 O60 1.262(18) .
C20 O61 1.309(17) .
C21 C21' 1.15(3) .
C21 C22 1.509(9) .
C21' C22' 1.510(10) .
C21' C22 1.97(3) .
C22 O59 1.29(2) .
C22 O65 1.40(2) .
C22' O77 1.28(2) .
C22' O65 1.51(3) .
C23 C24 1.513(9) .
C23 H23C 0.9800 .
C23 H23D 0.9800 .
C23 H23E 0.9800 .
C24 O48 1.223(16) .
C24 O57 1.368(18) .
C25 C26 1.60(3) .
C25 H25B 0.9800 .
C25 H25C 0.9800 .
C25 H25D 0.9800 .
C26 O78 1.224(17) .
C26 O55 1.296(18) .
C27 C28 1.59(2) .
C27 H27C 0.9800 .
C27 H27D 0.9800 .
C27 H27E 0.9800 .
C28 O50 1.168(18) .
C28 O66 1.331(19) .
C29 C30 1.50(2) .
C29 H29C 0.9800 .
C29 H29D 0.9800 .
C29 H29E 0.9800 .
C30 O39 1.236(18) .
C30 O54 1.323(17) .
C31 C32 1.43(2) .
C31 H31C 0.9800 .
C31 H31D 0.9800 .
C31 H31E 0.9800 .
C32 O62 1.245(19) .
C32 O64 1.246(18) .
C33 C34 1.47(3) .
C34 O42 1.281(12) .
C34 O42 1.281(12) 4_575
C35 C36 1.515(10) .
C35 H35B 0.9800 .
C35 H35C 0.9800 .
C35 H35D 0.9800 .
C36 O73 1.28(3) .
C36 O70 1.39(3) .
C37 C38 1.515(9) .
C38 O71 1.234(11) 4_575
C38 O71 1.234(11) .
C39 C40 1.55(2) .
C39 H39C 0.9800 .
C39 H39D 0.9800 .
C39 H39E 0.9800 .
C40 O72 1.249(18) .
C40 O76 1.286(19) .
C41 O88 1.21(2) .
C41 O81 1.327(14) 4_575
C41 O81 1.327(14) .
O1 Gd2 2.323(7) 4_575
O2 Gd4 2.461(7) 4_575
O2 H2A 1.0000 .
O3 H3A 1.0000 .
O4 H4A 1.0000 .
O5 H5A 1.0000 .
O6 H6A 1.0000 .
O7 H7A 1.0000 .
O8 H8A 1.0000 .
O9 H9A 1.0000 .
O10 H10A 1.0000 .
O11 H11A 1.0000 .
O12 Gd14 2.415(7) 4_575
O12 H12A 1.0000 .
O13 H13A 1.0000 .
O14 H14A 1.0000 .
O15 Co3 2.092(7) 4_575
O15 H15A 1.0001 .
O16 H16A 1.0000 .
O17 H17A 1.0000 .
O18 H18A 1.0000 .
O19 Gd16 2.494(3) 4_575
O19 H19A 1.0000 .
O20 Gd4 2.353(6) 4_575
O20 H20A 1.0000 .
O21 H21A 1.0000 .
O22 Gd14 2.449(8) 4_575
O22 H22A 1.0000 .
O23 H23A 1.0000 .
O24 H24A 1.0000 .
O25 H25A 1.0000 .
O26 H26A 1.0000 .
O27 H27A 1.0000 .
O28 H28A 1.0000 .
O29 H29A 1.0000 .
O30 H30A 1.0000 .
O31 H31A 1.0000 .
O32 Gd2 2.402(8) 4_575
O32 H32A 1.0000 .
O33 H33A 1.0000 .
O34 H34A 1.0000 .
O35 H35A 1.0000 .
O37 H37A 1.0000 .
O38 H38A 1.0000 .
O64 Gd11 2.386(8) 3_765
O74 C7 1.46(3) 4_575
O88 Gd2 2.584(7) 4_575
